data_1570457
loop_
_publ_author_name
'Tian, Yi-Qi'
'Dai, Lin-Fang'
'Mu, Wen-Lei'
'Yu, Wei-Dong'
'Yan, Jun'
'Liu, Chao'

_publ_section_title
;
 Atomically accurate site-specific ligand tailoring of highly acid- and
 alkali-resistant Ti(iv)-based metallamacrocycle for enhanced
 CO<sub>2</sub> photoreduction.
;
_journal_issue 48
_journal_name_full 'Chemical science'
_journal_page_first 14280
_journal_page_last 14289
_journal_paper_doi 10.1039/d3sc06046b
_journal_volume 14
_journal_year 2023
_chemical_formula_moiety 'C376 H448 N8 Na4 O84 Ti16, 78[H2O]'
_chemical_formula_sum 'C376 H454 N8 Na4 O84 Ti16'
_chemical_formula_weight 7287.81
_space_group_crystal_system monoclinic
_space_group_IT_number 15
_space_group_name_Hall '-C 2yc'
_space_group_name_H-M_alt 'C 1 2/c 1'
_atom_sites_solution_hydrogens mixed
_atom_sites_solution_primary iterative
_audit_creation_date 2023-03-30
_audit_creation_method
;
Olex2 1.5
(compiled 2023.03.06 svn.rbb2c1857 for OlexSys, GUI svn.r6748)
;
_audit_update_record
;
2023-08-09 deposited with the CCDC.	2023-11-29 downloaded from the CCDC.
;
_cell_angle_alpha 90
_cell_angle_beta 115.189(3)
_cell_angle_gamma 90
_cell_formula_units_Z 4
_cell_length_a 39.187(3)
_cell_length_b 33.088(2)
_cell_length_c 37.420(3)
_cell_measurement_reflns_used 9863
_cell_measurement_temperature 150
_cell_measurement_theta_max 50.75
_cell_measurement_theta_min 3.13
_cell_volume 43906(6)
_computing_cell_refinement 'SAINT V8.38A (Bruker, 2018)'
_computing_data_reduction 'SAINT V8.38A (Bruker, 2018)'
_computing_molecular_graphics 'Olex2 1.5 (Dolomanov et al., 2009)'
_computing_publication_material 'Olex2 1.5 (Dolomanov et al., 2009)'
_computing_structure_refinement 'SHELXL 2018/3 (Sheldrick, 2015)'
_computing_structure_solution 'olex2.solve 1.5 (Bourhis et al., 2015)'
_diffrn_ambient_temperature 150
_diffrn_detector 'CCD area detector'
_diffrn_detector_area_resol_mean 5.6
_diffrn_detector_type 'Bruker SMART CCD 6000 area detector'
_diffrn_measured_fraction_theta_full 0.991
_diffrn_measured_fraction_theta_max 0.991
_diffrn_measurement_device 'three-circle diffractometer'
_diffrn_measurement_device_type 'XtaLAB Synergy, Dualflex, HyPix'
_diffrn_measurement_method '\w scans'
_diffrn_radiation_monochromator graphite
_diffrn_radiation_probe x-ray
_diffrn_radiation_type GaK\a
_diffrn_radiation_wavelength 1.34139
_diffrn_reflns_av_R_equivalents 0.1539
_diffrn_reflns_av_unetI/netI 0.1396
_diffrn_reflns_Laue_measured_fraction_full 0.991
_diffrn_reflns_Laue_measured_fraction_max 0.991
_diffrn_reflns_limit_h_max 46
_diffrn_reflns_limit_h_min -44
_diffrn_reflns_limit_k_max 31
_diffrn_reflns_limit_k_min -38
_diffrn_reflns_limit_l_max 41
_diffrn_reflns_limit_l_min -44
_diffrn_reflns_number 192150
_diffrn_reflns_point_group_measured_fraction_full 0.991
_diffrn_reflns_point_group_measured_fraction_max 0.991
_diffrn_reflns_theta_full 52.340
_diffrn_reflns_theta_max 52.340
_diffrn_reflns_theta_min 3.049
_diffrn_source 'sealed X-ray tube'
_diffrn_source_current 2.85
_diffrn_source_power 0.199101
_diffrn_source_target Mo
_diffrn_source_type 'Incoatec I\ms'
_diffrn_source_voltage 69.86
_diffrn_standards_number 0
_exptl_absorpt_coefficient_mu 1.964
_exptl_absorpt_correction_T_max 0.6937
_exptl_absorpt_correction_T_min 0.4972
_exptl_absorpt_correction_type multi-scan
_exptl_absorpt_process_details
;
SADABS-2016/2 (Bruker,2016/2) was used for absorption correction.
wR2(int) was 0.1665 before and 0.1191 after correction.
The Ratio of minimum to maximum transmission is 0.7167.
The \l/2 correction factor is Not present.
;
_exptl_crystal_colour 'clear reddish red'
_exptl_crystal_colour_lustre clear
_exptl_crystal_colour_modifier reddish
_exptl_crystal_colour_primary red
_exptl_crystal_density_diffrn 1.103
_exptl_crystal_description block
_exptl_crystal_F_000 15336
_exptl_crystal_size_max 0.5
_exptl_crystal_size_mid 0.4
_exptl_crystal_size_min 0.3
_refine_diff_density_max 1.621
_refine_diff_density_min -0.872
_refine_diff_density_rms 0.111
_refine_ls_extinction_method none
_refine_ls_goodness_of_fit_ref 1.205
_refine_ls_hydrogen_treatment constr
_refine_ls_matrix_type full
_refine_ls_number_parameters 2445
_refine_ls_number_reflns 37451
_refine_ls_number_restraints 388
_refine_ls_restrained_S_all 1.220
_refine_ls_R_factor_all 0.1470
_refine_ls_R_factor_gt 0.1148
_refine_ls_shift/su_max 0.001
_refine_ls_shift/su_mean 0.000
_refine_ls_structure_factor_coef Fsqd
_refine_ls_weighting_details 'w=1/[\s^2^(Fo^2^)+(0.2000P)^2^] where P=(Fo^2^+2Fc^2^)/3'
_refine_ls_weighting_scheme calc
_refine_ls_wR_factor_gt 0.3252
_refine_ls_wR_factor_ref 0.3510
_reflns_Friedel_coverage 0.000
_reflns_number_gt 24858
_reflns_number_total 37451
_reflns_threshold_expression 'I > 2\s(I)'
_cod_data_source_file d3sc06046b2.cif
_cod_data_source_block Ti16L4-1-HAma
_cod_depositor_comments 'Adding full bibliography for 1570454--1570469.cif.'
_cod_original_cell_volume 43905(6)
_cod_database_code 1570457
_shelx_shelxl_version_number 2018/3
_shelx_space_group_comment
;
The symmetry employed for this shelxl refinement is uniquely defined
by the following loop, which should always be used as a source of
symmetry information in preference to the above space-group names.
They are only intended as comments.
;
_shelx_estimated_absorpt_t_max 0.590
_shelx_estimated_absorpt_t_min 0.440
_olex2_refinement_description
;
1. Fixed Uiso
 At 1.2 times of:
  All C(H) groups, All C(H,H) groups, All C(H,H,H,H) groups, All N(H) groups,
  All N(H,H) groups
 At 1.5 times of:
  All C(H,H,H) groups, All O(H,H) groups
2. Restrained distances
 C129-C115
 1.45 with sigma of 0.01
 H13F-H86
 2 with sigma of 0.01
 C49-C47
 1.45 with sigma of 0.01
 C124-C136
 1.55 with sigma of 0.01
 C116-C129
 1.45 with sigma of 0.01
 C49-C50
 1.55 with sigma of 0.01
 C132-C133
 2.2 with sigma of 0.01
 C52-C49
 1.45 with sigma of 0.01
 C50-C48
 2.2 with sigma of 0.01
 C132-C131
 2.5 with sigma of 0.01
 C145-C123
 1.45 with sigma of 0.01
 C145-O17
 1.45 with sigma of 0.01
 C141-N5
 1.45 with sigma of 0.01
 N2-C33
 1.45 with sigma of 0.01
 C1-C2
 1.45 with sigma of 0.01
 N4-C123
 1.45 with sigma of 0.01
3. Uiso/Uaniso restraints and constraints
C123 \\sim N4: within 2A with sigma of 0.01 and sigma for terminal atoms of
0.02 within 2A
C109 \\sim C133: within 2A with sigma of 0.01 and sigma for terminal atoms of
0.02 within 2A
C123 \\sim C145: within 2A with sigma of 0.01 and sigma for terminal atoms of
0.02 within 2A
O17 \\sim C145: within 2A with sigma of 0.01 and sigma for terminal atoms of
0.02 within 2A
C141 \\sim N5: within 2A with sigma of 0.01 and sigma for terminal atoms of
0.02 within 2A
C134 \\sim C122 \\sim C135 \\sim C4: within 2A with sigma of 0.01 and sigma for
terminal atoms of 0.02 within 2A
N4 \\sim C123 \\sim C145: within 2A with sigma of 0.01 and sigma for terminal
atoms of 0.002 within 2A
C33 \\sim N2 \\sim N3: within 2A with sigma of 0.01 and sigma for terminal
atoms of 0.02 within 2A
C145 \\sim C123 \\sim N4: within 2A with sigma of 0.01 and sigma for terminal
atoms of 0.02 within 2A
Uanis(C79) \\sim Ueq, Uanis(C17) \\sim Ueq, Uanis(C130) \\sim Ueq, Uanis(C116)
\\sim Ueq, Uanis(C115) \\sim Ueq, Uanis(C126) \\sim Ueq, Uanis(C51) \\sim Ueq,
Uanis(C111) \\sim Ueq, Uanis(C110) \\sim Ueq, Uanis(C136) \\sim Ueq,
Uanis(C133) \\sim Ueq, Uanis(C134) \\sim Ueq, Uanis(C23) \\sim Ueq, Uanis(C110)
\\sim Ueq, Uanis(C138) \\sim Ueq, Uanis(C136) \\sim Ueq, Uanis(N4) \\sim Ueq,
Uanis(N5) \\sim Ueq, Uanis(C140) \\sim Ueq, Uanis(C141) \\sim Ueq, Uanis(C63)
\\sim Ueq, Uanis(C114) \\sim Ueq, Uanis(C112) \\sim Ueq, Uanis(C86) \\sim Ueq,
Uanis(C136) \\sim Ueq, Uanis(C35) \\sim Ueq, Uanis(C145) \\sim Ueq, Uanis(O17)
\\sim Ueq, Uanis(C131) \\sim Ueq, Uanis(C127) \\sim Ueq, Uanis(C77) \\sim Ueq,
Uanis(C120) \\sim Ueq, Uanis(C61) \\sim Ueq, Uanis(C125) \\sim Ueq, Uanis(C24A)
\\sim Ueq, Uanis(C113) \\sim Ueq, Uanis(C118) \\sim Ueq, Uanis(C2) \\sim Ueq,
Uanis(C132) \\sim Ueq, Uanis(C109) \\sim Ueq, Uanis(C47) \\sim Ueq, Uanis(C124)
\\sim Ueq, Uanis(C78) \\sim Ueq, Uanis(C80) \\sim Ueq, Uanis(C19A) \\sim Ueq,
Uanis(C119) \\sim Ueq, Uanis(C49) \\sim Ueq, Uanis(C121) \\sim Ueq, Uanis(C52)
\\sim Ueq, Uanis(C50) \\sim Ueq, Uanis(C142) \\sim Ueq, Uanis(N1) \\sim Ueq,
Uanis(C122) \\sim Ueq, Uanis(C75) \\sim Ueq, Uanis(N3) \\sim Ueq: with sigma of
0.01 and sigma for terminal atoms of 0.02
4. Others
 Sof(C24A)=Sof(H24A)=Sof(H24B)=Sof(H24C)=Sof(C78)=Sof(H78A)=Sof(H78B)=
 Sof(H78C)=1-FVAR(1)
 Sof(C77)=Sof(H77A)=Sof(H77B)=Sof(H77C)=Sof(C79)=Sof(H79A)=Sof(H79B)=Sof(H79C)=
 FVAR(1)
 Sof(C110)=Sof(H11M)=Sof(H11N)=Sof(H11O)=Sof(C120)=Sof(H12Q)=Sof(H12R)=
 Sof(H12S)=1-FVAR(2)
 Sof(C118)=Sof(H11J)=Sof(H11K)=Sof(H11L)=Sof(C138)=Sof(H13R)=Sof(H13S)=
 Sof(H13T)=FVAR(2)
 Sof(C115)=Sof(H11G)=Sof(H11H)=Sof(H11I)=Sof(C125)=Sof(H12K)=Sof(H12L)=
 Sof(H12M)=Sof(C128)=Sof(H12N)=Sof(H12O)=Sof(H12P)=1-FVAR(3)
 Sof(C116)=Sof(H11S)=Sof(H11T)=Sof(H11U)=Sof(C126)=Sof(H12W)=Sof(H12X)=
 Sof(H12Y)=Sof(C127)=Sof(H12Z)=Sof(H)=Sof(HA)=FVAR(3)
 Sof(C61)=Sof(H61A)=Sof(H61B)=Sof(H61C)=Sof(C144)=Sof(H14F)=Sof(H14G)=
 Sof(H14H)=1-FVAR(4)
 Sof(C63)=Sof(H63A)=Sof(H63B)=Sof(H63C)=Sof(C62)=Sof(H62A)=Sof(H62B)=Sof(H62C)=
 FVAR(4)
 Sof(C109)=Sof(C132)=Sof(H13L)=Sof(H13M)=Sof(H13N)=Sof(C133)=Sof(H13O)=
 Sof(H13P)=Sof(H13Q)=1-FVAR(5)
 Sof(C113)=Sof(H11P)=Sof(H11Q)=Sof(H11R)=Sof(C124)=Sof(H12T)=Sof(H12U)=
 Sof(H12V)=Sof(C136)=FVAR(5)
 Sof(C19A)=Sof(H19A)=Sof(H19B)=Sof(H19C)=Sof(C80)=Sof(H80A)=Sof(H80B)=
 Sof(H80C)=1-FVAR(6)
 Sof(C17)=Sof(H17A)=Sof(H17B)=Sof(H17C)=Sof(C130)=Sof(H13I)=Sof(H13J)=
 Sof(H13K)=FVAR(6)
 Sof(C50)=Sof(H50A)=Sof(H50B)=Sof(H50C)=Sof(C52)=Sof(H52A)=Sof(H52B)=Sof(H52C)=
 1-FVAR(7)
 Sof(C51)=Sof(H51A)=Sof(H51B)=Sof(H51C)=Sof(C47)=Sof(H47A)=Sof(H47B)=Sof(H47C)=
 FVAR(7)
 Sof(Ti8A)=1-FVAR(8)
 Sof(Ti8)=FVAR(8)
 Sof(O1A)=1-FVAR(9)
 Sof(O1)=FVAR(9)
 Sof(H33C)=Sof(H33D)=Sof(N3)=Sof(H3A)=Sof(H3B)=1-FVAR(10)
 Sof(H33A)=Sof(H33B)=Sof(N2)=Sof(H2D)=Sof(H2E)=FVAR(10)
5.a Riding coordinates:
 C134(H13A,H13B,H13C), C2(H2A,H2B,H2C), C128(H12N,H12O,H12P), C132(H13L,H13M,
 H13N), C133(H13O,H13P,H13Q)
5.b Rotating group:
 O05F(H05A,H05B), O05S(H05C,H05D), N4(H4), N5(H5A,H5B), N1(H1A,H1B), N2(H2D,
 H2E), N3(H3A,H3B)
5.c Secondary CH2 refined with riding coordinates:
 C01Z(H01A,H01B), C02N(H02A,H02B), C03F(H03A,H03B), C03N(H03D,H03E), C04K(H04D,
 H04E), C33(H33A,H33B), C33(H33C,H33D), C12(H12A,H12B), C36(H36A,H36B),
 C036(H03F,H03H), C58(H58A,H58B), C059(H05W,H05X), C68(H68A,H68B), C85(H85A,
 H85B), C88(H88A,H88B), C95(H95A,H95B), C102(H10A,H10B), C108(H10C,H10D),
 C123(H12F,H12G), C137(H13G,H13H), C141(H14A,H14B)
5.d Aromatic/amide H refined with riding coordinates:
 C02G(H02G), C03C(H03C), C03G(H03G), C03K(H03K), C03L(H03L), C03P(H03P),
 C03S(H03S), C04X(H04X), C7(H7), C11(H11), C14(H14), C16(H16), C25(H25),
 C025(H025), C27(H27), C033(H033), C38(H38), C44(H44), C047(H047), C55(H55),
 C56(H56), C70(H70), C72(H72), C83(H83), C86(H86), C87(H87), C90(H90), C92(H92),
  C97(H97), C99(H99), C106(H106), C112(H112)
5.e Idealised Me refined as rotating group:
 C04J(H04A,H04B,H04C), C04P(H04F,H04G,H04H), C05G(H05E,H05F,H05G), C05K(H05H,
 H05I,H05J), C05N(H05K,H05L,H05M), C05W(H05N,H05O,H05P), C05Z(H05Q,H05R,H05S),
 C06J(H06A,H06B,H06C), C21(H21A,H21B,H21C), C22(H22A,H22B,H22C), C23(H23A,H23B,
 H23C), C30(H30A,H30B,H30C), C32(H32A,H32B,H32C), C40(H40A,H40B,H40C), C41(H41A,
 H41B,H41C), C43(H43A,H43B,H43C), C48(H48A,H48B,H48C), C052(H05T,H05U,H05V),
 C60(H60A,H60B,H60C), C4(H4A,H4B,H4C), C64(H64A,H64B,H64C), C65(H65A,H65B,H65C),
  C67(H67A,H67B,H67C), C117(H11A,H11B,H11C), C119(H11D,H11E,H11F), C121(H12C,
 H12D,H12E), C131(H13D,H13E,H13F), C142(H14C,H14D,H14E), C122(H12H,H12I,H12J),
 C61(H61A,H61B,H61C), C144(H14F,H14G,H14H), C17(H17A,H17B,H17C), C51(H51A,H51B,
 H51C), C77(H77A,H77B,H77C), C79(H79A,H79B,H79C), C115(H11G,H11H,H11I),
 C118(H11J,H11K,H11L), C125(H12K,H12L,H12M), C130(H13I,H13J,H13K), C138(H13R,
 H13S,H13T), C63(H63A,H63B,H63C), C62(H62A,H62B,H62C), C19A(H19A,H19B,H19C),
 C24A(H24A,H24B,H24C), C35(H35A,H35B,H35C), C47(H47A,H47B,H47C), C50(H50A,H50B,
 H50C), C78(H78A,H78B,H78C), C80(H80A,H80B,H80C), C110(H11M,H11N,H11O),
 C113(H11P,H11Q,H11R), C116(H11S,H11T,H11U), C120(H12Q,H12R,H12S), C124(H12T,
 H12U,H12V), C126(H12W,H12X,H12Y), C127(H12Z,H,HA), C52(H52A,H52B,H52C),
 C75(H75A,H75B,H75C)
;
_smtbx_masks_void_probe_radius 1.2
_smtbx_masks_void_truncation_radius 1.2
_olex2_submission_special_instructions 'No special instructions were received'

loop_
_space_group_symop_operation_xyz
'x, y, z'
'-x, y, -z+1/2'
'x+1/2, y+1/2, z'
'-x+1/2, y+1/2, -z+1/2'
'-x, -y, -z'
'x, -y, z-1/2'
'-x+1/2, -y+1/2, -z'
'x+1/2, -y+1/2, z-1/2'

loop_
_atom_site_label
_atom_site_type_symbol
_atom_site_fract_x
_atom_site_fract_y
_atom_site_fract_z
_atom_site_U_iso_or_equiv
_atom_site_adp_type
_atom_site_occupancy
_atom_site_site_symmetry_order
_atom_site_calc_flag
_atom_site_refinement_flags_posn
_atom_site_refinement_flags_adp
_atom_site_refinement_flags_occupancy
_atom_site_disorder_assembly
_atom_site_disorder_group
Ti1 Ti 0.53248(2) 0.53491(3) 0.69673(3) 0.0343(2) Uani 1 1 d . . . . .
Ti2 Ti 0.63911(3) 0.66485(3) 0.69053(3) 0.0384(3) Uani 1 1 d . . . . .
Ti3 Ti 0.56420(3) 0.95180(3) 0.73565(3) 0.0393(3) Uani 1 1 d . . . . .
Ti4 Ti 0.59427(3) 0.82161(3) 0.63741(3) 0.0399(3) Uani 1 1 d . . . . .
Ti5 Ti 0.61403(3) 0.57746(3) 0.73441(3) 0.0407(3) Uani 1 1 d . . . . .
Ti6 Ti 0.54386(3) 0.90944(3) 0.65146(3) 0.0464(3) Uani 1 1 d . . . . .
Ti7 Ti 0.61352(3) 0.86666(4) 0.71691(3) 0.0474(3) Uani 1 1 d . . . . .
Na00 Na 0.47893(11) 0.84406(12) 0.78549(11) 0.0924(10) Uani 1 1 d . . . . .
Na01 Na 0.54349(11) 0.64210(12) 0.74172(12) 0.0981(11) Uani 1 1 d . . . . .
O0A O 0.51552(9) 0.57489(11) 0.73069(10) 0.0356(8) Uani 1 1 d . . . . .
O00B O 0.58643(10) 0.52920(12) 0.74289(10) 0.0402(9) Uani 1 1 d . . . . .
O00C O 0.58537(10) 0.77477(12) 0.67021(11) 0.0393(9) Uani 1 1 d . . . . .
O00D O 0.47491(10) 0.91227(11) 0.75709(11) 0.0389(8) Uani 1 1 d . . . . .
O00E O 0.60875(10) 0.60671(12) 0.77490(11) 0.0443(9) Uani 1 1 d . . . . .
O00F O 0.55223(10) 0.80010(12) 0.59612(11) 0.0434(9) Uani 1 1 d . . . . .
O00G O 0.52523(10) 0.99150(12) 0.74314(10) 0.0400(9) Uani 1 1 d . . . . .
O00H O 0.59845(10) 0.64630(13) 0.63567(10) 0.0447(9) Uani 1 1 d . . . . .
O00I O 0.48455(9) 0.54004(11) 0.65706(11) 0.0392(9) Uani 1 1 d . . . . .
O00J O 0.64872(10) 0.71130(12) 0.65643(11) 0.0408(9) Uani 1 1 d . . . . .
O00K O 0.55669(10) 0.57922(11) 0.68847(11) 0.0388(8) Uani 1 1 d . . . . .
O00L O 0.67159(10) 0.68678(12) 0.73891(11) 0.0426(9) Uani 1 1 d . . . . .
O00M O 0.59416(10) 0.94645(12) 0.78855(11) 0.0412(9) Uani 1 1 d . . . . .
O00N O 0.67605(10) 0.63625(12) 0.68589(11) 0.0430(9) Uani 1 1 d . . . . .
O00O O 0.60257(10) 0.71123(12) 0.69048(11) 0.0420(9) Uani 1 1 d . . . . .
O00P O 0.57468(10) 0.86054(12) 0.65872(11) 0.0411(9) Uani 1 1 d . . . . .
O00Q O 0.54339(10) 0.49216(11) 0.67388(11) 0.0403(9) Uani 1 1 d . . . . .
O00R O 0.52921(10) 0.95773(12) 0.67467(11) 0.0443(9) Uani 1 1 d . . . . .
O00S O 0.63108(10) 0.77505(12) 0.63556(11) 0.0419(9) Uani 1 1 d . . . . .
O00T O 0.57800(10) 0.90786(12) 0.71468(11) 0.0435(9) Uani 1 1 d . . . . .
O00U O 0.61333(10) 0.62668(12) 0.70434(11) 0.0420(9) Uani 1 1 d . . . . .
O00V O 0.59006(10) 0.99489(12) 0.73090(11) 0.0444(9) Uani 1 1 d . . . . .
O00W O 0.64115(10) 0.83765(12) 0.68814(11) 0.0431(9) Uani 1 1 d . . . . .
O00Y O 0.60725(11) 0.85141(12) 0.60489(11) 0.0464(9) Uani 1 1 d . . . . .
O00Z O 0.64122(12) 0.91916(14) 0.70701(14) 0.0549(11) Uani 1 1 d . . . . .
O01A O 0.59042(13) 0.82636(14) 0.73153(13) 0.0572(11) Uani 1 1 d . . . . .
O1 O 0.52211(16) 0.6205(3) 0.6067(4) 0.052(4) Uani 0.76(3) 1 d . . P A 1
O02W O 0.54212(14) 0.66100(16) 0.67433(16) 0.0734(14) Uani 1 1 d . . . . .
O05A O 0.5380(2) 0.8310(3) 0.7841(2) 0.120(3) Uani 1 1 d . . . . .
O05F O 0.4795(3) 0.7796(3) 0.8094(3) 0.140(3) Uani 1 1 d . . . . .
H05A H 0.459163 0.763278 0.792353 0.209 Uiso 1 1 d R U . . .
H05B H 0.500273 0.764052 0.810712 0.209 Uiso 1 1 d R U . . .
O05S O 0.5669(3) 0.7072(3) 0.7457(3) 0.146(3) Uani 1 1 d . . . . .
H05C H 0.564972 0.715610 0.722041 0.219 Uiso 1 1 d R U . . .
H05D H 0.552473 0.724989 0.751152 0.219 Uiso 1 1 d R U . . .
O06B O 0.5216(2) 0.6897(4) 0.8458(3) 0.179(5) Uani 1 1 d . . . . .
O09 O 0.51523(10) 0.49550(11) 0.73050(11) 0.0366(8) Uani 1 1 d . . . . .
O011 O 0.59205(11) 0.94267(14) 0.65417(13) 0.0532(10) Uani 1 1 d . . . . .
O012 O 0.50121(11) 0.87988(14) 0.64785(12) 0.0537(11) Uani 1 1 d . . . . .
O013 O 0.66033(11) 0.56316(14) 0.76317(13) 0.0561(11) Uani 1 1 d . . . . .
O014 O 0.62122(13) 0.54574(15) 0.68898(16) 0.0644(13) Uani 1 1 d . . . . .
O015 O 0.52441(13) 0.92325(15) 0.60135(13) 0.0624(12) Uani 1 1 d . . . . .
O17 O 0.5821(5) 0.8038(5) 0.8498(5) 0.259(6) Uani 1 1 d D U . . .
O018 O 0.65448(14) 0.86568(15) 0.76525(13) 0.0621(12) Uani 1 1 d . . . . .
O019 O 0.57909(14) 0.56731(18) 0.63188(15) 0.0702(14) Uani 1 1 d . . . . .
O056 O 0.5250(3) 0.6574(3) 0.7942(3) 0.137(3) Uani 1 1 d . . . . .
C01G C 0.500000 0.9290(2) 0.750000 0.0376(18) Uani 1 2 d S T P . .
C01J C 0.500000 0.9755(3) 0.750000 0.0421(19) Uani 1 2 d S T P . .
C01K C 0.68766(15) 0.80443(19) 0.79446(17) 0.0449(14) Uani 1 1 d . . . . .
C01M C 0.60361(14) 0.74284(19) 0.67335(15) 0.0388(13) Uani 1 1 d . . . . .
C01S C 0.73195(16) 0.6660(2) 0.68667(17) 0.0494(15) Uani 1 1 d . . . . .
C01T C 0.69000(16) 0.62515(19) 0.63124(18) 0.0456(14) Uani 1 1 d . . . . .
C01U C 0.69957(15) 0.64160(19) 0.66751(17) 0.0437(14) Uani 1 1 d . . . . .
C01Z C 0.68098(17) 0.78640(19) 0.75445(17) 0.0467(14) Uani 1 1 d . . . . .
H01A H 0.689748 0.757994 0.758610 0.056 Uiso 1 1 calc R U . . .
H01B H 0.653478 0.786019 0.737653 0.056 Uiso 1 1 calc R U . . .
C02G C 0.70949(17) 0.7832(2) 0.82940(18) 0.0543(16) Uani 1 1 d . . . . .
H02G H 0.722062 0.759101 0.828072 0.065 Uiso 1 1 calc R U . . .
C02H C 0.53087(16) 0.8163(2) 0.56037(16) 0.0487(15) Uani 1 1 d . . . . .
C02K C 0.69816(16) 0.85215(19) 0.67924(18) 0.0465(14) Uani 1 1 d . . . . .
C02L C 0.56778(16) 0.67817(17) 0.57243(17) 0.0417(13) Uani 1 1 d . . . . .
C02N C 0.73802(17) 0.6905(2) 0.72353(17) 0.0525(16) Uani 1 1 d . . . . .
H02A H 0.763026 0.703543 0.732497 0.063 Uiso 1 1 calc R U . . .
H02B H 0.719077 0.712454 0.714927 0.063 Uiso 1 1 calc R U . . .
C02P C 0.69979(16) 0.80769(19) 0.73233(18) 0.0468(14) Uani 1 1 d . . . . .
C02Q C 0.75722(16) 0.8184(2) 0.7225(2) 0.0557(16) Uani 1 1 d . . . . .
C02Y C 0.7129(2) 0.7971(2) 0.86577(19) 0.0628(18) Uani 1 1 d . . . . .
C03A C 0.66673(16) 0.86216(19) 0.60483(18) 0.0482(14) Uani 1 1 d . . . . .
C03B C 0.63027(17) 0.8463(2) 0.58586(17) 0.0486(15) Uani 1 1 d . . . . .
C03C C 0.71305(17) 0.6312(2) 0.6121(2) 0.0540(16) Uani 1 1 d . . . . .
H03C H 0.706479 0.619880 0.586698 0.065 Uiso 1 1 calc R U . . .
C03D C 0.67948(16) 0.83230(19) 0.69940(18) 0.0476(14) Uani 1 1 d . . . . .
C03F C 0.65224(17) 0.60493(19) 0.61043(19) 0.0501(15) Uani 1 1 d . . . . .
H03A H 0.645346 0.592311 0.630445 0.060 Uiso 1 1 calc R U . . .
H03B H 0.654473 0.583056 0.593498 0.060 Uiso 1 1 calc R U . . .
C03G C 0.56605(19) 0.6857(2) 0.53488(18) 0.0534(16) Uani 1 1 d . . . . .
H03G H 0.546926 0.703239 0.517650 0.064 Uiso 1 1 calc R U . . .
C03I C 0.62553(17) 0.9444(2) 0.68040(19) 0.0491(15) Uani 1 1 d . . . . .
C03K C 0.69158(19) 0.8308(2) 0.86596(18) 0.0542(16) Uani 1 1 d . . . . .
H03K H 0.691915 0.839435 0.890309 0.065 Uiso 1 1 calc R U . . .
C03L C 0.75420(17) 0.6718(2) 0.6670(2) 0.0600(18) Uani 1 1 d . . . . .
H03L H 0.775862 0.688542 0.678758 0.072 Uiso 1 1 calc R U . . .
C03M C 0.46550(16) 0.8808(2) 0.61870(19) 0.0571(17) Uani 1 1 d . . . . .
C03N C 0.54008(18) 0.6983(2) 0.58437(18) 0.0519(15) Uani 1 1 d . . . . .
H03D H 0.550863 0.698417 0.613578 0.062 Uiso 1 1 calc R U . . .
H03E H 0.537609 0.726846 0.575658 0.062 Uiso 1 1 calc R U . . .
C03P C 0.61719(18) 0.6419(2) 0.54708(18) 0.0520(15) Uani 1 1 d . . . . .
H03P H 0.633704 0.628544 0.538274 0.062 Uiso 1 1 calc R U . . .
C03S C 0.67545(17) 1.0085(2) 0.84925(19) 0.0535(16) Uani 1 1 d . . . . .
H03S H 0.682373 1.036088 0.854587 0.064 Uiso 1 1 calc R U . . .
C03T C 0.5908(2) 0.6689(2) 0.52183(17) 0.0579(17) Uani 1 1 d . . . . .
C03U C 0.7351(3) 0.7732(3) 0.9050(2) 0.094(3) Uani 1 1 d . . . . .
C03Y C 0.74638(19) 0.6543(2) 0.63056(19) 0.0555(16) Uani 1 1 d . . . . .
C04C C 0.5449(2) 0.8180(3) 0.5318(2) 0.073(2) Uani 1 1 d . . . . .
C04H C 0.6043(2) 0.5426(2) 0.6534(2) 0.0634(19) Uani 1 1 d . . . . .
C04J C 0.82052(18) 0.8494(2) 0.7403(3) 0.074(2) Uani 1 1 d . . . . .
H04A H 0.845661 0.844604 0.741463 0.111 Uiso 1 1 calc R U . . .
H04B H 0.822941 0.860442 0.765533 0.111 Uiso 1 1 calc R U . . .
H04C H 0.806913 0.868718 0.719085 0.111 Uiso 1 1 calc R U . . .
C04K C 0.6091(2) 0.5053(2) 0.6317(2) 0.070(2) Uani 1 1 d . . . . .
H04D H 0.600734 0.511452 0.603333 0.084 Uiso 1 1 calc R U . . .
H04E H 0.593638 0.482731 0.634115 0.084 Uiso 1 1 calc R U . . .
C04O C 0.6788(2) 0.8376(2) 0.5501(2) 0.0666(19) Uani 1 1 d . . . . .
C04P C 0.8006(2) 0.7880(3) 0.6974(3) 0.085(3) Uani 1 1 d . . . . .
H04F H 0.791576 0.806130 0.674497 0.127 Uiso 1 1 calc R U . . .
H04G H 0.784698 0.763816 0.691094 0.127 Uiso 1 1 calc R U . . .
H04H H 0.826723 0.780228 0.704131 0.127 Uiso 1 1 calc R U . . .
C33 C 0.6494(2) 0.9804(3) 0.6781(3) 0.079(2) Uani 1 1 d D U . . .
H33A H 0.645040 1.003806 0.692197 0.095 Uiso 0.674(16) 1 calc R U P B 1
H33B H 0.676444 0.973241 0.691536 0.095 Uiso 0.674(16) 1 calc R U P B 1
H33C H 0.632780 1.002478 0.662195 0.095 Uiso 0.326(16) 1 calc R U P B 2
H33D H 0.665964 0.972043 0.665566 0.095 Uiso 0.326(16) 1 calc R U P B 2
C04T C 0.7415(2) 0.9912(3) 0.9003(3) 0.080(3) Uani 1 1 d . . . . .
C04X C 0.6412(2) 0.8210(2) 0.5328(2) 0.0602(18) Uani 1 1 d . . . . .
H04X H 0.632523 0.807366 0.508097 0.072 Uiso 1 1 calc R U . . .
C04Z C 0.34864(19) 0.8797(3) 0.5313(2) 0.088(3) Uani 1 1 d . . . . .
C5 C 0.39539(16) 0.4924(2) 0.49784(18) 0.0543(16) Uani 1 1 d . . . . .
C05G C 0.7597(3) 0.8041(3) 0.9365(2) 0.098(3) Uani 1 1 d . . . . .
H05E H 0.771938 0.822395 0.924920 0.148 Uiso 1 1 calc R U . . .
H05F H 0.778977 0.789757 0.958906 0.148 Uiso 1 1 calc R U . . .
H05G H 0.743729 0.819833 0.945653 0.148 Uiso 1 1 calc R U . . .
C05K C 0.7668(3) 0.9552(3) 0.9187(4) 0.118(4) Uani 1 1 d . . . . .
H05H H 0.791408 0.964592 0.938083 0.177 Uiso 1 1 calc R U . . .
H05I H 0.770029 0.939681 0.898003 0.177 Uiso 1 1 calc R U . . .
H05J H 0.755215 0.937917 0.931768 0.177 Uiso 1 1 calc R U . . .
C05N C 0.7172(3) 0.8749(3) 0.5212(3) 0.103(3) Uani 1 1 d . . . . .
H05K H 0.694683 0.890977 0.505727 0.155 Uiso 1 1 calc R U . . .
H05L H 0.732413 0.871881 0.506248 0.155 Uiso 1 1 calc R U . . .
H05M H 0.732091 0.888609 0.546232 0.155 Uiso 1 1 calc R U . . .
C05W C 0.7357(3) 1.0140(4) 0.9343(3) 0.112(4) Uani 1 1 d . . . . .
H05N H 0.724240 0.995555 0.946612 0.169 Uiso 1 1 calc R U . . .
H05O H 0.719074 1.037307 0.923284 0.169 Uiso 1 1 calc R U . . .
H05P H 0.760148 1.023280 0.954244 0.169 Uiso 1 1 calc R U . . .
C05Z C 0.7083(4) 0.7503(3) 0.9181(3) 0.115(4) Uani 1 1 d . . . . .
H05Q H 0.696868 0.769305 0.929854 0.172 Uiso 1 1 calc R U . . .
H05R H 0.722530 0.729734 0.937635 0.172 Uiso 1 1 calc R U . . .
H05S H 0.688516 0.737187 0.895150 0.172 Uiso 1 1 calc R U . . .
C6 C 0.42180(15) 0.50576(19) 0.53998(17) 0.0446(14) Uani 1 1 d . . . . .
C06J C 0.7395(4) 0.8103(5) 0.5585(4) 0.155(6) Uani 1 1 d . . . . .
H06A H 0.751937 0.826648 0.582484 0.233 Uiso 1 1 calc R U . . .
H06B H 0.757009 0.805496 0.546585 0.233 Uiso 1 1 calc R U . . .
H06C H 0.731641 0.784429 0.565346 0.233 Uiso 1 1 calc R U . . .
C7 C 0.42745(14) 0.54552(19) 0.55089(17) 0.0439(14) Uani 1 1 d . . . . .
H7 H 0.416724 0.565767 0.531259 0.053 Uiso 1 1 calc R U . . .
C8 C 0.44874(14) 0.55736(19) 0.59050(17) 0.0448(14) Uani 1 1 d . . . . .
C9 C 0.46483(14) 0.52768(17) 0.61844(15) 0.0360(12) Uani 1 1 d . . . . .
C10 C 0.45975(14) 0.48654(19) 0.60894(16) 0.0419(13) Uani 1 1 d . . . . .
C11 C 0.43783(16) 0.4770(2) 0.56914(17) 0.0461(14) Uani 1 1 d . . . . .
H11 H 0.433785 0.449329 0.561851 0.055 Uiso 1 1 calc R U . . .
C12 C 0.47140(15) 0.45310(18) 0.63986(17) 0.0444(13) Uani 1 1 d . . . . .
H12A H 0.470350 0.464721 0.663748 0.053 Uiso 1 1 calc R U . . .
H12B H 0.451558 0.432088 0.629847 0.053 Uiso 1 1 calc R U . . .
C13 C 0.50892(17) 0.43151(19) 0.65335(16) 0.0468(14) Uani 1 1 d . . . . .
C14 C 0.5101(2) 0.3891(2) 0.6515(2) 0.066(2) Uani 1 1 d . . . . .
H14 H 0.487280 0.374784 0.637244 0.079 Uiso 1 1 calc R U . . .
C15 C 0.5433(2) 0.3675(2) 0.6699(2) 0.072(2) Uani 1 1 d . . . . .
C016 C 0.500000 0.5115(2) 0.750000 0.0344(17) Uani 1 2 d S T P . .
C16 C 0.57659(19) 0.3894(2) 0.69217(19) 0.0542(16) Uani 1 1 d . . . . .
H16 H 0.599536 0.375051 0.705589 0.065 Uiso 1 1 calc R U . . .
C017 C 0.500000 0.5585(2) 0.750000 0.0327(16) Uani 1 2 d S T P . .
C18 C 0.54316(16) 0.45092(17) 0.67363(16) 0.0402(13) Uani 1 1 d . . . . .
C19 C 0.57688(17) 0.43081(19) 0.69509(17) 0.0469(14) Uani 1 1 d . . . . .
C20 C 0.5443(3) 0.3215(3) 0.6679(4) 0.104(3) Uani 1 1 d . . . . .
C21 C 0.5051(3) 0.3021(3) 0.6521(4) 0.123(4) Uani 1 1 d . . . . .
H21A H 0.493752 0.307474 0.670426 0.184 Uiso 1 1 calc R U . . .
H21B H 0.507432 0.272801 0.649671 0.184 Uiso 1 1 calc R U . . .
H21C H 0.489145 0.313464 0.626160 0.184 Uiso 1 1 calc R U . . .
C22 C 0.5633(3) 0.3042(3) 0.7120(4) 0.115(4) Uani 1 1 d . . . . .
H22A H 0.590842 0.305434 0.722074 0.173 Uiso 1 1 calc R U . . .
H22B H 0.555497 0.276081 0.712106 0.173 Uiso 1 1 calc R U . . .
H22C H 0.555283 0.320493 0.728946 0.173 Uiso 1 1 calc R U . . .
C022 C 0.63045(14) 0.74308(18) 0.65297(16) 0.0375(13) Uani 1 1 d . . . . .
C023 C 0.59569(15) 0.65220(19) 0.59756(16) 0.0442(14) Uani 1 1 d . . . . .
C23 C 0.5687(5) 0.3104(4) 0.6475(5) 0.171(6) Uani 1 1 d . U . . .
H23A H 0.555594 0.317258 0.619449 0.257 Uiso 1 1 calc R U . . .
H23B H 0.573963 0.281381 0.650431 0.257 Uiso 1 1 calc R U . . .
H23C H 0.592462 0.325489 0.659449 0.257 Uiso 1 1 calc R U . . .
C24 C 0.61285(15) 0.46286(19) 0.76276(17) 0.0444(14) Uani 1 1 d . . . . .
C024 C 0.67109(16) 0.8399(2) 0.79726(17) 0.0463(14) Uani 1 1 d . . . . .
C25 C 0.62706(17) 0.4340(2) 0.7927(2) 0.0552(16) Uani 1 1 d . . . . .
H25 H 0.635262 0.408808 0.786877 0.066 Uiso 1 1 calc R U . . .
C025 C 0.73831(15) 0.8006(2) 0.74279(18) 0.0503(15) Uani 1 1 d . . . . .
H025 H 0.751891 0.783184 0.764375 0.060 Uiso 1 1 calc R U . . .
C26 C 0.62977(16) 0.4403(2) 0.83051(18) 0.0539(16) Uani 1 1 d . . . . .
C27 C 0.61611(15) 0.4776(2) 0.83705(17) 0.0487(15) Uani 1 1 d . . . . .
H27 H 0.616503 0.482603 0.862227 0.058 Uiso 1 1 calc R U . . .
C027 C 0.66996(15) 0.85206(19) 0.83190(17) 0.0460(14) Uani 1 1 d . . . . .
C28 C 0.60243(14) 0.50682(18) 0.80908(16) 0.0401(13) Uani 1 1 d . . . . .
C29 C 0.60067(14) 0.49949(19) 0.77154(16) 0.0402(13) Uani 1 1 d . . . . .
C30 C 0.41601(18) 0.4638(2) 0.4820(2) 0.0606(18) Uani 1 1 d . . . . .
H30A H 0.438732 0.477089 0.482959 0.091 Uiso 1 1 calc R U . . .
H30B H 0.399459 0.456638 0.454641 0.091 Uiso 1 1 calc R U . . .
H30C H 0.423140 0.439275 0.498207 0.091 Uiso 1 1 calc R U . . .
C32 C 0.3815(2) 0.5278(2) 0.4692(2) 0.0652(19) Uani 1 1 d . . . . .
H32A H 0.366784 0.546191 0.477701 0.098 Uiso 1 1 calc R U . . .
H32B H 0.365599 0.517676 0.442647 0.098 Uiso 1 1 calc R U . . .
H32C H 0.403161 0.542262 0.468841 0.098 Uiso 1 1 calc R U . . .
C033 C 0.73644(17) 0.8433(2) 0.6913(2) 0.0538(16) Uani 1 1 d . . . . .
H033 H 0.748869 0.855245 0.676997 0.065 Uiso 1 1 calc R U . . .
C34 C 0.6484(2) 0.4096(3) 0.8646(2) 0.073(2) Uani 1 1 d . . . . .
C36 C 0.58969(15) 0.54737(18) 0.81877(17) 0.0423(13) Uani 1 1 d . . . . .
H36A H 0.570554 0.559359 0.794159 0.051 Uiso 1 1 calc R U . . .
H36B H 0.577602 0.542712 0.836875 0.051 Uiso 1 1 calc R U . . .
C036 C 0.67908(17) 0.8812(2) 0.64523(18) 0.0500(15) Uani 1 1 d . . . . .
H03F H 0.696673 0.903609 0.647763 0.060 Uiso 1 1 calc R U . . .
H03H H 0.656702 0.892856 0.647228 0.060 Uiso 1 1 calc R U . . .
C37 C 0.62144(14) 0.57671(18) 0.83749(16) 0.0386(12) Uani 1 1 d . . . . .
C38 C 0.64254(15) 0.5769(2) 0.87876(17) 0.0471(14) Uani 1 1 d . . . . .
H38 H 0.636586 0.558037 0.894386 0.057 Uiso 1 1 calc R U . . .
C038 C 0.62027(17) 0.63362(19) 0.58474(18) 0.0478(14) Uani 1 1 d . . . . .
C39 C 0.67207(15) 0.6043(2) 0.89729(17) 0.0470(15) Uani 1 1 d . . . . .
C40 C 0.7184(4) 0.5639(4) 0.9536(3) 0.135(5) Uani 1 1 d . . . . .
H40A H 0.729980 0.560334 0.982358 0.203 Uiso 1 1 calc R U . . .
H40B H 0.738272 0.566485 0.944368 0.203 Uiso 1 1 calc R U . . .
H40C H 0.702589 0.540506 0.941031 0.203 Uiso 1 1 calc R U . . .
C041 C 0.49405(18) 0.8290(2) 0.55278(18) 0.0573(17) Uani 1 1 d . . . . .
C41 C 0.6684(2) 0.6028(4) 0.9626(2) 0.114(4) Uani 1 1 d . . . . .
H41A H 0.682986 0.605895 0.991132 0.171 Uiso 1 1 calc R U . . .
H41B H 0.653942 0.577587 0.957093 0.171 Uiso 1 1 calc R U . . .
H41C H 0.651102 0.625685 0.952225 0.171 Uiso 1 1 calc R U . . .
C42 C 0.69462(16) 0.6016(2) 0.94310(16) 0.0518(16) Uani 1 1 d . . . . .
C43 C 0.7227(3) 0.6359(3) 0.9589(2) 0.088(3) Uani 1 1 d . . . . .
H43A H 0.709550 0.661757 0.950707 0.132 Uiso 1 1 calc R U . . .
H43B H 0.741744 0.633474 0.948539 0.132 Uiso 1 1 calc R U . . .
H43C H 0.735072 0.634521 0.987852 0.132 Uiso 1 1 calc R U . . .
C044 C 0.61798(18) 0.8245(2) 0.5512(2) 0.0548(16) Uani 1 1 d . . . . .
C44 C 0.67975(15) 0.6311(2) 0.87390(17) 0.0473(15) Uani 1 1 d . . . . .
H44 H 0.699529 0.649943 0.886479 0.057 Uiso 1 1 calc R U . . .
C45 C 0.63062(16) 0.6052(2) 0.81510(16) 0.0487(15) Uani 1 1 d . . . . .
C46 C 0.66039(14) 0.63263(18) 0.83239(16) 0.0405(13) Uani 1 1 d . . . . .
C047 C 0.6899(2) 0.8579(2) 0.5852(2) 0.0593(17) Uani 1 1 d . . . . .
H047 H 0.714399 0.869515 0.596717 0.071 Uiso 1 1 calc R U . . .
C48 C 0.8332(2) 0.6032(3) 0.8398(3) 0.098(3) Uani 1 1 d D . . . .
H48A H 0.820052 0.590111 0.813986 0.147 Uiso 1 1 calc R U . . .
H48B H 0.850584 0.583827 0.858595 0.147 Uiso 1 1 calc R U . . .
H48C H 0.847452 0.626463 0.837227 0.147 Uiso 1 1 calc R U . . .
C49 C 0.8047(2) 0.6172(4) 0.8545(3) 0.099(3) Uani 1 1 d D U . . .
C049 C 0.79864(18) 0.8094(2) 0.7319(2) 0.0653(19) Uani 1 1 d . . . . .
C052 C 0.8171(2) 0.7826(3) 0.7704(3) 0.083(3) Uani 1 1 d . . . . .
H05T H 0.843259 0.776327 0.775461 0.125 Uiso 1 1 calc R U . . .
H05U H 0.802844 0.757446 0.766584 0.125 Uiso 1 1 calc R U . . .
H05V H 0.816830 0.797433 0.792897 0.125 Uiso 1 1 calc R U . . .
C53 C 0.76979(19) 0.6379(3) 0.8232(2) 0.086(3) Uani 1 1 d . . . . .
C54 C 0.70418(16) 0.6569(2) 0.80154(17) 0.0474(15) Uani 1 1 d . . . . .
C55 C 0.73630(17) 0.6390(3) 0.82836(19) 0.067(2) Uani 1 1 d . . . . .
H55 H 0.736005 0.626912 0.851265 0.081 Uiso 1 1 calc R U . . .
C56 C 0.76908(18) 0.6534(3) 0.7887(2) 0.077(2) Uani 1 1 d . . . . .
H56 H 0.791323 0.651929 0.784577 0.093 Uiso 1 1 calc R U . . .
C1 C 0.7052(2) 0.8327(3) 0.5295(2) 0.080(2) Uani 1 1 d D . . . .
C57 C 0.70413(16) 0.67089(18) 0.76577(16) 0.0419(13) Uani 1 1 d . . . . .
C58 C 0.66909(15) 0.6634(2) 0.80905(17) 0.0468(15) Uani 1 1 d . . . . .
H58A H 0.671819 0.689713 0.822572 0.056 Uiso 1 1 calc R U . . .
H58B H 0.647053 0.665596 0.783109 0.056 Uiso 1 1 calc R U . . .
C59 C 0.73653(16) 0.6715(2) 0.75933(17) 0.0514(16) Uani 1 1 d . . . . .
C059 C 0.5815(2) 0.7990(3) 0.5372(2) 0.074(2) Uani 1 1 d . . . . .
H05W H 0.577561 0.786678 0.511543 0.089 Uiso 1 1 calc R U . . .
H05X H 0.586527 0.776472 0.556183 0.089 Uiso 1 1 calc R U . . .
C60 C 0.36052(18) 0.4715(3) 0.4981(2) 0.066(2) Uani 1 1 d . . . . .
H60A H 0.368154 0.446410 0.513394 0.099 Uiso 1 1 calc R U . . .
H60B H 0.342626 0.465305 0.470957 0.099 Uiso 1 1 calc R U . . .
H60C H 0.348521 0.489506 0.510189 0.099 Uiso 1 1 calc R U . . .
C134 C 0.7550(4) 0.6458(5) 0.5691(4) 0.149(5) Uani 1 1 d . U . . .
H13A H 0.733339 0.662468 0.552606 0.224 Uiso 1 1 d R U . . .
H13B H 0.746759 0.617948 0.569456 0.224 Uiso 1 1 d R U . . .
H13C H 0.773789 0.646318 0.558186 0.224 Uiso 1 1 d R U . . .
C4 C 0.7877(3) 0.7031(3) 0.6160(4) 0.119(4) Uani 1 1 d . U . . .
H4A H 0.815123 0.701426 0.631487 0.178 Uiso 1 1 calc R U . . .
H4B H 0.776681 0.718688 0.630752 0.178 Uiso 1 1 calc R U . . .
H4C H 0.782140 0.716418 0.590779 0.178 Uiso 1 1 calc R U . . .
C135 C 0.7715(3) 0.6616(3) 0.6086(3) 0.082(2) Uani 1 1 d . U . . .
C64 C 0.6276(3) 0.6997(4) 0.4888(3) 0.121(5) Uani 1 1 d . . . . .
H64A H 0.648389 0.681138 0.503446 0.181 Uiso 1 1 calc R U . . .
H64B H 0.630476 0.724388 0.504312 0.181 Uiso 1 1 calc R U . . .
H64C H 0.627956 0.706528 0.463516 0.181 Uiso 1 1 calc R U . . .
C65 C 0.5821(3) 0.6417(3) 0.4560(2) 0.079(2) Uani 1 1 d . . . . .
H65A H 0.579301 0.648793 0.429502 0.119 Uiso 1 1 calc R U . . .
H65B H 0.558613 0.629433 0.454216 0.119 Uiso 1 1 calc R U . . .
H65C H 0.602813 0.622324 0.467996 0.119 Uiso 1 1 calc R U . . .
C66 C 0.5906(2) 0.6797(2) 0.4815(2) 0.068(2) Uani 1 1 d . . . . .
C67 C 0.5595(3) 0.7101(3) 0.4581(2) 0.091(3) Uani 1 1 d . . . . .
H67A H 0.563514 0.735230 0.473205 0.137 Uiso 1 1 calc R U . . .
H67B H 0.534877 0.698709 0.453389 0.137 Uiso 1 1 calc R U . . .
H67C H 0.560278 0.715755 0.432735 0.137 Uiso 1 1 calc R U . . .
C68 C 0.45029(17) 0.60157(18) 0.60193(19) 0.0479(14) Uani 1 1 d . . . . .
H68A H 0.426105 0.608246 0.602984 0.057 Uiso 1 1 calc R U . . .
H68B H 0.470354 0.604487 0.629087 0.057 Uiso 1 1 calc R U . . .
C69 C 0.45714(17) 0.63278(19) 0.57670(19) 0.0496(15) Uani 1 1 d . . . . .
C70 C 0.42841(18) 0.6532(2) 0.5474(2) 0.0599(18) Uani 1 1 d . . . . .
H70 H 0.403195 0.645076 0.540902 0.072 Uiso 1 1 calc R U . . .
C71 C 0.4346(2) 0.6858(3) 0.5264(2) 0.080(2) Uani 1 1 d . . . . .
C72 C 0.47008(19) 0.7002(2) 0.53960(19) 0.0623(19) Uani 1 1 d . . . . .
H72 H 0.474195 0.724493 0.528515 0.075 Uiso 1 1 calc R U . . .
C73 C 0.50139(17) 0.6806(2) 0.56920(18) 0.0492(15) Uani 1 1 d . . . . .
C31 C 0.49416(17) 0.6456(2) 0.5858(2) 0.0528(15) Uani 1 1 d . . . . .
C76 C 0.4006(3) 0.7083(4) 0.4931(3) 0.108(4) Uani 1 1 d . . . . .
C81 C 0.43950(17) 0.9093(2) 0.6208(2) 0.0566(16) Uani 1 1 d . . . . .
C82 C 0.38921(18) 0.8804(3) 0.5627(2) 0.069(2) Uani 1 1 d . . . . .
C83 C 0.41529(18) 0.8525(2) 0.5607(2) 0.0623(18) Uani 1 1 d . . . . .
H83 H 0.406969 0.832921 0.540203 0.075 Uiso 1 1 calc R U . . .
C84 C 0.45334(16) 0.8526(2) 0.5882(2) 0.0544(16) Uani 1 1 d . . . . .
C85 C 0.48033(16) 0.8216(2) 0.58453(18) 0.0515(15) Uani 1 1 d . . . . .
H85A H 0.502664 0.819959 0.610289 0.062 Uiso 1 1 calc R U . . .
H85B H 0.467775 0.794885 0.579540 0.062 Uiso 1 1 calc R U . . .
C86 C 0.4726(2) 0.8467(3) 0.5181(2) 0.090(3) Uani 1 1 d . U . . .
H86 H 0.448960 0.857937 0.514249 0.108 Uiso 1 1 calc DR U . . .
C87 C 0.40238(18) 0.9085(3) 0.5928(2) 0.0646(19) Uani 1 1 d . . . . .
H87 H 0.385297 0.927986 0.594382 0.077 Uiso 1 1 calc R U . . .
C88 C 0.45180(17) 0.9399(2) 0.65386(19) 0.0568(17) Uani 1 1 d . . . . .
H88A H 0.430525 0.945031 0.660910 0.068 Uiso 1 1 calc R U . . .
H88B H 0.472720 0.928281 0.677345 0.068 Uiso 1 1 calc R U . . .
C89 C 0.46447(17) 0.9794(2) 0.64414(18) 0.0523(16) Uani 1 1 d . . . . .
C90 C 0.4388(2) 1.0096(3) 0.62399(19) 0.075(2) Uani 1 1 d . . . . .
H90 H 0.412693 1.004508 0.616106 0.090 Uiso 1 1 calc R U . . .
C91 C 0.4495(2) 1.0476(3) 0.6147(2) 0.071(2) Uani 1 1 d . . . . .
C92 C 0.4869(2) 1.0539(2) 0.6261(2) 0.0638(19) Uani 1 1 d . . . . .
H92 H 0.494704 1.079098 0.619955 0.077 Uiso 1 1 calc R U . . .
C93 C 0.51500(18) 1.0247(2) 0.64681(18) 0.0512(15) Uani 1 1 d . . . . .
C94 C 0.50331(16) 0.9881(2) 0.65455(17) 0.0477(15) Uani 1 1 d . . . . .
C95 C 0.55573(18) 1.0339(2) 0.65706(19) 0.0534(16) Uani 1 1 d . . . . .
H95A H 0.557129 1.050091 0.635453 0.064 Uiso 1 1 calc R U . . .
H95B H 0.569237 1.008204 0.658782 0.064 Uiso 1 1 calc R U . . .
C96 C 0.57576(17) 1.0570(2) 0.69588(19) 0.0489(15) Uani 1 1 d . . . . .
C97 C 0.57882(19) 1.0982(2) 0.6975(2) 0.0554(16) Uani 1 1 d . . . . .
H97 H 0.570093 1.112793 0.673413 0.067 Uiso 1 1 calc R U . . .
C98 C 0.5940(2) 1.1198(2) 0.7327(2) 0.0578(16) Uani 1 1 d . . . . .
C99 C 0.60565(18) 1.0976(2) 0.7676(2) 0.0579(17) Uani 1 1 d . . . . .
H99 H 0.615208 1.111819 0.791945 0.069 Uiso 1 1 calc R U . . .
C100 C 0.60386(16) 1.0557(2) 0.76822(19) 0.0488(15) Uani 1 1 d . . . . .
C101 C 0.58997(16) 1.0349(2) 0.73166(19) 0.0467(14) Uani 1 1 d . . . . .
C102 C 0.60939(17) 1.03320(19) 0.80563(19) 0.0487(14) Uani 1 1 d . . . . .
H10A H 0.584729 1.021361 0.801273 0.058 Uiso 1 1 calc R U . . .
H10B H 0.615568 1.053587 0.826836 0.058 Uiso 1 1 calc R U . . .
C103 C 0.63897(17) 0.99932(19) 0.82174(18) 0.0480(14) Uani 1 1 d . . . . .
C104 C 0.62977(15) 0.95832(18) 0.81489(16) 0.0403(13) Uani 1 1 d . . . . .
C105 C 0.65511(16) 0.9278(2) 0.83479(17) 0.0478(14) Uani 1 1 d . . . . .
C106 C 0.69170(16) 0.9393(2) 0.86160(19) 0.0534(16) Uani 1 1 d . . . . .
H106 H 0.709869 0.919010 0.874941 0.064 Uiso 1 1 calc R U . . .
C107 C 0.70166(19) 0.9798(2) 0.8689(2) 0.0620(18) Uani 1 1 d . . . . .
C108 C 0.64268(16) 0.88502(18) 0.83204(17) 0.0449(14) Uani 1 1 d . . . . .
H10C H 0.619133 0.882123 0.807564 0.054 Uiso 1 1 calc R U . . .
H10D H 0.636281 0.879673 0.854497 0.054 Uiso 1 1 calc R U . . .
C111 C 0.5992(3) 1.1660(3) 0.7331(3) 0.088(3) Uani 1 1 d . U . . .
C112 C 0.5206(3) 0.8339(4) 0.4949(2) 0.100(3) Uani 1 1 d . U . . .
H112 H 0.528791 0.834546 0.474453 0.120 Uiso 1 1 calc R U . . .
C114 C 0.4840(3) 0.8491(4) 0.4869(3) 0.117(3) Uani 1 1 d . U . . .
C117 C 0.5978(4) 1.1860(3) 0.7686(3) 0.118(4) Uani 1 1 d . . . . .
H11A H 0.572159 1.195552 0.761899 0.176 Uiso 1 1 calc R U . . .
H11B H 0.615285 1.208939 0.776794 0.176 Uiso 1 1 calc R U . . .
H11C H 0.605172 1.166435 0.790306 0.176 Uiso 1 1 calc R U . . .
C119 C 0.3241(2) 0.9081(4) 0.5436(3) 0.121(4) Uani 1 1 d . U . . .
H11D H 0.320898 0.896269 0.566001 0.181 Uiso 1 1 calc R U . . .
H11E H 0.299365 0.911668 0.521372 0.181 Uiso 1 1 calc R U . . .
H11F H 0.336565 0.934470 0.551360 0.181 Uiso 1 1 calc R U . . .
C121 C 0.7619(3) 0.7435(3) 0.8994(3) 0.118(4) Uani 1 1 d . U . . .
H12C H 0.747634 0.725020 0.877747 0.177 Uiso 1 1 calc R U . . .
H12D H 0.775122 0.728051 0.923811 0.177 Uiso 1 1 calc R U . . .
H12E H 0.780329 0.758346 0.893161 0.177 Uiso 1 1 calc R U . . .
C123 C 0.5922(5) 0.7957(6) 0.7943(6) 0.189(5) Uani 1 1 d D U . . .
H12F H 0.585657 0.811607 0.769805 0.226 Uiso 1 1 calc R U . . .
H12G H 0.615098 0.808961 0.814077 0.226 Uiso 1 1 calc R U . . .
C2 C 0.6877(3) 0.8104(4) 0.4923(3) 0.140(5) Uani 1 1 d D U . . .
H2A H 0.680440 0.783341 0.497197 0.210 Uiso 1 1 d R U . . .
H2B H 0.665200 0.825031 0.474267 0.210 Uiso 1 1 d R U . . .
H2C H 0.705550 0.808051 0.480377 0.210 Uiso 1 1 d R U . . .
C129 C 0.4187(3) 1.0776(3) 0.5898(3) 0.096(3) Uani 1 1 d D . . . .
C131 C 0.4244(5) 0.8989(4) 0.4522(4) 0.169(6) Uani 1 1 d D U . . .
H13D H 0.407018 0.875971 0.442381 0.253 Uiso 1 1 calc R U . C 2
H13E H 0.413842 0.922245 0.434793 0.253 Uiso 1 1 calc R U . C 2
H13F H 0.427879 0.905735 0.478984 0.253 Uiso 1 1 calc DR U . C 2
N4 N 0.6076(4) 0.7597(5) 0.7857(5) 0.193(5) Uani 1 1 d D U . . .
H4 H 0.596155 0.753046 0.759368 0.232 Uiso 1 1 d R U . . .
C145 C 0.5637(5) 0.8091(6) 0.8067(5) 0.191(5) Uani 1 1 d D U . . .
C137 C 0.61156(16) 0.45341(19) 0.72171(18) 0.0447(14) Uani 1 1 d . . . . .
H13G H 0.612808 0.479124 0.708789 0.054 Uiso 1 1 calc R U . . .
H13H H 0.634049 0.437245 0.725294 0.054 Uiso 1 1 calc R U . . .
N5 N 0.6012(5) 0.7008(6) 0.8814(4) 0.222(6) Uani 1 1 d D U . . .
H5A H 0.596783 0.727956 0.882139 0.266 Uiso 1 1 d R U . . .
H5B H 0.626584 0.696886 0.889609 0.266 Uiso 1 1 d R U . . .
C140 C 0.5408(4) 0.6766(5) 0.8254(5) 0.131(4) Uani 1 1 d . U . . .
C141 C 0.5811(4) 0.6860(5) 0.8415(5) 0.152(5) Uani 1 1 d D U . . .
H14A H 0.594186 0.661175 0.839261 0.183 Uiso 1 1 calc R U . . .
H14B H 0.584399 0.706336 0.823761 0.183 Uiso 1 1 calc R U . . .
C142 C 0.7597(2) 1.0199(3) 0.8813(3) 0.110(4) Uani 1 1 d . U . . .
H14C H 0.784083 1.029137 0.901403 0.166 Uiso 1 1 calc R U . . .
H14D H 0.743159 1.043270 0.870168 0.166 Uiso 1 1 calc R U . . .
H14E H 0.763429 1.005709 0.860310 0.166 Uiso 1 1 calc R U . . .
N1 N 0.6522(4) 0.4932(4) 0.6510(4) 0.154(4) Uani 1 1 d . U . . .
H1A H 0.665793 0.511769 0.644050 0.185 Uiso 1 1 d R U . . .
H1B H 0.655393 0.468170 0.642233 0.185 Uiso 1 1 d R U . . .
C122 C 0.8065(3) 0.6369(4) 0.6282(4) 0.130(4) Uani 1 1 d . U . . .
H12H H 0.800441 0.608332 0.621925 0.195 Uiso 1 1 calc R U . . .
H12I H 0.816828 0.640767 0.656893 0.195 Uiso 1 1 calc R U . . .
H12J H 0.825075 0.645554 0.618735 0.195 Uiso 1 1 calc R U . . .
Ti8 Ti 0.56291(4) 0.61947(12) 0.65525(8) 0.0436(10) Uani 0.797(11) 1 d . . P A 1
C61 C 0.6465(10) 0.4269(10) 0.9059(9) 0.078(10) Uani 0.269(16) 1 d . U P D 1
H61A H 0.664712 0.448916 0.917079 0.117 Uiso 0.269(16) 1 calc R U P D 1
H61B H 0.652494 0.404958 0.925203 0.117 Uiso 0.269(16) 1 calc R U P D 1
H61C H 0.621015 0.437034 0.899566 0.117 Uiso 0.269(16) 1 calc R U P D 1
C144 C 0.6096(13) 0.3769(11) 0.8516(12) 0.103(14) Uani 0.269(16) 1 d . . P D 1
H14F H 0.587337 0.392418 0.848904 0.154 Uiso 0.269(16) 1 calc R U P D 1
H14G H 0.615139 0.356358 0.872168 0.154 Uiso 0.269(16) 1 calc R U P D 1
H14H H 0.604691 0.363694 0.826415 0.154 Uiso 0.269(16) 1 calc R U P D 1
C17 C 0.3457(4) 0.8870(7) 0.4919(4) 0.069(6) Uani 0.48(2) 1 d . U P E 1
H17A H 0.358026 0.912695 0.491488 0.103 Uiso 0.48(2) 1 calc R U P E 1
H17B H 0.319077 0.888288 0.473146 0.103 Uiso 0.48(2) 1 calc R U P E 1
H17C H 0.358097 0.865010 0.484367 0.103 Uiso 0.48(2) 1 calc R U P E 1
N2 N 0.6399(4) 0.9922(5) 0.6365(4) 0.132(6) Uani 0.674(16) 1 d D U P B 1
H2D H 0.616719 1.004179 0.626005 0.159 Uiso 0.674(16) 1 d R U P B 1
H2E H 0.639219 0.969665 0.622123 0.159 Uiso 0.674(16) 1 d R U P B 1
C51 C 0.8207(6) 0.6505(8) 0.8904(6) 0.124(8) Uani 0.61(3) 1 d . U P F 1
H51A H 0.839455 0.637751 0.914329 0.186 Uiso 0.61(3) 1 calc R U P F 1
H51B H 0.799762 0.660740 0.895654 0.186 Uiso 0.61(3) 1 calc R U P F 1
H51C H 0.832384 0.673051 0.882719 0.186 Uiso 0.61(3) 1 calc R U P F 1
C77 C 0.3734(5) 0.7286(6) 0.5177(6) 0.103(7) Uani 0.56(2) 1 d . U P G 1
H77A H 0.358281 0.706986 0.521680 0.154 Uiso 0.56(2) 1 calc R U P G 1
H77B H 0.356703 0.749926 0.501351 0.154 Uiso 0.56(2) 1 calc R U P G 1
H77C H 0.390522 0.739822 0.543297 0.154 Uiso 0.56(2) 1 calc R U P G 1
C79 C 0.4104(7) 0.7441(8) 0.4776(8) 0.125(9) Uani 0.56(2) 1 d . U P G 1
H79A H 0.419659 0.764909 0.498226 0.187 Uiso 0.56(2) 1 calc R U P G 1
H79B H 0.388028 0.754262 0.455112 0.187 Uiso 0.56(2) 1 calc R U P G 1
H79C H 0.430077 0.737582 0.468991 0.187 Uiso 0.56(2) 1 calc R U P G 1
C109 C 0.4576(8) 0.8507(10) 0.4426(9) 0.124(8) Uani 0.477(15) 1 d . U P H 1
C115 C 0.4212(7) 1.0896(9) 0.5543(6) 0.121(8) Uani 0.527(17) 1 d D U P I 1
H11G H 0.445325 1.103281 0.560963 0.182 Uiso 0.527(17) 1 calc R U P I 1
H11H H 0.400448 1.108096 0.539461 0.182 Uiso 0.527(17) 1 calc R U P I 1
H11I H 0.419541 1.065682 0.538218 0.182 Uiso 0.527(17) 1 calc R U P I 1
C118 C 0.6213(7) 1.1790(7) 0.7129(9) 0.115(9) Uani 0.495(18) 1 d . U P J 1
H11J H 0.646058 1.165831 0.724613 0.173 Uiso 0.495(18) 1 calc R U P J 1
H11K H 0.624666 1.208417 0.715346 0.173 Uiso 0.495(18) 1 calc R U P J 1
H11L H 0.608352 1.171726 0.684892 0.173 Uiso 0.495(18) 1 calc R U P J 1
C125 C 0.4200(8) 1.1106(8) 0.6250(8) 0.133(9) Uani 0.527(17) 1 d . U P I 1
H12K H 0.421706 1.095673 0.648317 0.200 Uiso 0.527(17) 1 calc R U P I 1
H12L H 0.397005 1.127053 0.614698 0.200 Uiso 0.527(17) 1 calc R U P I 1
H12M H 0.442048 1.128275 0.632356 0.200 Uiso 0.527(17) 1 calc R U P I 1
C128 C 0.3764(5) 1.0591(8) 0.5827(7) 0.112(9) Uani 0.527(17) 1 d . . P I 1
H12N H 0.373074 1.032228 0.570676 0.168 Uiso 0.527(17) 1 d R U P I 1
H12O H 0.356484 1.077168 0.565126 0.168 Uiso 0.527(17) 1 d R U P I 1
H12P H 0.374794 1.057067 0.608106 0.168 Uiso 0.527(17) 1 d R U P I 1
C130 C 0.3324(4) 0.8374(5) 0.5319(6) 0.080(7) Uani 0.48(2) 1 d . U P E 1
H13I H 0.339586 0.818807 0.515813 0.120 Uiso 0.48(2) 1 calc R U P E 1
H13J H 0.304875 0.838970 0.521058 0.120 Uiso 0.48(2) 1 calc R U P E 1
H13K H 0.342523 0.827447 0.559109 0.120 Uiso 0.48(2) 1 calc R U P E 1
C132 C 0.4225(5) 0.8284(5) 0.4286(6) 0.123(9) Uani 0.477(15) 1 d D U P H 1
H13L H 0.423637 0.799809 0.422352 0.185 Uiso 0.477(15) 1 d R U P H 1
H13M H 0.404837 0.842589 0.404922 0.185 Uiso 0.477(15) 1 d R U P H 1
H13N H 0.413937 0.830809 0.449552 0.185 Uiso 0.477(15) 1 d R U P H 1
C133 C 0.4686(8) 0.8369(12) 0.4108(11) 0.164(11) Uani 0.477(15) 1 d D U P H 1
H13O H 0.475430 0.859966 0.398614 0.245 Uiso 0.477(15) 1 d R U P H 1
H13P H 0.447060 0.822716 0.390664 0.245 Uiso 0.477(15) 1 d R U P H 1
H13Q H 0.490120 0.818396 0.422054 0.245 Uiso 0.477(15) 1 d R U P H 1
C138 C 0.5558(5) 1.1845(5) 0.7016(6) 0.075(6) Uani 0.495(18) 1 d . U P J 1
H13R H 0.551932 1.180348 0.674228 0.112 Uiso 0.495(18) 1 calc R U P J 1
H13S H 0.554557 1.213485 0.706452 0.112 Uiso 0.495(18) 1 calc R U P J 1
H13T H 0.536049 1.170306 0.706183 0.112 Uiso 0.495(18) 1 calc R U P J 1
Ti8A Ti 0.56704(13) 0.5989(3) 0.6428(2) 0.028(3) Uani 0.203(11) 1 d . . P A 2
C63 C 0.6223(4) 0.4000(4) 0.8829(4) 0.083(5) Uani 0.731(16) 1 d . U P D 2
H63A H 0.617879 0.424329 0.895167 0.125 Uiso 0.731(16) 1 calc R U P D 2
H63B H 0.633611 0.379006 0.903032 0.125 Uiso 0.731(16) 1 calc R U P D 2
H63C H 0.598345 0.390157 0.862516 0.125 Uiso 0.731(16) 1 calc R U P D 2
C62 C 0.6622(4) 0.3728(4) 0.8523(4) 0.099(5) Uani 0.731(16) 1 d . . P D 2
H62A H 0.640687 0.357793 0.833040 0.148 Uiso 0.731(16) 1 calc R U P D 2
H62B H 0.675903 0.355806 0.875424 0.148 Uiso 0.731(16) 1 calc R U P D 2
H62C H 0.679080 0.380617 0.840252 0.148 Uiso 0.731(16) 1 calc R U P D 2
C19A C 0.3484(9) 0.9191(11) 0.5002(10) 0.150(12) Uani 0.52(2) 1 d . U P E 2
H19A H 0.360864 0.942784 0.516051 0.226 Uiso 0.52(2) 1 calc R U P E 2
H19B H 0.322357 0.925878 0.482335 0.226 Uiso 0.52(2) 1 calc R U P E 2
H19C H 0.361993 0.910615 0.484636 0.226 Uiso 0.52(2) 1 calc R U P E 2
C24A C 0.4096(8) 0.7088(9) 0.4534(7) 0.116(10) Uani 0.44(2) 1 d . U P G 2
H24A H 0.433922 0.722095 0.459978 0.174 Uiso 0.44(2) 1 calc R U P G 2
H24B H 0.389659 0.723629 0.432018 0.174 Uiso 0.44(2) 1 calc R U P G 2
H24C H 0.410648 0.680999 0.444902 0.174 Uiso 0.44(2) 1 calc R U P G 2
C35 C 0.6849(3) 0.4261(4) 0.8941(4) 0.149(5) Uani 1 1 d . U . K 2
H35A H 0.705301 0.417713 0.887259 0.224 Uiso 1 1 calc R U . K 2
H35B H 0.689721 0.415860 0.920419 0.224 Uiso 1 1 calc R U . K 2
H35C H 0.683563 0.455719 0.894163 0.224 Uiso 1 1 calc R U . K 2
C47 C 0.7979(5) 0.5812(6) 0.8738(7) 0.121(8) Uani 0.61(3) 1 d D U P F 2
H47A H 0.795957 0.557296 0.857662 0.181 Uiso 0.61(3) 1 calc R U P F 2
H47B H 0.774275 0.584717 0.876615 0.181 Uiso 0.61(3) 1 calc R U P F 2
H47C H 0.818789 0.577812 0.899960 0.181 Uiso 0.61(3) 1 calc R U P F 2
C50 C 0.8246(11) 0.6594(7) 0.8656(16) 0.176(18) Uani 0.39(3) 1 d D U P F 2
H50A H 0.851241 0.655626 0.883586 0.263 Uiso 0.39(3) 1 calc R U P F 2
H50B H 0.812369 0.675936 0.878490 0.263 Uiso 0.39(3) 1 calc R U P F 2
H50C H 0.822690 0.673037 0.841535 0.263 Uiso 0.39(3) 1 calc R U P F 2
C78 C 0.3990(7) 0.7510(8) 0.5005(8) 0.102(9) Uani 0.44(2) 1 d . U P G 2
H78A H 0.391490 0.754742 0.522155 0.153 Uiso 0.44(2) 1 calc R U P G 2
H78B H 0.380518 0.764109 0.476616 0.153 Uiso 0.44(2) 1 calc R U P G 2
H78C H 0.423886 0.763084 0.507747 0.153 Uiso 0.44(2) 1 calc R U P G 2
C80 C 0.3397(7) 0.8496(9) 0.4999(7) 0.128(10) Uani 0.52(2) 1 d . U P E 2
H80A H 0.361938 0.845065 0.494714 0.192 Uiso 0.52(2) 1 calc R U P E 2
H80B H 0.318841 0.859417 0.475763 0.192 Uiso 0.52(2) 1 calc R U P E 2
H80C H 0.332426 0.824170 0.508123 0.192 Uiso 0.52(2) 1 calc R U P E 2
C110 C 0.6487(5) 1.1704(6) 0.7510(6) 0.089(6) Uani 0.505(18) 1 d . U P J 2
H11M H 0.660942 1.157207 0.776833 0.133 Uiso 0.505(18) 1 calc R U P J 2
H11N H 0.655753 1.199043 0.753630 0.133 Uiso 0.505(18) 1 calc R U P J 2
H11O H 0.656919 1.157388 0.732443 0.133 Uiso 0.505(18) 1 calc R U P J 2
C113 C 0.4803(7) 0.9182(8) 0.4510(6) 0.126(8) Uani 0.523(15) 1 d . U P H 2
H11P H 0.490797 0.932577 0.476287 0.189 Uiso 0.523(15) 1 calc R U P H 2
H11Q H 0.465115 0.936954 0.429887 0.189 Uiso 0.523(15) 1 calc R U P H 2
H11R H 0.500909 0.907499 0.445502 0.189 Uiso 0.523(15) 1 calc R U P H 2
C116 C 0.3928(5) 1.0891(6) 0.6061(5) 0.070(6) Uani 0.473(17) 1 d D U P I 2
H11S H 0.380189 1.064934 0.609816 0.105 Uiso 0.473(17) 1 calc R U P I 2
H11T H 0.373924 1.107697 0.587943 0.105 Uiso 0.473(17) 1 calc R U P I 2
H11U H 0.406661 1.102442 0.631604 0.105 Uiso 0.473(17) 1 calc R U P I 2
C120 C 0.5842(7) 1.1860(6) 0.6960(5) 0.095(7) Uani 0.505(18) 1 d . U P J 2
H12Q H 0.594915 1.174042 0.679082 0.142 Uiso 0.505(18) 1 calc R U P J 2
H12R H 0.590684 1.214742 0.699953 0.142 Uiso 0.505(18) 1 calc R U P J 2
H12S H 0.556742 1.182901 0.683494 0.142 Uiso 0.505(18) 1 calc R U P J 2
C124 C 0.4601(8) 0.8652(7) 0.4177(5) 0.138(9) Uani 0.523(15) 1 d D U P H 2
H12T H 0.485171 0.867792 0.418029 0.207 Uiso 0.523(15) 1 calc R U P H 2
H12U H 0.441131 0.876352 0.392922 0.207 Uiso 0.523(15) 1 calc R U P H 2
H12V H 0.454655 0.836669 0.419771 0.207 Uiso 0.523(15) 1 calc R U P H 2
C126 C 0.4372(5) 1.1187(6) 0.5848(7) 0.084(6) Uani 0.473(17) 1 d . U P I 2
H12W H 0.456800 1.127035 0.610506 0.125 Uiso 0.473(17) 1 calc R U P I 2
H12X H 0.417763 1.139670 0.574784 0.125 Uiso 0.473(17) 1 calc R U P I 2
H12Y H 0.448446 1.114689 0.566197 0.125 Uiso 0.473(17) 1 calc R U P I 2
C127 C 0.4004(7) 1.0590(8) 0.5471(6) 0.104(8) Uani 0.473(17) 1 d . U P I 2
H12Z H 0.420111 1.053169 0.538341 0.156 Uiso 0.473(17) 1 calc R U P I 2
H H 0.382411 1.078397 0.528953 0.156 Uiso 0.473(17) 1 calc R U P I 2
HA H 0.387141 1.034000 0.547426 0.156 Uiso 0.473(17) 1 calc R U P I 2
C136 C 0.4592(5) 0.8886(6) 0.4526(4) 0.075(5) Uani 0.523(15) 1 d D U P H 2
C52 C 0.8098(7) 0.6156(10) 0.8951(4) 0.086(9) Uani 0.39(3) 1 d D U P F 3
H52A H 0.798312 0.590883 0.899348 0.129 Uiso 0.39(3) 1 calc R U P F 3
H52B H 0.797849 0.639212 0.900775 0.129 Uiso 0.39(3) 1 calc R U P F 3
H52C H 0.836846 0.615677 0.912656 0.129 Uiso 0.39(3) 1 calc R U P F 3
C75 C 0.3706(4) 0.6791(5) 0.4703(4) 0.179(7) Uani 1 1 d . U . L 3
H75A H 0.382184 0.653444 0.468186 0.268 Uiso 1 1 calc R U . L 3
H75B H 0.355596 0.689875 0.443824 0.268 Uiso 1 1 calc R U . L 3
H75C H 0.354339 0.674519 0.483802 0.268 Uiso 1 1 calc R U . L 3
O1A O 0.5267(5) 0.6367(9) 0.6294(10) 0.040(9) Uani 0.24(3) 1 d . . P A 2
N3 N 0.6756(7) 0.9965(9) 0.7248(9) 0.112(8) Uani 0.326(16) 1 d . U P B 2
H3A H 0.696895 1.008920 0.725946 0.135 Uiso 0.326(16) 1 d R U P B 2
H3B H 0.682374 0.974910 0.741576 0.135 Uiso 0.326(16) 1 d R U P B 2

loop_
_atom_site_aniso_label
_atom_site_aniso_U_11
_atom_site_aniso_U_22
_atom_site_aniso_U_33
_atom_site_aniso_U_23
_atom_site_aniso_U_13
_atom_site_aniso_U_12
Ti1 0.0282(4) 0.0414(6) 0.0338(5) -0.0015(4) 0.0136(4) -0.0034(4)
Ti2 0.0324(5) 0.0470(6) 0.0374(5) 0.0013(4) 0.0164(4) -0.0009(4)
Ti3 0.0305(5) 0.0469(6) 0.0389(5) -0.0009(4) 0.0131(4) 0.0001(4)
Ti4 0.0366(5) 0.0471(6) 0.0375(5) 0.0006(4) 0.0172(4) -0.0015(4)
Ti5 0.0386(5) 0.0487(6) 0.0378(5) -0.0024(4) 0.0192(4) -0.0073(4)
Ti6 0.0362(5) 0.0536(7) 0.0477(6) -0.0005(5) 0.0161(5) 0.0024(5)
Ti7 0.0395(6) 0.0558(7) 0.0420(6) -0.0022(5) 0.0128(5) 0.0072(5)
Na00 0.093(2) 0.103(3) 0.093(2) -0.001(2) 0.050(2) 0.004(2)
Na01 0.088(2) 0.098(3) 0.111(3) -0.003(2) 0.045(2) -0.004(2)
O0A 0.0337(18) 0.039(2) 0.0341(18) -0.0015(16) 0.0143(16) -0.0038(16)
O00B 0.0342(19) 0.051(2) 0.0336(19) 0.0054(17) 0.0129(16) -0.0039(16)
O00C 0.0355(19) 0.046(2) 0.043(2) 0.0010(17) 0.0228(17) 0.0016(17)
O00D 0.0317(18) 0.043(2) 0.040(2) 0.0002(16) 0.0126(16) 0.0014(16)
O00E 0.044(2) 0.052(2) 0.038(2) 0.0007(17) 0.0179(17) -0.0001(18)
O00F 0.039(2) 0.047(2) 0.044(2) 0.0010(18) 0.0176(17) -0.0010(17)
O00G 0.0331(18) 0.049(2) 0.036(2) 0.0007(17) 0.0133(16) -0.0043(17)
O00H 0.0359(19) 0.064(3) 0.032(2) 0.0071(18) 0.0124(16) -0.0068(18)
O00I 0.0294(18) 0.045(2) 0.040(2) -0.0067(17) 0.0117(16) -0.0058(15)
O00J 0.0328(19) 0.047(2) 0.048(2) 0.0004(18) 0.0230(17) 0.0003(17)
O00K 0.0337(18) 0.046(2) 0.039(2) 0.0050(16) 0.0174(16) -0.0022(16)
O00L 0.0349(19) 0.050(2) 0.040(2) -0.0033(17) 0.0140(17) -0.0041(17)
O00M 0.0339(19) 0.046(2) 0.043(2) 0.0021(17) 0.0153(17) -0.0043(16)
O00N 0.0342(19) 0.058(3) 0.039(2) -0.0017(18) 0.0170(16) -0.0020(17)
O00O 0.040(2) 0.045(2) 0.048(2) 0.0044(18) 0.0251(18) -0.0028(17)
O00P 0.0373(19) 0.046(2) 0.039(2) -0.0013(17) 0.0154(16) -0.0004(17)
O00Q 0.0349(19) 0.042(2) 0.047(2) 0.0019(17) 0.0207(17) -0.0009(16)
O00R 0.0334(19) 0.051(2) 0.040(2) 0.0054(18) 0.0076(17) 0.0056(17)
O00S 0.041(2) 0.050(2) 0.041(2) 0.0018(18) 0.0240(17) -0.0025(17)
O00T 0.0336(19) 0.053(2) 0.040(2) 0.0012(18) 0.0119(16) 0.0015(17)
O00U 0.0371(19) 0.053(2) 0.039(2) -0.0028(17) 0.0194(17) -0.0052(17)
O00V 0.039(2) 0.048(3) 0.047(2) 0.0032(18) 0.0196(18) 0.0010(17)
O00W 0.036(2) 0.053(2) 0.041(2) 0.0005(18) 0.0162(17) 0.0041(17)
O00Y 0.048(2) 0.048(2) 0.045(2) -0.0001(18) 0.0215(18) -0.0076(18)
O00Z 0.044(2) 0.058(3) 0.063(3) 0.008(2) 0.022(2) -0.003(2)
O01A 0.064(3) 0.056(3) 0.059(3) 0.009(2) 0.033(2) 0.012(2)
O1 0.033(3) 0.057(5) 0.057(7) 0.016(5) 0.009(3) -0.001(3)
O02W 0.068(3) 0.076(4) 0.084(4) 0.012(3) 0.040(3) -0.004(3)
O05A 0.105(5) 0.140(7) 0.122(6) 0.055(5) 0.054(5) 0.049(5)
O05F 0.119(6) 0.171(8) 0.141(7) 0.021(6) 0.068(6) 0.031(6)
O05S 0.158(8) 0.140(7) 0.188(9) -0.045(6) 0.120(7) -0.046(6)
O06B 0.096(6) 0.309(15) 0.131(7) 0.068(8) 0.048(5) 0.006(7)
O09 0.0332(18) 0.040(2) 0.041(2) -0.0026(17) 0.0201(16) 0.0025(16)
O011 0.043(2) 0.062(3) 0.052(2) 0.002(2) 0.018(2) 0.000(2)
O012 0.032(2) 0.069(3) 0.051(2) 0.007(2) 0.0088(18) 0.0028(19)
O013 0.035(2) 0.062(3) 0.066(3) 0.007(2) 0.017(2) 0.0034(19)
O014 0.053(3) 0.076(3) 0.072(3) -0.020(3) 0.033(3) -0.016(2)
O015 0.058(3) 0.082(3) 0.044(2) 0.003(2) 0.018(2) 0.002(2)
O17 0.272(12) 0.269(12) 0.249(11) 0.031(10) 0.123(10) -0.025(10)
O018 0.069(3) 0.067(3) 0.046(2) 0.010(2) 0.020(2) 0.022(2)
O019 0.064(3) 0.083(4) 0.065(3) 0.006(3) 0.029(3) -0.004(3)
O056 0.130(7) 0.125(7) 0.172(8) -0.055(6) 0.080(6) -0.034(5)
C01G 0.034(4) 0.042(5) 0.025(4) 0.000 0.002(3) 0.000
C01J 0.040(4) 0.050(5) 0.026(4) 0.000 0.004(3) 0.000
C01K 0.035(3) 0.047(4) 0.046(3) 0.005(3) 0.011(3) -0.004(3)
C01M 0.029(3) 0.057(4) 0.033(3) -0.002(3) 0.016(2) -0.004(3)
C01S 0.039(3) 0.067(4) 0.041(3) 0.003(3) 0.016(3) -0.004(3)
C01T 0.044(3) 0.050(4) 0.049(3) 0.007(3) 0.025(3) 0.010(3)
C01U 0.030(3) 0.055(4) 0.044(3) 0.011(3) 0.014(2) 0.002(2)
C01Z 0.042(3) 0.046(4) 0.047(3) 0.000(3) 0.014(3) 0.002(3)
C02G 0.044(3) 0.055(4) 0.047(4) -0.001(3) 0.004(3) 0.004(3)
C02H 0.046(3) 0.063(4) 0.034(3) -0.010(3) 0.014(3) -0.020(3)
C02K 0.042(3) 0.055(4) 0.048(3) 0.000(3) 0.024(3) 0.001(3)
C02L 0.042(3) 0.040(3) 0.041(3) 0.003(2) 0.016(3) -0.014(2)
C02N 0.042(3) 0.074(5) 0.045(3) -0.005(3) 0.021(3) -0.019(3)
C02P 0.042(3) 0.045(4) 0.055(4) -0.004(3) 0.022(3) -0.001(3)
C02Q 0.034(3) 0.063(4) 0.066(4) -0.009(3) 0.017(3) -0.003(3)
C02Y 0.067(4) 0.063(5) 0.042(4) 0.007(3) 0.007(3) 0.006(4)
C03A 0.042(3) 0.052(4) 0.053(4) 0.006(3) 0.023(3) 0.003(3)
C03B 0.055(4) 0.056(4) 0.043(3) 0.003(3) 0.029(3) -0.006(3)
C03C 0.046(3) 0.063(4) 0.053(4) 0.001(3) 0.021(3) 0.000(3)
C03D 0.036(3) 0.051(4) 0.051(3) 0.003(3) 0.014(3) 0.003(3)
C03F 0.048(3) 0.044(4) 0.055(4) -0.002(3) 0.019(3) -0.006(3)
C03G 0.063(4) 0.048(4) 0.042(3) -0.004(3) 0.015(3) -0.015(3)
C03I 0.041(3) 0.055(4) 0.054(4) 0.007(3) 0.023(3) -0.002(3)
C03K 0.062(4) 0.054(4) 0.034(3) 0.003(3) 0.009(3) 0.008(3)
C03L 0.034(3) 0.091(5) 0.056(4) -0.003(4) 0.020(3) -0.013(3)
C03M 0.031(3) 0.085(5) 0.049(4) 0.003(3) 0.011(3) 0.000(3)
C03N 0.056(4) 0.049(4) 0.041(3) 0.002(3) 0.012(3) -0.002(3)
C03P 0.052(4) 0.062(4) 0.043(3) -0.009(3) 0.021(3) -0.011(3)
C03S 0.042(3) 0.045(4) 0.053(4) 0.000(3) 0.001(3) -0.006(3)
C03T 0.066(4) 0.068(5) 0.032(3) -0.012(3) 0.013(3) -0.017(4)
C03U 0.123(8) 0.066(5) 0.054(4) 0.004(4) 0.001(5) 0.043(5)
C03Y 0.057(4) 0.073(5) 0.048(4) -0.006(3) 0.034(3) -0.009(3)
C04C 0.053(4) 0.121(7) 0.044(4) -0.005(4) 0.021(3) -0.034(4)
C04H 0.054(4) 0.081(5) 0.060(5) 0.018(4) 0.029(4) 0.008(4)
C04J 0.037(3) 0.073(5) 0.099(6) 0.004(4) 0.017(4) 0.002(3)
C04K 0.093(6) 0.067(5) 0.054(4) 0.007(3) 0.036(4) 0.013(4)
C04O 0.062(4) 0.082(5) 0.070(5) -0.010(4) 0.042(4) -0.019(4)
C04P 0.052(4) 0.080(6) 0.129(8) -0.014(5) 0.046(5) 0.006(4)
C33 0.070(5) 0.065(5) 0.105(6) 0.021(4) 0.039(4) -0.008(4)
C04T 0.049(4) 0.077(6) 0.081(5) 0.011(4) -0.005(4) -0.022(4)
C04X 0.069(4) 0.067(5) 0.058(4) -0.016(3) 0.040(4) -0.016(3)
C04Z 0.034(4) 0.146(9) 0.062(5) -0.006(5) -0.001(3) 0.017(4)
C5 0.035(3) 0.079(5) 0.045(3) -0.008(3) 0.014(3) -0.010(3)
C05G 0.105(7) 0.099(7) 0.054(5) -0.006(4) -0.001(4) 0.044(6)
C05K 0.072(6) 0.079(6) 0.130(9) 0.019(6) -0.027(6) 0.001(5)
C05N 0.117(8) 0.125(8) 0.109(7) -0.015(6) 0.088(7) -0.028(6)
C05W 0.104(7) 0.129(9) 0.061(5) -0.021(6) -0.008(5) -0.026(6)
C05Z 0.183(12) 0.085(7) 0.065(6) 0.031(5) 0.042(7) 0.014(7)
C6 0.036(3) 0.053(4) 0.042(3) -0.005(3) 0.014(3) -0.007(3)
C06J 0.111(9) 0.226(16) 0.174(13) -0.025(12) 0.103(10) 0.028(10)
C7 0.029(3) 0.060(4) 0.041(3) -0.002(3) 0.013(2) 0.000(3)
C8 0.025(3) 0.062(4) 0.043(3) -0.006(3) 0.009(2) -0.004(2)
C9 0.028(2) 0.047(3) 0.031(3) -0.004(2) 0.011(2) -0.005(2)
C10 0.030(3) 0.058(4) 0.035(3) -0.007(3) 0.012(2) -0.005(2)
C11 0.038(3) 0.053(4) 0.046(3) -0.004(3) 0.017(3) -0.004(3)
C12 0.037(3) 0.052(4) 0.039(3) -0.004(3) 0.011(2) -0.007(3)
C13 0.049(3) 0.048(4) 0.035(3) -0.003(3) 0.010(3) -0.002(3)
C14 0.062(4) 0.045(4) 0.064(4) -0.011(3) 0.001(3) -0.004(3)
C15 0.072(5) 0.057(5) 0.068(5) -0.003(4) 0.012(4) 0.012(4)
C016 0.029(3) 0.038(4) 0.028(4) 0.000 0.003(3) 0.000
C16 0.064(4) 0.044(4) 0.056(4) 0.001(3) 0.027(3) 0.006(3)
C017 0.025(3) 0.031(4) 0.037(4) 0.000 0.008(3) 0.000
C18 0.047(3) 0.039(3) 0.039(3) -0.002(2) 0.022(3) 0.001(2)
C19 0.057(4) 0.053(4) 0.039(3) 0.002(3) 0.028(3) 0.003(3)
C20 0.102(7) 0.052(5) 0.134(9) -0.012(5) 0.027(7) 0.004(5)
C21 0.117(8) 0.054(5) 0.133(9) -0.009(6) -0.008(7) -0.010(5)
C22 0.086(6) 0.064(6) 0.145(10) 0.020(6) 0.001(6) -0.006(5)
C022 0.026(2) 0.052(4) 0.036(3) -0.003(3) 0.016(2) -0.008(2)
C023 0.038(3) 0.055(4) 0.036(3) -0.004(3) 0.012(2) -0.013(3)
C23 0.250(15) 0.094(8) 0.189(12) -0.042(8) 0.113(11) 0.017(9)
C24 0.030(3) 0.058(4) 0.048(3) 0.008(3) 0.019(3) 0.004(3)
C024 0.036(3) 0.058(4) 0.039(3) 0.007(3) 0.010(2) 0.003(3)
C25 0.045(3) 0.061(4) 0.061(4) 0.002(3) 0.024(3) 0.003(3)
C025 0.032(3) 0.057(4) 0.049(3) -0.003(3) 0.005(3) 0.000(3)
C26 0.038(3) 0.078(5) 0.041(3) 0.017(3) 0.012(3) 0.006(3)
C27 0.032(3) 0.070(4) 0.037(3) 0.010(3) 0.007(2) 0.005(3)
C027 0.034(3) 0.053(4) 0.041(3) 0.001(3) 0.007(2) -0.001(3)
C28 0.025(2) 0.058(4) 0.036(3) -0.004(3) 0.012(2) -0.005(2)
C29 0.025(2) 0.056(4) 0.038(3) 0.007(3) 0.011(2) -0.004(2)
C30 0.046(3) 0.083(5) 0.051(4) -0.014(3) 0.019(3) 0.003(3)
C32 0.062(4) 0.075(5) 0.044(4) 0.001(3) 0.008(3) 0.002(4)
C033 0.047(3) 0.054(4) 0.066(4) -0.008(3) 0.029(3) -0.004(3)
C34 0.073(5) 0.092(6) 0.053(4) 0.027(4) 0.026(4) 0.028(4)
C36 0.032(3) 0.057(4) 0.040(3) 0.004(3) 0.018(2) 0.000(2)
C036 0.041(3) 0.059(4) 0.053(4) -0.001(3) 0.023(3) -0.002(3)
C37 0.034(3) 0.048(3) 0.037(3) 0.001(2) 0.018(2) 0.001(2)
C38 0.035(3) 0.070(4) 0.038(3) 0.002(3) 0.017(2) 0.001(3)
C038 0.046(3) 0.051(4) 0.045(3) -0.007(3) 0.018(3) -0.013(3)
C39 0.036(3) 0.069(4) 0.039(3) -0.009(3) 0.019(3) -0.001(3)
C40 0.152(11) 0.110(9) 0.071(6) -0.003(6) -0.023(7) 0.035(8)
C041 0.047(3) 0.077(5) 0.040(3) 0.009(3) 0.011(3) -0.011(3)
C41 0.055(5) 0.248(14) 0.037(4) -0.005(6) 0.016(3) -0.019(6)
C42 0.032(3) 0.084(5) 0.031(3) -0.005(3) 0.006(2) -0.002(3)
C43 0.085(6) 0.118(7) 0.048(4) -0.007(4) 0.015(4) -0.039(5)
C044 0.050(3) 0.062(4) 0.059(4) 0.000(3) 0.030(3) -0.015(3)
C44 0.033(3) 0.069(4) 0.036(3) 0.002(3) 0.011(2) 0.001(3)
C45 0.041(3) 0.070(4) 0.033(3) -0.002(3) 0.014(3) 0.003(3)
C46 0.027(3) 0.054(4) 0.038(3) -0.007(3) 0.012(2) -0.003(2)
C047 0.063(4) 0.069(5) 0.053(4) -0.001(3) 0.030(3) -0.007(3)
C48 0.068(5) 0.145(9) 0.073(6) 0.018(6) 0.022(4) 0.025(6)
C49 0.067(5) 0.150(7) 0.075(5) 0.013(5) 0.026(4) 0.030(5)
C049 0.043(3) 0.063(5) 0.086(5) -0.014(4) 0.024(4) -0.008(3)
C052 0.043(4) 0.064(5) 0.126(7) 0.001(5) 0.020(4) 0.005(3)
C53 0.035(3) 0.173(9) 0.044(4) 0.009(5) 0.011(3) 0.014(4)
C54 0.037(3) 0.071(4) 0.039(3) -0.006(3) 0.021(3) -0.014(3)
C55 0.033(3) 0.129(7) 0.039(3) 0.009(4) 0.014(3) 0.006(4)
C56 0.032(3) 0.152(8) 0.046(4) -0.002(4) 0.015(3) -0.013(4)
C1 0.080(5) 0.103(7) 0.084(6) -0.008(5) 0.059(5) -0.011(5)
C57 0.039(3) 0.047(3) 0.040(3) -0.004(3) 0.017(3) -0.005(2)
C58 0.033(3) 0.071(4) 0.035(3) -0.005(3) 0.012(2) -0.013(3)
C59 0.037(3) 0.080(5) 0.040(3) -0.011(3) 0.019(3) -0.020(3)
C059 0.081(5) 0.095(6) 0.063(4) -0.029(4) 0.046(4) -0.039(4)
C60 0.038(3) 0.095(6) 0.055(4) -0.001(4) 0.011(3) -0.017(3)
C134 0.134(8) 0.232(11) 0.119(8) -0.015(8) 0.089(7) -0.057(8)
C4 0.149(9) 0.121(8) 0.145(8) 0.028(7) 0.119(7) -0.008(7)
C135 0.089(5) 0.106(6) 0.082(5) -0.013(4) 0.067(4) -0.022(5)
C64 0.116(8) 0.186(12) 0.054(5) 0.023(6) 0.030(5) -0.071(8)
C65 0.119(7) 0.080(6) 0.049(4) -0.015(4) 0.045(4) -0.009(5)
C66 0.101(6) 0.063(5) 0.047(4) 0.000(3) 0.038(4) -0.004(4)
C67 0.129(8) 0.093(7) 0.045(4) 0.005(4) 0.030(5) 0.012(6)
C68 0.041(3) 0.048(4) 0.056(4) -0.003(3) 0.022(3) 0.004(3)
C69 0.043(3) 0.051(4) 0.059(4) 0.000(3) 0.026(3) -0.001(3)
C70 0.042(3) 0.060(4) 0.061(4) 0.005(3) 0.006(3) -0.011(3)
C71 0.065(5) 0.083(6) 0.060(5) 0.012(4) -0.005(4) -0.017(4)
C72 0.058(4) 0.067(5) 0.043(3) 0.012(3) 0.004(3) -0.018(3)
C73 0.047(3) 0.056(4) 0.042(3) 0.001(3) 0.017(3) -0.003(3)
C31 0.046(3) 0.053(4) 0.059(4) 0.007(3) 0.023(3) 0.011(3)
C76 0.073(6) 0.116(9) 0.081(6) 0.033(6) -0.021(5) -0.037(6)
C81 0.040(3) 0.067(5) 0.056(4) 0.001(3) 0.014(3) 0.003(3)
C82 0.039(3) 0.094(6) 0.055(4) 0.001(4) 0.004(3) 0.018(4)
C83 0.043(3) 0.081(5) 0.050(4) -0.002(3) 0.008(3) 0.005(3)
C84 0.034(3) 0.064(4) 0.059(4) 0.006(3) 0.014(3) 0.000(3)
C85 0.037(3) 0.067(4) 0.044(3) 0.009(3) 0.011(3) -0.007(3)
C86 0.054(4) 0.139(7) 0.071(5) 0.035(5) 0.021(4) -0.011(4)
C87 0.035(3) 0.094(6) 0.049(4) 0.000(4) 0.003(3) 0.006(3)
C88 0.033(3) 0.086(5) 0.046(3) -0.002(3) 0.010(3) 0.009(3)
C89 0.040(3) 0.064(4) 0.044(3) 0.003(3) 0.009(3) 0.014(3)
C90 0.048(4) 0.124(8) 0.039(4) 0.000(4) 0.006(3) 0.034(4)
C91 0.070(5) 0.080(6) 0.058(4) 0.018(4) 0.023(4) 0.035(4)
C92 0.071(5) 0.069(5) 0.051(4) 0.017(3) 0.026(3) 0.023(4)
C93 0.055(4) 0.055(4) 0.040(3) 0.004(3) 0.016(3) 0.008(3)
C94 0.040(3) 0.060(4) 0.036(3) 0.006(3) 0.009(3) 0.008(3)
C95 0.059(4) 0.054(4) 0.053(4) 0.008(3) 0.030(3) 0.013(3)
C96 0.047(3) 0.052(4) 0.054(4) 0.001(3) 0.028(3) 0.003(3)
C97 0.061(4) 0.055(4) 0.055(4) 0.010(3) 0.029(3) 0.008(3)
C98 0.065(4) 0.051(4) 0.063(4) 0.005(3) 0.033(4) 0.001(3)
C99 0.050(4) 0.061(5) 0.059(4) -0.002(3) 0.019(3) -0.004(3)
C100 0.041(3) 0.052(4) 0.054(4) 0.004(3) 0.021(3) -0.003(3)
C101 0.039(3) 0.051(4) 0.055(4) 0.007(3) 0.025(3) 0.007(3)
C102 0.044(3) 0.049(4) 0.054(4) 0.005(3) 0.021(3) 0.001(3)
C103 0.046(3) 0.046(4) 0.047(3) 0.001(3) 0.015(3) -0.002(3)
C104 0.034(3) 0.052(4) 0.033(3) 0.002(2) 0.012(2) -0.004(2)
C105 0.040(3) 0.058(4) 0.039(3) -0.004(3) 0.011(3) -0.005(3)
C106 0.034(3) 0.059(4) 0.055(4) -0.001(3) 0.008(3) -0.002(3)
C107 0.053(4) 0.058(4) 0.054(4) 0.001(3) 0.002(3) -0.013(3)
C108 0.041(3) 0.052(4) 0.039(3) 0.004(3) 0.015(3) 0.003(3)
C111 0.120(6) 0.061(5) 0.082(5) 0.012(4) 0.044(5) 0.014(4)
C112 0.088(5) 0.163(8) 0.051(4) 0.012(5) 0.030(4) -0.016(5)
C114 0.072(5) 0.179(8) 0.086(6) 0.051(6) 0.020(4) -0.008(5)
C117 0.169(11) 0.053(6) 0.116(8) -0.008(5) 0.046(8) -0.005(6)
C119 0.046(4) 0.209(11) 0.081(6) -0.029(7) 0.002(4) 0.036(6)
C121 0.138(8) 0.112(8) 0.074(6) 0.005(5) 0.016(6) 0.065(7)
C123 0.149(7) 0.203(9) 0.212(8) 0.023(8) 0.075(7) -0.036(7)
C2 0.120(8) 0.206(12) 0.143(9) -0.087(8) 0.104(7) -0.070(8)
C129 0.085(6) 0.097(7) 0.082(6) 0.024(5) 0.011(5) 0.046(5)
C131 0.173(13) 0.173(12) 0.119(9) 0.051(9) 0.023(9) 0.006(10)
N4 0.152(7) 0.205(9) 0.215(8) 0.024(8) 0.071(7) -0.036(7)
C145 0.177(8) 0.203(8) 0.203(8) 0.022(7) 0.090(6) -0.023(7)
C137 0.040(3) 0.046(4) 0.054(3) 0.001(3) 0.026(3) 0.007(3)
N5 0.179(10) 0.281(13) 0.197(11) 0.004(11) 0.072(9) -0.023(10)
C140 0.128(8) 0.137(8) 0.140(8) 0.011(7) 0.069(7) -0.008(6)
C141 0.137(8) 0.164(8) 0.165(8) -0.025(7) 0.074(7) -0.016(7)
C142 0.052(4) 0.097(7) 0.128(8) 0.026(6) -0.013(5) -0.034(4)
N1 0.167(9) 0.167(9) 0.166(9) 0.054(8) 0.107(8) 0.074(8)
C122 0.127(7) 0.145(9) 0.171(9) 0.007(7) 0.114(7) 0.030(7)
Ti8 0.0344(7) 0.0521(19) 0.0407(10) 0.0051(12) 0.0126(6) -0.0078(7)
C61 0.085(17) 0.073(16) 0.070(15) 0.002(12) 0.029(13) -0.001(13)
C144 0.17(4) 0.07(2) 0.09(3) 0.02(2) 0.08(3) 0.03(2)
C17 0.051(8) 0.097(14) 0.045(8) -0.002(8) 0.006(6) 0.010(8)
N2 0.098(9) 0.132(11) 0.157(12) 0.026(9) 0.045(8) -0.004(8)
C51 0.100(12) 0.161(16) 0.071(10) -0.008(10) -0.002(9) 0.032(11)
C77 0.076(10) 0.087(11) 0.121(13) 0.024(9) 0.019(9) 0.015(8)
C79 0.133(14) 0.117(15) 0.111(14) 0.053(12) 0.040(11) 0.012(11)
C109 0.120(11) 0.138(12) 0.121(11) 0.022(8) 0.057(8) -0.006(8)
C115 0.106(13) 0.122(16) 0.124(15) 0.046(13) 0.037(11) 0.027(12)
C118 0.110(15) 0.097(13) 0.159(18) 0.030(12) 0.077(13) -0.027(11)
C125 0.115(15) 0.099(14) 0.153(16) 0.014(12) 0.023(12) 0.037(12)
C128 0.073(12) 0.15(2) 0.118(17) 0.058(16) 0.048(12) 0.065(14)
C130 0.034(7) 0.081(11) 0.100(13) -0.041(9) 0.004(7) 0.004(7)
C132 0.093(13) 0.148(16) 0.075(11) 0.031(11) -0.016(9) -0.034(11)
C133 0.151(15) 0.161(16) 0.156(15) 0.016(13) 0.043(12) -0.001(13)
C138 0.071(10) 0.039(8) 0.103(11) 0.020(7) 0.025(8) 0.017(7)
Ti8A 0.025(2) 0.030(5) 0.029(3) -0.003(3) 0.0120(19) 0.001(2)
C63 0.089(8) 0.105(10) 0.069(8) 0.041(7) 0.047(6) 0.048(7)
C62 0.119(10) 0.107(10) 0.104(9) 0.076(8) 0.079(9) 0.077(8)
C19A 0.143(18) 0.16(2) 0.139(17) 0.030(15) 0.053(13) 0.000(15)
C24A 0.119(15) 0.123(17) 0.086(13) 0.022(12) 0.024(11) -0.022(13)
C35 0.096(7) 0.170(11) 0.135(9) 0.076(9) 0.005(7) 0.028(7)
C47 0.071(9) 0.157(16) 0.134(14) 0.074(12) 0.045(9) 0.051(10)
C50 0.18(2) 0.21(3) 0.17(2) -0.012(17) 0.104(18) 0.073(17)
C78 0.073(12) 0.105(15) 0.090(14) 0.038(12) -0.001(10) -0.004(10)
C80 0.110(14) 0.150(17) 0.092(14) -0.013(13) 0.013(11) -0.012(13)
C110 0.090(11) 0.087(11) 0.108(13) 0.002(9) 0.060(10) -0.021(9)
C113 0.124(14) 0.177(17) 0.092(12) 0.073(11) 0.060(10) 0.022(12)
C116 0.053(9) 0.082(12) 0.076(11) 0.035(9) 0.027(8) 0.027(9)
C120 0.132(17) 0.065(10) 0.076(10) 0.006(8) 0.034(10) -0.005(10)
C124 0.200(18) 0.133(15) 0.069(11) 0.069(11) 0.047(11) 0.027(13)
C126 0.077(10) 0.084(12) 0.107(13) 0.053(10) 0.056(9) 0.050(9)
C127 0.103(13) 0.122(15) 0.075(11) 0.044(10) 0.026(10) 0.060(12)
C136 0.070(8) 0.092(9) 0.068(8) 0.008(6) 0.034(6) -0.008(7)
C52 0.066(12) 0.098(17) 0.077(13) 0.010(11) 0.014(10) 0.012(11)
C75 0.113(9) 0.184(12) 0.139(10) 0.050(9) -0.044(7) -0.021(9)
O1A 0.033(9) 0.053(14) 0.035(16) 0.010(12) 0.015(9) -0.001(8)
N3 0.079(11) 0.109(13) 0.136(13) 0.024(11) 0.034(10) -0.009(10)

loop_
_atom_type_symbol
_atom_type_description
_atom_type_scat_dispersion_real
_atom_type_scat_dispersion_imag
_atom_type_scat_source
C C 0.0137 0.0067 'International Tables Vol C Tables 4.2.6.8 and 6.1.1.4'
H H 0.0000 0.0000 'International Tables Vol C Tables 4.2.6.8 and 6.1.1.4'
N N 0.0241 0.0134 'International Tables Vol C Tables 4.2.6.8 and 6.1.1.4'
Na Na 0.1104 0.0938 'International Tables Vol C Tables 4.2.6.8 and 6.1.1.4'
O O 0.0389 0.0241 'International Tables Vol C Tables 4.2.6.8 and 6.1.1.4'
Ti Ti 0.3343 1.4243 'International Tables Vol C Tables 4.2.6.8 and 6.1.1.4'

loop_
_geom_angle_atom_site_label_1
_geom_angle_atom_site_label_2
_geom_angle_atom_site_label_3
_geom_angle
_geom_angle_site_symmetry_1
_geom_angle_site_symmetry_3
_geom_angle_publ_flag
O0A Ti1 Ti5 88.33(10) . . ?
O00B Ti1 Ti5 37.97(10) . . ?
O00B Ti1 O0A 91.49(14) . . ?
O00B Ti1 O09 85.34(14) . . ?
O00I Ti1 Ti5 142.72(13) . . ?
O00I Ti1 O0A 87.33(15) . . ?
O00I Ti1 O00B 178.57(16) . . ?
O00I Ti1 O00K 102.30(17) . . ?
O00I Ti1 O09 93.60(15) . . ?
O00K Ti1 Ti5 40.43(11) . . ?
O00K Ti1 O0A 85.40(15) . . ?
O00K Ti1 O00B 78.40(15) . . ?
O00K Ti1 O09 155.29(16) . . ?
O00Q Ti1 Ti5 99.21(12) . . ?
O00Q Ti1 O0A 166.47(16) . . ?
O00Q Ti1 O00B 87.71(16) . . ?
O00Q Ti1 O00I 93.24(17) . . ?
O00Q Ti1 O00K 107.63(17) . . ?
O00Q Ti1 O09 90.00(15) . . ?
O09 Ti1 Ti5 121.20(10) . . ?
O09 Ti1 O0A 76.48(14) . . ?
O00H Ti2 O00J 83.02(15) . . ?
O00H Ti2 O00O 88.81(16) . . ?
O00H Ti2 Ti8 40.71(11) . . ?
O00J Ti2 Ti8 118.64(11) . . ?
O00L Ti2 O00H 172.99(18) . . ?
O00L Ti2 O00J 94.54(16) . . ?
O00L Ti2 O00O 84.23(16) . . ?
O00L Ti2 Ti8 137.83(14) . . ?
O00N Ti2 O00H 93.41(17) . . ?
O00N Ti2 O00J 88.10(16) . . ?
O00N Ti2 O00L 93.08(17) . . ?
O00N Ti2 O00O 164.07(17) . . ?
O00N Ti2 O00U 103.23(18) . . ?
O00N Ti2 Ti8 111.97(16) . . ?
O00O Ti2 O00J 76.50(14) . . ?
O00O Ti2 Ti8 79.64(14) . . ?
O00U Ti2 O00H 77.99(16) . . ?
O00U Ti2 O00J 158.34(16) . . ?
O00U Ti2 O00L 103.08(17) . . ?
O00U Ti2 O00O 92.67(16) . . ?
O00U Ti2 Ti8 40.00(12) . . ?
O00D Ti3 Ti6 88.02(11) 2_656 . ?
O00D Ti3 O00G 76.39(14) 2_656 . ?
O00G Ti3 Ti6 120.40(10) . . ?
O00M Ti3 Ti6 142.47(13) . . ?
O00M Ti3 O00D 88.14(15) . 2_656 ?
O00M Ti3 O00G 94.78(16) . . ?
O00M Ti3 O00R 179.47(18) . . ?
O00M Ti3 O00T 102.43(17) . . ?
O00R Ti3 Ti6 37.60(11) . . ?
O00R Ti3 O00D 91.34(15) . 2_656 ?
O00R Ti3 O00G 84.98(15) . . ?
O00T Ti3 Ti6 40.05(12) . . ?
O00T Ti3 O00D 85.79(16) . 2_656 ?
O00T Ti3 O00G 154.78(16) . . ?
O00T Ti3 O00R 77.64(16) . . ?
O00V Ti3 Ti6 99.39(13) . . ?
O00V Ti3 O00D 165.81(17) . 2_656 ?
O00V Ti3 O00G 89.43(16) . . ?
O00V Ti3 O00M 93.13(17) . . ?
O00V Ti3 O00R 87.35(17) . . ?
O00V Ti3 O00T 107.67(18) . . ?
O00C Ti4 Ti7 80.08(11) . . ?
O00C Ti4 O00S 76.61(14) . . ?
O00F Ti4 Ti7 138.27(13) . . ?
O00F Ti4 O00C 83.92(16) . . ?
O00F Ti4 O00S 93.95(16) . . ?
O00F Ti4 O00W 171.25(17) . . ?
O00P Ti4 Ti7 39.70(11) . . ?
O00P Ti4 O00C 93.40(16) . . ?
O00P Ti4 O00F 104.04(17) . . ?
O00P Ti4 O00S 158.46(16) . . ?
O00P Ti4 O00W 78.17(16) . . ?
O00S Ti4 Ti7 118.95(11) . . ?
O00W Ti4 Ti7 40.85(10) . . ?
O00W Ti4 O00C 87.51(15) . . ?
O00W Ti4 O00S 82.32(15) . . ?
O00Y Ti4 Ti7 111.09(14) . . ?
O00Y Ti4 O00C 165.09(18) . . ?
O00Y Ti4 O00F 93.06(18) . . ?
O00Y Ti4 O00P 101.49(18) . . ?
O00Y Ti4 O00S 89.08(17) . . ?
O00Y Ti4 O00W 94.79(17) . . ?
Ti1 Ti5 Na01 68.97(7) . . ?
O00B Ti5 Ti1 39.42(10) . . ?
O00B Ti5 Na01 88.74(13) . . ?
O00B Ti5 O00K 72.78(14) . . ?
O00B Ti5 O014 89.84(17) . . ?
O00B Ti5 Ti8 109.32(11) . . ?
O00B Ti5 Ti8A 103.89(16) . . ?
O00E Ti5 Ti1 98.55(12) . . ?
O00E Ti5 Na01 44.07(13) . . ?
O00E Ti5 O00B 91.73(17) . . ?
O00E Ti5 O00K 101.08(16) . . ?
O00E Ti5 O00U 93.15(17) . . ?
O00E Ti5 O014 178.35(18) . . ?
O00E Ti5 Ti8 106.86(15) . . ?
O00E Ti5 Ti8A 122.5(3) . . ?
O00K Ti5 Ti1 33.37(10) . . ?
O00K Ti5 Na01 58.31(12) . . ?
O00K Ti5 Ti8 37.27(10) . . ?
O00K Ti5 Ti8A 38.56(13) . . ?
O00U Ti5 Ti1 109.95(11) . . ?
O00U Ti5 Na01 74.21(13) . . ?
O00U Ti5 O00B 149.35(15) . . ?
O00U Ti5 O00K 76.59(15) . . ?
O00U Ti5 O014 85.74(19) . . ?
O00U Ti5 Ti8 40.61(12) . . ?
O00U Ti5 Ti8A 49.1(2) . . ?
O013 Ti5 Ti1 137.20(16) . . ?
O013 Ti5 Na01 138.54(18) . . ?
O013 Ti5 O00B 100.05(19) . . ?
O013 Ti5 O00E 94.9(2) . . ?
O013 Ti5 O00K 162.6(2) . . ?
O013 Ti5 O00U 109.64(19) . . ?
O013 Ti5 O014 84.3(2) . . ?
O013 Ti5 Ti8 142.41(16) . . ?
O013 Ti5 Ti8A 134.2(2) . . ?
O014 Ti5 Ti1 82.99(12) . . ?
O014 Ti5 Na01 136.51(16) . . ?
O014 Ti5 O00K 79.87(17) . . ?
O014 Ti5 Ti8 73.06(18) . . ?
O014 Ti5 Ti8A 57.5(3) . . ?
Ti8 Ti5 Ti1 70.18(4) . . ?
Ti8 Ti5 Na01 66.56(11) . . ?
Ti8A Ti5 Ti1 67.48(9) . . ?
Ti8A Ti5 Na01 80.8(2) . . ?
Ti3 Ti6 Na00 69.28(7) . 2_656 ?
Ti7 Ti6 Ti3 70.17(3) . . ?
Ti7 Ti6 Na00 65.78(7) . 2_656 ?
O00P Ti6 Ti3 109.92(12) . . ?
O00P Ti6 Ti7 40.45(11) . . ?
O00P Ti6 Na00 73.91(13) . 2_656 ?
O00P Ti6 O00R 149.67(16) . . ?
O00P Ti6 O00T 76.81(15) . . ?
O00P Ti6 O011 86.50(16) . . ?
O00R Ti6 Ti3 39.75(11) . . ?
O00R Ti6 Ti7 109.60(11) . . ?
O00R Ti6 Na00 89.90(13) . 2_656 ?
O00R Ti6 O00T 72.86(15) . . ?
O00R Ti6 O011 88.84(17) . . ?
O00T Ti6 Ti3 33.11(11) . . ?
O00T Ti6 Ti7 37.42(10) . . ?
O00T Ti6 Na00 58.50(12) . 2_656 ?
O011 Ti6 Ti3 83.38(12) . . ?
O011 Ti6 Ti7 74.81(12) . . ?
O011 Ti6 Na00 137.55(14) . 2_656 ?
O011 Ti6 O00T 80.74(16) . . ?
O012 Ti6 Ti3 97.94(14) . . ?
O012 Ti6 Ti7 105.81(13) . . ?
O012 Ti6 Na00 43.48(14) . 2_656 ?
O012 Ti6 O00P 93.23(18) . . ?
O012 Ti6 O00R 92.04(18) . . ?
O012 Ti6 O00T 100.47(17) . . ?
O012 Ti6 O011 178.66(19) . . ?
O015 Ti6 Ti3 138.10(17) . . ?
O015 Ti6 Ti7 142.33(16) . . ?
O015 Ti6 Na00 137.99(18) . 2_656 ?
O015 Ti6 O00P 108.9(2) . . ?
O015 Ti6 O00R 100.4(2) . . ?
O015 Ti6 O00T 163.1(2) . . ?
O015 Ti6 O011 83.7(2) . . ?
O015 Ti6 O012 95.1(2) . . ?
Ti4 Ti7 Ti6 72.12(4) . . ?
Ti4 Ti7 Na00 92.52(7) . 2_656 ?
Ti6 Ti7 Na00 63.14(7) . 2_656 ?
O00P Ti7 Ti4 34.75(11) . . ?
O00P Ti7 Ti6 38.11(11) . . ?
O00P Ti7 Na00 71.16(12) . 2_656 ?
O00P Ti7 O00Z 95.54(17) . . ?
O00T Ti7 Ti4 114.85(12) . . ?
O00T Ti7 Ti6 43.17(11) . . ?
O00T Ti7 Na00 56.91(13) . 2_656 ?
O00T Ti7 O00P 80.16(16) . . ?
O00T Ti7 O00W 146.99(17) . . ?
O00T Ti7 O00Z 80.21(17) . . ?
O00W Ti7 Ti4 41.12(10) . . ?
O00W Ti7 Ti6 106.23(11) . . ?
O00W Ti7 Na00 128.79(13) . 2_656 ?
O00W Ti7 O00P 73.70(15) . . ?
O00W Ti7 O00Z 82.58(17) . . ?
O00Z Ti7 Ti4 98.96(13) . . ?
O00Z Ti7 Ti6 80.59(12) . . ?
O00Z Ti7 Na00 136.32(14) . 2_656 ?
O01A Ti7 Ti4 89.27(15) . . ?
O01A Ti7 Ti6 100.78(15) . . ?
O01A Ti7 Na00 40.99(15) . 2_656 ?
O01A Ti7 O00P 90.43(18) . . ?
O01A Ti7 O00T 95.10(18) . . ?
O01A Ti7 O00W 104.76(18) . . ?
O01A Ti7 O00Z 171.6(2) . . ?
O01A Ti7 O018 91.7(2) . . ?
O018 Ti7 Ti4 133.28(15) . . ?
O018 Ti7 Ti6 152.26(16) . . ?
O018 Ti7 Na00 117.45(17) . 2_656 ?
O018 Ti7 O00P 167.83(19) . . ?
O018 Ti7 O00T 111.57(19) . . ?
O018 Ti7 O00W 94.19(18) . . ?
O018 Ti7 O00Z 83.7(2) . . ?
Ti6 Na00 Ti7 51.08(5) 2_656 2_656 ?
Ti6 Na00 Na00 142.21(7) 2_656 2_656 ?
Ti7 Na00 Na00 136.55(16) 2_656 2_656 ?
O00D Na00 Ti6 75.15(13) . 2_656 ?
O00D Na00 Ti7 85.51(13) . 2_656 ?
O00D Na00 Na00 69.83(12) . 2_656 ?
O00D Na00 O01A 103.50(19) . 2_656 ?
O00D Na00 O012 86.19(18) . 2_656 ?
O01A Na00 Ti6 76.60(13) 2_656 2_656 ?
O01A Na00 Ti7 27.58(11) 2_656 2_656 ?
O01A Na00 Na00 124.8(2) 2_656 2_656 ?
O05A Na00 Ti6 130.0(3) . 2_656 ?
O05A Na00 Ti6 141.3(3) 2_656 2_656 ?
O05A Na00 Ti7 177.3(2) . 2_656 ?
O05A Na00 Ti7 101.1(2) 2_656 2_656 ?
O05A Na00 Na00 40.8(2) . 2_656 ?
O05A Na00 Na00 39.65(19) 2_656 2_656 ?
O05A Na00 O00D 76.4(2) 2_656 . ?
O05A Na00 O00D 92.4(2) . . ?
O05A Na00 O01A 152.4(3) . 2_656 ?
O05A Na00 O01A 85.2(2) 2_656 2_656 ?
O05A Na00 O05A 76.7(3) . 2_656 ?
O05A Na00 O012 102.2(3) . 2_656 ?
O05A Na00 O012 162.4(3) 2_656 2_656 ?
O05F Na00 Ti6 105.5(2) . 2_656 ?
O05F Na00 Ti7 92.6(2) . 2_656 ?
O05F Na00 Na00 110.3(2) . 2_656 ?
O05F Na00 O00D 176.9(3) . . ?
O05F Na00 O01A 73.8(3) . 2_656 ?
O05F Na00 O05A 101.7(3) . 2_656 ?
O05F Na00 O05A 89.5(3) . . ?
O05F Na00 O012 95.8(3) . 2_656 ?
O012 Na00 Ti6 30.48(10) 2_656 2_656 ?
O012 Na00 Ti7 79.46(12) 2_656 2_656 ?
O012 Na00 Na00 131.22(18) 2_656 2_656 ?
O012 Na00 O01A 101.34(18) 2_656 2_656 ?
Ti5 Na01 Na01 143.34(7) . 2_656 ?
Ti5 Na01 Ti8 50.40(7) . . ?
O0A Na01 Ti5 75.47(13) . . ?
O0A Na01 Na01 69.48(12) . 2_656 ?
O0A Na01 O00E 87.13(17) . . ?
O0A Na01 O02W 103.6(2) . . ?
O0A Na01 O056 77.9(2) . 2_656 ?
O0A Na01 Ti8 84.97(14) . . ?
O00E Na01 Ti5 30.26(10) . . ?
O00E Na01 Na01 134.97(19) . 2_656 ?
O00E Na01 Ti8 78.46(13) . . ?
O02W Na01 Ti5 76.48(15) . . ?
O02W Na01 Na01 121.7(2) . 2_656 ?
O02W Na01 O00E 100.56(19) . . ?
O02W Na01 Ti8 28.36(14) . . ?
O05S Na01 Ti5 105.1(3) . . ?
O05S Na01 Na01 110.8(2) . 2_656 ?
O05S Na01 O0A 174.4(3) . . ?
O05S Na01 O00E 96.1(3) . . ?
O05S Na01 O02W 71.4(3) . . ?
O05S Na01 O056 98.8(4) . 2_656 ?
O05S Na01 O056 90.1(3) . . ?
O05S Na01 Ti8 91.2(3) . . ?
O056 Na01 Ti5 133.8(3) . . ?
O056 Na01 Ti5 140.0(3) 2_656 . ?
O056 Na01 Na01 40.1(2) 2_656 2_656 ?
O056 Na01 Na01 41.5(2) . 2_656 ?
O056 Na01 O0A 93.4(3) . . ?
O056 Na01 O00E 106.3(3) . . ?
O056 Na01 O00E 164.9(3) 2_656 . ?
O056 Na01 O02W 81.6(3) 2_656 . ?
O056 Na01 O02W 148.8(3) . . ?
O056 Na01 O056 76.7(4) . 2_656 ?
O056 Na01 Ti8 174.9(3) . . ?
O056 Na01 Ti8 98.3(3) 2_656 . ?
Ti8 Na01 Na01 133.65(17) . 2_656 ?
Ti1 O0A Na01 115.87(18) . . ?
C017 O0A Ti1 115.4(4) . . ?
C017 O0A Na01 126.3(4) . . ?
Ti5 O00B Ti1 102.61(16) . . ?
C29 O00B Ti1 129.5(3) . . ?
C29 O00B Ti5 127.9(3) . . ?
C01M O00C Ti4 116.6(3) . . ?
Ti3 O00D Na00 115.21(18) 2_656 . ?
C01G O00D Ti3 115.5(4) . 2_656 ?
C01G O00D Na00 125.7(4) . . ?
Ti5 O00E Na01 105.68(18) . . ?
C45 O00E Ti5 129.0(4) . . ?
C45 O00E Na01 124.5(3) . . ?
C02H O00F Ti4 128.9(4) . . ?
C01J O00G Ti3 116.4(4) . . ?
C023 O00H Ti2 131.2(3) . . ?
C023 O00H Ti8 131.4(3) . . ?
C023 O00H Ti8A 116.3(4) . . ?
Ti8 O00H Ti2 97.32(17) . . ?
Ti8A O00H Ti2 110.0(3) . . ?
C9 O00I Ti1 137.9(3) . . ?
C022 O00J Ti2 115.5(3) . . ?
Ti1 O00K Ti5 106.21(17) . . ?
Ti1 O00K Ti8 152.0(2) . . ?
Ti1 O00K Ti8A 134.4(4) . . ?
Ti8 O00K Ti5 99.11(16) . . ?
Ti8A O00K Ti5 99.51(19) . . ?
C57 O00L Ti2 127.6(4) . . ?
C104 O00M Ti3 137.2(3) . . ?
C01U O00N Ti2 135.9(4) . . ?
C01M O00O Ti2 116.5(3) . . ?
Ti4 O00P Ti6 149.1(2) . . ?
Ti4 O00P Ti7 105.56(18) . . ?
Ti6 O00P Ti7 101.44(17) . . ?
C18 O00Q Ti1 142.0(3) . . ?
Ti6 O00R Ti3 102.65(16) . . ?
C94 O00R Ti3 129.5(4) . . ?
C94 O00R Ti6 127.8(3) . . ?
C022 O00S Ti4 115.6(3) . . ?
Ti3 O00T Ti6 106.85(18) . . ?
Ti3 O00T Ti7 151.6(2) . . ?
Ti7 O00T Ti6 99.41(17) . . ?
Ti2 O00U Ti5 149.1(2) . . ?
Ti2 O00U Ti8 105.32(18) . . ?
Ti2 O00U Ti8A 105.9(2) . . ?
Ti5 O00U Ti8 100.85(17) . . ?
Ti5 O00U Ti8A 93.0(2) . . ?
C101 O00V Ti3 141.5(4) . . ?
Ti7 O00W Ti4 98.03(15) . . ?
C03D O00W Ti4 132.0(4) . . ?
C03D O00W Ti7 130.0(4) . . ?
C03B O00Y Ti4 136.0(4) . . ?
C03I O00Z Ti7 124.3(4) . . ?
Ti7 O01A Na00 111.4(2) . 2_656 ?
C31 O1 Ti8 138.2(11) . . ?
Ti8 O02W Na01 111.2(2) . . ?
O1A O02W Na01 134.0(6) . . ?
Na00 O05A Na00 99.5(3) . 2_656 ?
C145 O05A Na00 127.5(10) . . ?
C145 O05A Na00 127.4(10) . 2_656 ?
Na00 O05F H05A 113.6 . . ?
Na00 O05F H05B 113.0 . . ?
H05A O05F H05B 100.5 . . ?
Na01 O05S H05C 110.9 . . ?
Na01 O05S H05D 110.5 . . ?
H05C O05S H05D 103.0 . . ?
C016 O09 Ti1 116.3(4) . . ?
C03I O011 Ti6 131.4(4) . . ?
Ti6 O012 Na00 106.04(19) . 2_656 ?
C03M O012 Ti6 128.5(4) . . ?
C03M O012 Na00 125.0(4) . 2_656 ?
C04H O014 Ti5 136.6(5) . . ?
C024 O018 Ti7 138.9(4) . . ?
C04H O019 Ti8 122.9(5) . . ?
C04H O019 Ti8A 128.0(6) . . ?
Na01 O056 Na01 98.4(4) . 2_656 ?
C140 O056 Na01 127.2(9) . 2_656 ?
C140 O056 Na01 132.1(9) . . ?
O00D C01G O00D 127.4(7) . 2_656 ?
O00D C01G C01J 116.3(4) 2_656 . ?
O00D C01G C01J 116.3(4) . . ?
O00G C01J O00G 129.5(8) . 2_656 ?
O00G C01J C01G 115.2(4) 2_656 . ?
O00G C01J C01G 115.2(4) . . ?
C02G C01K C01Z 119.9(6) . . ?
C024 C01K C01Z 121.5(5) . . ?
C024 C01K C02G 118.5(6) . . ?
O00C C01M C022 115.6(5) . . ?
O00O C01M O00C 128.2(5) . . ?
O00O C01M C022 116.2(5) . . ?
C01U C01S C02N 121.4(5) . . ?
C03L C01S C01U 116.5(6) . . ?
C03L C01S C02N 121.3(6) . . ?
C01U C01T C03C 119.7(6) . . ?
C01U C01T C03F 119.2(5) . . ?
C03C C01T C03F 120.7(6) . . ?
O00N C01U C01S 117.9(5) . . ?
C01T C01U O00N 119.3(5) . . ?
C01T C01U C01S 122.8(5) . . ?
C01K C01Z H01A 108.3 . . ?
C01K C01Z H01B 108.3 . . ?
H01A C01Z H01B 107.4 . . ?
C02P C01Z C01K 116.0(5) . . ?
C02P C01Z H01A 108.3 . . ?
C02P C01Z H01B 108.3 . . ?
C01K C02G H02G 119.6 . . ?
C02Y C02G C01K 120.8(6) . . ?
C02Y C02G H02G 119.6 . . ?
O00F C02H C04C 119.6(6) . . ?
O00F C02H C041 117.9(5) . . ?
C04C C02H C041 122.5(6) . . ?
C03D C02K C036 124.0(5) . . ?
C033 C02K C03D 117.2(6) . . ?
C033 C02K C036 118.8(5) . . ?
C03G C02L C03N 119.3(6) . . ?
C023 C02L C03G 118.4(6) . . ?
C023 C02L C03N 122.3(5) . . ?
C01S C02N H02A 106.8 . . ?
C01S C02N H02B 106.8 . . ?
H02A C02N H02B 106.6 . . ?
C59 C02N C01S 122.2(6) . . ?
C59 C02N H02A 106.8 . . ?
C59 C02N H02B 106.8 . . ?
C03D C02P C01Z 121.9(5) . . ?
C03D C02P C025 118.7(6) . . ?
C025 C02P C01Z 119.3(6) . . ?
C025 C02Q C049 123.1(6) . . ?
C033 C02Q C025 117.0(5) . . ?
C033 C02Q C049 119.8(6) . . ?
C02G C02Y C03K 117.5(6) . . ?
C02G C02Y C03U 122.3(7) . . ?
C03K C02Y C03U 119.7(6) . . ?
C03B C03A C036 119.0(5) . . ?
C047 C03A C03B 116.6(6) . . ?
C047 C03A C036 124.3(6) . . ?
O00Y C03B C03A 116.4(5) . . ?
O00Y C03B C044 120.4(5) . . ?
C044 C03B C03A 123.0(6) . . ?
C01T C03C H03C 120.1 . . ?
C01T C03C C03Y 119.7(6) . . ?
C03Y C03C H03C 120.1 . . ?
O00W C03D C02K 121.1(5) . . ?
O00W C03D C02P 118.4(5) . . ?
C02P C03D C02K 120.4(5) . . ?
C01T C03F H03A 108.7 . . ?
C01T C03F H03B 108.7 . . ?
C01T C03F C038 114.1(5) . . ?
H03A C03F H03B 107.6 . . ?
C038 C03F H03A 108.7 . . ?
C038 C03F H03B 108.7 . . ?
C02L C03G H03G 118.5 . . ?
C03T C03G C02L 123.0(6) . . ?
C03T C03G H03G 118.5 . . ?
O00Z C03I O011 126.1(6) . . ?
O00Z C03I C33 117.3(6) . . ?
O011 C03I C33 116.5(6) . . ?
C02Y C03K H03K 118.8 . . ?
C027 C03K C02Y 122.3(6) . . ?
C027 C03K H03K 118.8 . . ?
C01S C03L H03L 118.6 . . ?
C01S C03L C03Y 122.8(6) . . ?
C03Y C03L H03L 118.6 . . ?
O012 C03M C81 119.4(6) . . ?
O012 C03M C84 121.2(6) . . ?
C84 C03M C81 119.3(6) . . ?
C02L C03N H03D 108.0 . . ?
C02L C03N H03E 108.0 . . ?
H03D C03N H03E 107.2 . . ?
C73 C03N C02L 117.4(5) . . ?
C73 C03N H03D 108.0 . . ?
C73 C03N H03E 108.0 . . ?
C03T C03P H03P 118.9 . . ?
C038 C03P H03P 118.9 . . ?
C038 C03P C03T 122.2(6) . . ?
C103 C03S H03S 118.4 . . ?
C107 C03S H03S 118.4 . . ?
C107 C03S C103 123.2(6) . . ?
C03G C03T C03P 116.9(6) . . ?
C03G C03T C66 122.9(7) . . ?
C03P C03T C66 120.2(7) . . ?
C05G C03U C02Y 107.3(7) . . ?
C05Z C03U C02Y 111.5(8) . . ?
C05Z C03U C05G 111.8(8) . . ?
C121 C03U C02Y 109.9(8) . . ?
C121 C03U C05G 106.8(9) . . ?
C121 C03U C05Z 109.4(9) . . ?
C03C C03Y C135 119.4(6) . . ?
C03L C03Y C03C 118.5(6) . . ?
C03L C03Y C135 122.0(6) . . ?
C02H C04C C059 123.2(7) . . ?
C02H C04C C112 116.3(7) . . ?
C112 C04C C059 120.0(7) . . ?
O014 C04H O019 123.7(8) . . ?
O014 C04H C04K 121.1(7) . . ?
O014 C04H Ti8A 97.5(6) . . ?
O019 C04H C04K 114.9(7) . . ?
O019 C04H Ti8A 26.1(4) . . ?
C04K C04H Ti8A 140.8(6) . . ?
H04A C04J H04B 109.5 . . ?
H04A C04J H04C 109.5 . . ?
H04B C04J H04C 109.5 . . ?
C049 C04J H04A 109.5 . . ?
C049 C04J H04B 109.5 . . ?
C049 C04J H04C 109.5 . . ?
C04H C04K H04D 110.1 . . ?
C04H C04K H04E 110.1 . . ?
C04H C04K N1 108.0(8) . . ?
H04D C04K H04E 108.4 . . ?
N1 C04K H04D 110.1 . . ?
N1 C04K H04E 110.1 . . ?
C04X C04O C1 120.6(6) . . ?
C047 C04O C04X 117.7(6) . . ?
C047 C04O C1 121.7(6) . . ?
H04F C04P H04G 109.5 . . ?
H04F C04P H04H 109.5 . . ?
H04G C04P H04H 109.5 . . ?
C049 C04P H04F 109.5 . . ?
C049 C04P H04G 109.5 . . ?
C049 C04P H04H 109.5 . . ?
C03I C33 H33A 109.3 . . ?
C03I C33 H33B 109.3 . . ?
C03I C33 H33C 110.2 . . ?
C03I C33 H33D 110.2 . . ?
C03I C33 N3 107.6(11) . . ?
H33A C33 H33B 107.9 . . ?
H33C C33 H33D 108.5 . . ?
N2 C33 C03I 111.8(8) . . ?
N2 C33 H33A 109.3 . . ?
N2 C33 H33B 109.3 . . ?
N3 C33 H33C 110.2 . . ?
N3 C33 H33D 110.2 . . ?
C05K C04T C05W 107.5(9) . . ?
C05K C04T C107 113.8(7) . . ?
C05K C04T C142 110.8(9) . . ?
C107 C04T C05W 106.6(7) . . ?
C142 C04T C05W 109.5(8) . . ?
C142 C04T C107 108.5(7) . . ?
C04O C04X H04X 119.5 . . ?
C044 C04X C04O 121.0(6) . . ?
C044 C04X H04X 119.5 . . ?
C82 C04Z C119 109.6(7) . . ?
C82 C04Z C130 107.6(9) . . ?
C82 C04Z C19A 102.2(12) . . ?
C119 C04Z C19A 85.4(14) . . ?
C17 C04Z C82 112.8(9) . . ?
C17 C04Z C119 114.3(11) . . ?
C17 C04Z C130 108.2(13) . . ?
C130 C04Z C119 103.6(10) . . ?
C80 C04Z C82 116.4(12) . . ?
C80 C04Z C119 133.3(12) . . ?
C80 C04Z C19A 92.3(18) . . ?
C30 C5 C6 110.0(5) . . ?
C30 C5 C32 107.1(6) . . ?
C30 C5 C60 110.3(6) . . ?
C32 C5 C6 112.5(6) . . ?
C32 C5 C60 107.3(6) . . ?
C60 C5 C6 109.6(5) . . ?
C03U C05G H05E 109.5 . . ?
C03U C05G H05F 109.5 . . ?
C03U C05G H05G 109.5 . . ?
H05E C05G H05F 109.5 . . ?
H05E C05G H05G 109.5 . . ?
H05F C05G H05G 109.5 . . ?
C04T C05K H05H 109.5 . . ?
C04T C05K H05I 109.5 . . ?
C04T C05K H05J 109.5 . . ?
H05H C05K H05I 109.5 . . ?
H05H C05K H05J 109.5 . . ?
H05I C05K H05J 109.5 . . ?
H05K C05N H05L 109.5 . . ?
H05K C05N H05M 109.5 . . ?
H05L C05N H05M 109.5 . . ?
C1 C05N H05K 109.5 . . ?
C1 C05N H05L 109.5 . . ?
C1 C05N H05M 109.5 . . ?
C04T C05W H05N 109.5 . . ?
C04T C05W H05O 109.5 . . ?
C04T C05W H05P 109.5 . . ?
H05N C05W H05O 109.5 . . ?
H05N C05W H05P 109.5 . . ?
H05O C05W H05P 109.5 . . ?
C03U C05Z H05Q 109.5 . . ?
C03U C05Z H05R 109.5 . . ?
C03U C05Z H05S 109.5 . . ?
H05Q C05Z H05R 109.5 . . ?
H05Q C05Z H05S 109.5 . . ?
H05R C05Z H05S 109.5 . . ?
C7 C6 C5 122.4(6) . . ?
C7 C6 C11 117.7(5) . . ?
C11 C6 C5 119.5(6) . . ?
H06A C06J H06B 109.5 . . ?
H06A C06J H06C 109.5 . . ?
H06B C06J H06C 109.5 . . ?
C1 C06J H06A 109.5 . . ?
C1 C06J H06B 109.5 . . ?
C1 C06J H06C 109.5 . . ?
C6 C7 H7 119.0 . . ?
C6 C7 C8 121.9(6) . . ?
C8 C7 H7 119.0 . . ?
C7 C8 C68 119.9(5) . . ?
C9 C8 C7 118.3(6) . . ?
C9 C8 C68 121.5(5) . . ?
O00I C9 C10 120.7(5) . . ?
C8 C9 O00I 117.1(5) . . ?
C8 C9 C10 122.1(5) . . ?
C9 C10 C11 116.4(5) . . ?
C9 C10 C12 123.3(5) . . ?
C11 C10 C12 119.6(5) . . ?
C6 C11 C10 123.5(6) . . ?
C6 C11 H11 118.3 . . ?
C10 C11 H11 118.3 . . ?
C10 C12 H12A 106.8 . . ?
C10 C12 H12B 106.8 . . ?
H12A C12 H12B 106.7 . . ?
C13 C12 C10 122.0(5) . . ?
C13 C12 H12A 106.8 . . ?
C13 C12 H12B 106.8 . . ?
C14 C13 C12 120.1(6) . . ?
C18 C13 C12 122.7(5) . . ?
C18 C13 C14 116.4(6) . . ?
C13 C14 H14 118.8 . . ?
C15 C14 C13 122.3(6) . . ?
C15 C14 H14 118.8 . . ?
C14 C15 C16 117.7(7) . . ?
C14 C15 C20 122.1(7) . . ?
C16 C15 C20 120.2(7) . . ?
O09 C016 O09 129.4(7) 2_656 . ?
O09 C016 C017 115.3(4) . . ?
O09 C016 C017 115.3(4) 2_656 . ?
C15 C16 H16 118.9 . . ?
C19 C16 C15 122.2(6) . . ?
C19 C16 H16 118.9 . . ?
O0A C017 O0A 128.7(7) 2_656 . ?
O0A C017 C016 115.7(3) 2_656 . ?
O0A C017 C016 115.7(3) . . ?
O00Q C18 C13 118.0(5) . . ?
O00Q C18 C19 118.2(5) . . ?
C13 C18 C19 123.7(6) . . ?
C16 C19 C18 117.2(6) . . ?
C16 C19 C137 121.7(6) . . ?
C18 C19 C137 121.0(6) . . ?
C15 C20 C21 113.2(8) . . ?
C15 C20 C22 108.5(8) . . ?
C21 C20 C22 101.4(9) . . ?
C23 C20 C15 107.7(10) . . ?
C23 C20 C21 116.9(11) . . ?
C23 C20 C22 108.7(10) . . ?
C20 C21 H21A 109.5 . . ?
C20 C21 H21B 109.5 . . ?
C20 C21 H21C 109.5 . . ?
H21A C21 H21B 109.5 . . ?
H21A C21 H21C 109.5 . . ?
H21B C21 H21C 109.5 . . ?
C20 C22 H22A 109.5 . . ?
C20 C22 H22B 109.5 . . ?
C20 C22 H22C 109.5 . . ?
H22A C22 H22B 109.5 . . ?
H22A C22 H22C 109.5 . . ?
H22B C22 H22C 109.5 . . ?
O00J C022 O00S 129.1(5) . . ?
O00J C022 C01M 115.3(5) . . ?
O00S C022 C01M 115.6(5) . . ?
C02L C023 O00H 118.2(5) . . ?
C038 C023 O00H 121.8(5) . . ?
C038 C023 C02L 120.0(5) . . ?
C20 C23 H23A 109.5 . . ?
C20 C23 H23B 109.5 . . ?
C20 C23 H23C 109.5 . . ?
H23A C23 H23B 109.5 . . ?
H23A C23 H23C 109.5 . . ?
H23B C23 H23C 109.5 . . ?
C25 C24 C137 119.4(6) . . ?
C29 C24 C25 117.8(6) . . ?
C29 C24 C137 122.7(5) . . ?
C01K C024 O018 121.7(5) . . ?
C01K C024 C027 122.0(5) . . ?
C027 C024 O018 116.3(5) . . ?
C24 C25 H25 118.4 . . ?
C26 C25 C24 123.1(6) . . ?
C26 C25 H25 118.4 . . ?
C02P C025 H025 118.9 . . ?
C02Q C025 C02P 122.2(6) . . ?
C02Q C025 H025 118.9 . . ?
C25 C26 C27 116.0(6) . . ?
C25 C26 C34 123.1(7) . . ?
C27 C26 C34 120.8(6) . . ?
C26 C27 H27 118.5 . . ?
C28 C27 C26 123.0(6) . . ?
C28 C27 H27 118.5 . . ?
C03K C027 C108 121.0(6) . . ?
C024 C027 C03K 117.8(6) . . ?
C024 C027 C108 121.0(5) . . ?
C27 C28 C29 119.1(6) . . ?
C27 C28 C36 120.2(5) . . ?
C29 C28 C36 120.6(5) . . ?
O00B C29 C24 120.0(5) . . ?
O00B C29 C28 119.1(5) . . ?
C24 C29 C28 120.9(5) . . ?
C5 C30 H30A 109.5 . . ?
C5 C30 H30B 109.5 . . ?
C5 C30 H30C 109.5 . . ?
H30A C30 H30B 109.5 . . ?
H30A C30 H30C 109.5 . . ?
H30B C30 H30C 109.5 . . ?
C5 C32 H32A 109.5 . . ?
C5 C32 H32B 109.5 . . ?
C5 C32 H32C 109.5 . . ?
H32A C32 H32B 109.5 . . ?
H32A C32 H32C 109.5 . . ?
H32B C32 H32C 109.5 . . ?
C02K C033 H033 117.8 . . ?
C02Q C033 C02K 124.4(6) . . ?
C02Q C033 H033 117.8 . . ?
C26 C34 C61 110.2(12) . . ?
C26 C34 C144 97.2(13) . . ?
C61 C34 C144 95.2(19) . . ?
C63 C34 C26 110.1(7) . . ?
C63 C34 C35 111.5(10) . . ?
C62 C34 C26 112.9(7) . . ?
C62 C34 C63 112.2(9) . . ?
C62 C34 C35 99.9(10) . . ?
C35 C34 C26 109.9(8) . . ?
C28 C36 H36A 109.0 . . ?
C28 C36 H36B 109.0 . . ?
H36A C36 H36B 107.8 . . ?
C37 C36 C28 113.0(4) . . ?
C37 C36 H36A 109.0 . . ?
C37 C36 H36B 109.0 . . ?
C02K C036 C03A 114.2(5) . . ?
C02K C036 H03F 108.7 . . ?
C02K C036 H03H 108.7 . . ?
C03A C036 H03F 108.7 . . ?
C03A C036 H03H 108.7 . . ?
H03F C036 H03H 107.6 . . ?
C38 C37 C36 120.0(5) . . ?
C45 C37 C36 121.9(5) . . ?
C45 C37 C38 118.1(5) . . ?
C37 C38 H38 119.2 . . ?
C39 C38 C37 121.5(6) . . ?
C39 C38 H38 119.2 . . ?
C03P C038 C03F 116.8(6) . . ?
C023 C038 C03F 123.8(6) . . ?
C023 C038 C03P 119.3(6) . . ?
C38 C39 C42 118.0(6) . . ?
C44 C39 C38 117.6(5) . . ?
C44 C39 C42 124.4(5) . . ?
H40A C40 H40B 109.5 . . ?
H40A C40 H40C 109.5 . . ?
H40B C40 H40C 109.5 . . ?
C42 C40 H40A 109.5 . . ?
C42 C40 H40B 109.5 . . ?
C42 C40 H40C 109.5 . . ?
C02H C041 C85 117.8(5) . . ?
C86 C041 C02H 119.3(7) . . ?
C86 C041 C85 122.8(7) . . ?
H41A C41 H41B 109.5 . . ?
H41A C41 H41C 109.5 . . ?
H41B C41 H41C 109.5 . . ?
C42 C41 H41A 109.5 . . ?
C42 C41 H41B 109.5 . . ?
C42 C41 H41C 109.5 . . ?
C40 C42 C39 109.5(6) . . ?
C40 C42 C43 104.5(7) . . ?
C41 C42 C39 110.4(5) . . ?
C41 C42 C40 111.9(9) . . ?
C41 C42 C43 109.0(7) . . ?
C43 C42 C39 111.4(6) . . ?
C42 C43 H43A 109.5 . . ?
C42 C43 H43B 109.5 . . ?
C42 C43 H43C 109.5 . . ?
H43A C43 H43B 109.5 . . ?
H43A C43 H43C 109.5 . . ?
H43B C43 H43C 109.5 . . ?
C03B C044 C059 120.5(5) . . ?
C04X C044 C03B 118.7(6) . . ?
C04X C044 C059 120.0(6) . . ?
C39 C44 H44 117.7 . . ?
C39 C44 C46 124.6(6) . . ?
C46 C44 H44 117.7 . . ?
O00E C45 C37 118.5(5) . . ?
O00E C45 C46 119.3(5) . . ?
C46 C45 C37 122.2(5) . . ?
C44 C46 C58 121.8(5) . . ?
C45 C46 C44 115.9(5) . . ?
C45 C46 C58 122.1(5) . . ?
C03A C047 H047 118.6 . . ?
C04O C047 C03A 122.7(7) . . ?
C04O C047 H047 118.6 . . ?
H48A C48 H48B 109.5 . . ?
H48A C48 H48C 109.5 . . ?
H48B C48 H48C 109.5 . . ?
C49 C48 H48A 109.5 . . ?
C49 C48 H48B 109.5 . . ?
C49 C48 H48C 109.5 . . ?
C48 C49 C53 114.4(7) . . ?
C48 C49 C51 114.8(12) . . ?
C48 C49 C50 90.4(8) . . ?
C53 C49 C51 103.5(10) . . ?
C53 C49 C50 89(2) . . ?
C47 C49 C48 104.2(11) . . ?
C47 C49 C53 116.5(10) . . ?
C47 C49 C50 140(2) . . ?
C52 C49 C48 125.2(12) . . ?
C52 C49 C53 120.1(12) . . ?
C02Q C049 C052 110.4(6) . . ?
C04J C049 C02Q 109.0(6) . . ?
C04J C049 C052 107.4(6) . . ?
C04P C049 C02Q 109.1(6) . . ?
C04P C049 C04J 110.6(7) . . ?
C04P C049 C052 110.3(7) . . ?
C049 C052 H05T 109.5 . . ?
C049 C052 H05U 109.5 . . ?
C049 C052 H05V 109.5 . . ?
H05T C052 H05U 109.5 . . ?
H05T C052 H05V 109.5 . . ?
H05U C052 H05V 109.5 . . ?
C55 C53 C49 119.1(7) . . ?
C56 C53 C49 122.7(7) . . ?
C56 C53 C55 118.1(6) . . ?
C55 C54 C57 117.8(5) . . ?
C55 C54 C58 123.0(5) . . ?
C57 C54 C58 119.2(5) . . ?
C53 C55 H55 118.9 . . ?
C54 C55 C53 122.1(6) . . ?
C54 C55 H55 118.9 . . ?
C53 C56 H56 118.7 . . ?
C53 C56 C59 122.6(6) . . ?
C59 C56 H56 118.7 . . ?
C04O C1 C05N 109.4(7) . . ?
C06J C1 C04O 105.8(7) . . ?
C06J C1 C05N 109.4(9) . . ?
C2 C1 C04O 112.9(7) . . ?
C2 C1 C05N 108.8(9) . . ?
C2 C1 C06J 110.5(10) . . ?
O00L C57 C54 116.9(5) . . ?
O00L C57 C59 120.6(5) . . ?
C59 C57 C54 122.3(5) . . ?
C46 C58 C54 117.7(5) . . ?
C46 C58 H58A 107.9 . . ?
C46 C58 H58B 107.9 . . ?
C54 C58 H58A 107.9 . . ?
C54 C58 H58B 107.9 . . ?
H58A C58 H58B 107.2 . . ?
C56 C59 C02N 120.4(5) . . ?
C57 C59 C02N 123.1(6) . . ?
C57 C59 C56 116.5(6) . . ?
C04C C059 C044 120.5(7) . . ?
C04C C059 H05W 107.2 . . ?
C04C C059 H05X 107.2 . . ?
C044 C059 H05W 107.2 . . ?
C044 C059 H05X 107.2 . . ?
H05W C059 H05X 106.8 . . ?
C5 C60 H60A 109.5 . . ?
C5 C60 H60B 109.5 . . ?
C5 C60 H60C 109.5 . . ?
H60A C60 H60B 109.5 . . ?
H60A C60 H60C 109.5 . . ?
H60B C60 H60C 109.5 . . ?
H13A C134 H13B 109.5 . . ?
H13A C134 H13C 109.5 . . ?
H13B C134 H13C 109.5 . . ?
C135 C134 H13A 109.3 . . ?
C135 C134 H13B 109.4 . . ?
C135 C134 H13C 109.6 . . ?
H4A C4 H4B 109.5 . . ?
H4A C4 H4C 109.5 . . ?
H4B C4 H4C 109.5 . . ?
C135 C4 H4A 109.5 . . ?
C135 C4 H4B 109.5 . . ?
C135 C4 H4C 109.5 . . ?
C134 C135 C03Y 112.5(7) . . ?
C134 C135 C4 119.6(9) . . ?
C134 C135 C122 102.8(10) . . ?
C4 C135 C03Y 111.4(7) . . ?
C4 C135 C122 100.4(9) . . ?
C122 C135 C03Y 108.2(8) . . ?
H64A C64 H64B 109.5 . . ?
H64A C64 H64C 109.5 . . ?
H64B C64 H64C 109.5 . . ?
C66 C64 H64A 109.5 . . ?
C66 C64 H64B 109.5 . . ?
C66 C64 H64C 109.5 . . ?
H65A C65 H65B 109.5 . . ?
H65A C65 H65C 109.5 . . ?
H65B C65 H65C 109.5 . . ?
C66 C65 H65A 109.5 . . ?
C66 C65 H65B 109.5 . . ?
C66 C65 H65C 109.5 . . ?
C64 C66 C03T 108.6(6) . . ?
C64 C66 C65 114.4(8) . . ?
C64 C66 C67 106.6(8) . . ?
C65 C66 C03T 109.1(6) . . ?
C65 C66 C67 105.9(7) . . ?
C67 C66 C03T 112.3(7) . . ?
C66 C67 H67A 109.5 . . ?
C66 C67 H67B 109.5 . . ?
C66 C67 H67C 109.5 . . ?
H67A C67 H67B 109.5 . . ?
H67A C67 H67C 109.5 . . ?
H67B C67 H67C 109.5 . . ?
C8 C68 H68A 107.6 . . ?
C8 C68 H68B 107.6 . . ?
H68A C68 H68B 107.0 . . ?
C69 C68 C8 118.9(5) . . ?
C69 C68 H68A 107.6 . . ?
C69 C68 H68B 107.6 . . ?
C70 C69 C68 122.5(6) . . ?
C70 C69 C31 117.1(6) . . ?
C31 C69 C68 119.9(6) . . ?
C69 C70 H70 118.5 . . ?
C69 C70 C71 122.9(6) . . ?
C71 C70 H70 118.5 . . ?
C70 C71 C76 120.8(7) . . ?
C72 C71 C70 117.3(7) . . ?
C72 C71 C76 121.2(7) . . ?
C71 C72 H72 118.6 . . ?
C71 C72 C73 122.8(7) . . ?
C73 C72 H72 118.6 . . ?
C72 C73 C03N 121.3(6) . . ?
C31 C73 C03N 121.4(6) . . ?
C31 C73 C72 117.1(6) . . ?
O1 C31 C69 117.3(6) . . ?
O1 C31 C73 120.4(6) . . ?
C69 C31 O1A 118.6(8) . . ?
C73 C31 C69 121.7(6) . . ?
C73 C31 O1A 112.2(9) . . ?
C71 C76 C77 105.0(9) . . ?
C71 C76 C24A 106.2(13) . . ?
C79 C76 C71 115.2(12) . . ?
C79 C76 C77 102.4(17) . . ?
C78 C76 C71 113.7(11) . . ?
C78 C76 C24A 101.7(18) . . ?
C75 C76 C71 110.1(9) . . ?
C03M C81 C88 120.4(6) . . ?
C87 C81 C03M 119.5(7) . . ?
C87 C81 C88 120.0(6) . . ?
C83 C82 C04Z 119.6(7) . . ?
C87 C82 C04Z 123.1(7) . . ?
C87 C82 C83 117.3(6) . . ?
C82 C83 H83 119.0 . . ?
C82 C83 C84 122.0(7) . . ?
C84 C83 H83 119.0 . . ?
C03M C84 C83 119.1(6) . . ?
C03M C84 C85 121.2(5) . . ?
C83 C84 C85 119.7(6) . . ?
C041 C85 C84 116.9(6) . . ?
C041 C85 H85A 108.1 . . ?
C041 C85 H85B 108.1 . . ?
C84 C85 H85A 108.1 . . ?
C84 C85 H85B 108.1 . . ?
H85A C85 H85B 107.3 . . ?
C041 C86 H86 118.9 . . ?
C041 C86 C114 122.1(9) . . ?
C114 C86 H86 118.9 . . ?
C81 C87 H87 118.7 . . ?
C82 C87 C81 122.7(7) . . ?
C82 C87 H87 118.7 . . ?
C81 C88 H88A 108.7 . . ?
C81 C88 H88B 108.7 . . ?
H88A C88 H88B 107.6 . . ?
C89 C88 C81 114.2(6) . . ?
C89 C88 H88A 108.7 . . ?
C89 C88 H88B 108.7 . . ?
C90 C89 C88 121.3(6) . . ?
C90 C89 C94 116.3(7) . . ?
C94 C89 C88 122.3(5) . . ?
C89 C90 H90 118.4 . . ?
C89 C90 C91 123.2(7) . . ?
C91 C90 H90 118.4 . . ?
C90 C91 C129 118.9(8) . . ?
C92 C91 C90 117.0(6) . . ?
C92 C91 C129 123.9(8) . . ?
C91 C92 H92 118.3 . . ?
C91 C92 C93 123.4(7) . . ?
C93 C92 H92 118.3 . . ?
C92 C93 C95 119.6(6) . . ?
C94 C93 C92 117.7(6) . . ?
C94 C93 C95 122.6(6) . . ?
O00R C94 C89 116.4(6) . . ?
C93 C94 O00R 121.2(5) . . ?
C93 C94 C89 122.3(6) . . ?
C93 C95 H95A 108.8 . . ?
C93 C95 H95B 108.8 . . ?
C93 C95 C96 113.8(5) . . ?
H95A C95 H95B 107.7 . . ?
C96 C95 H95A 108.8 . . ?
C96 C95 H95B 108.8 . . ?
C97 C96 C95 122.7(6) . . ?
C97 C96 C101 118.6(6) . . ?
C101 C96 C95 118.6(6) . . ?
C96 C97 H97 118.3 . . ?
C96 C97 C98 123.4(6) . . ?
C98 C97 H97 118.3 . . ?
C97 C98 C99 117.0(6) . . ?
C97 C98 C111 121.4(6) . . ?
C99 C98 C111 121.5(7) . . ?
C98 C99 H99 118.6 . . ?
C100 C99 C98 122.9(7) . . ?
C100 C99 H99 118.6 . . ?
C99 C100 C101 117.9(6) . . ?
C99 C100 C102 121.2(6) . . ?
C101 C100 C102 119.9(6) . . ?
O00V C101 C96 119.9(6) . . ?
O00V C101 C100 120.1(5) . . ?
C96 C101 C100 119.9(6) . . ?
C100 C102 H10A 107.2 . . ?
C100 C102 H10B 107.2 . . ?
C100 C102 C103 120.4(5) . . ?
H10A C102 H10B 106.8 . . ?
C103 C102 H10A 107.2 . . ?
C103 C102 H10B 107.2 . . ?
C03S C103 C102 119.7(6) . . ?
C03S C103 C104 116.7(5) . . ?
C104 C103 C102 122.8(5) . . ?
O00M C104 C103 120.7(5) . . ?
O00M C104 C105 116.8(5) . . ?
C105 C104 C103 122.5(5) . . ?
C104 C105 C106 117.6(6) . . ?
C104 C105 C108 121.1(5) . . ?
C106 C105 C108 120.8(6) . . ?
C105 C106 H106 119.5 . . ?
C107 C106 C105 121.1(6) . . ?
C107 C106 H106 119.5 . . ?
C03S C107 C04T 121.5(6) . . ?
C03S C107 C106 118.9(6) . . ?
C106 C107 C04T 119.5(6) . . ?
C027 C108 H10C 107.8 . . ?
C027 C108 H10D 107.8 . . ?
C105 C108 C027 118.1(5) . . ?
C105 C108 H10C 107.8 . . ?
C105 C108 H10D 107.8 . . ?
H10C C108 H10D 107.1 . . ?
C98 C111 C138 105.0(9) . . ?
C98 C111 C110 101.7(8) . . ?
C117 C111 C98 113.0(7) . . ?
C117 C111 C138 93.0(10) . . ?
C117 C111 C110 94.3(10) . . ?
C118 C111 C98 113.4(12) . . ?
C118 C111 C117 126.1(14) . . ?
C118 C111 C138 100.1(14) . . ?
C120 C111 C98 117.0(11) . . ?
C120 C111 C117 120.3(12) . . ?
C120 C111 C110 105.2(14) . . ?
C04C C112 H112 118.6 . . ?
C04C C112 C114 122.8(8) . . ?
C114 C112 H112 118.6 . . ?
C86 C114 C112 116.7(8) . . ?
C86 C114 C109 125.8(13) . . ?
C86 C114 C136 111.3(10) . . ?
C112 C114 C109 113.1(14) . . ?
C112 C114 C136 126.6(9) . . ?
C111 C117 H11A 109.5 . . ?
C111 C117 H11B 109.5 . . ?
C111 C117 H11C 109.5 . . ?
H11A C117 H11B 109.5 . . ?
H11A C117 H11C 109.5 . . ?
H11B C117 H11C 109.5 . . ?
C04Z C119 H11D 109.5 . . ?
C04Z C119 H11E 109.5 . . ?
C04Z C119 H11F 109.5 . . ?
H11D C119 H11E 109.5 . . ?
H11D C119 H11F 109.5 . . ?
H11E C119 H11F 109.5 . . ?
C03U C121 H12C 109.5 . . ?
C03U C121 H12D 109.5 . . ?
C03U C121 H12E 109.5 . . ?
H12C C121 H12D 109.5 . . ?
H12C C121 H12E 109.5 . . ?
H12D C121 H12E 109.5 . . ?
H12F C123 H12G 104.7 . . ?
N4 C123 H12F 101.7 . . ?
N4 C123 H12G 101.7 . . ?
N4 C123 C145 141.3(19) . . ?
C145 C123 H12F 101.7 . . ?
C145 C123 H12G 101.7 . . ?
C1 C2 H2A 109.7 . . ?
C1 C2 H2B 109.0 . . ?
C1 C2 H2C 109.7 . . ?
H2A C2 H2B 109.4 . . ?
H2A C2 H2C 109.5 . . ?
H2B C2 H2C 109.5 . . ?
C91 C129 C125 101.0(10) . . ?
C91 C129 C128 109.3(10) . . ?
C91 C129 C126 110.2(9) . . ?
C91 C129 C127 105.4(10) . . ?
C115 C129 C91 113.4(11) . . ?
C115 C129 C125 123.4(18) . . ?
C115 C129 C128 114.1(15) . . ?
C128 C129 C125 93.3(15) . . ?
C116 C129 C91 115.4(9) . . ?
C116 C129 C126 105.1(12) . . ?
C116 C129 C127 115.7(14) . . ?
C127 C129 C126 104.4(14) . . ?
H13D C131 H13E 109.5 . . ?
H13D C131 H13F 109.5 . . ?
H13E C131 H13F 109.5 . . ?
C136 C131 H13D 109.5 . . ?
C136 C131 H13E 109.5 . . ?
C136 C131 H13F 109.5 . . ?
C123 N4 H4 112.3 . . ?
O05A C145 O17 134.1(18) . . ?
O05A C145 C123 118.3(17) . . ?
C123 C145 O17 103.3(17) . . ?
C19 C137 C24 113.5(5) . . ?
C19 C137 H13G 108.9 . . ?
C19 C137 H13H 108.9 . . ?
C24 C137 H13G 108.9 . . ?
C24 C137 H13H 108.9 . . ?
H13G C137 H13H 107.7 . . ?
H5A N5 H5B 108.6 . . ?
C141 N5 H5A 109.5 . . ?
C141 N5 H5B 109.4 . . ?
O06B C140 C141 117.6(15) . . ?
O056 C140 O06B 121.5(14) . . ?
O056 C140 C141 120.9(14) . . ?
N5 C141 C140 120.8(14) . . ?
N5 C141 H14A 107.1 . . ?
N5 C141 H14B 107.1 . . ?
C140 C141 H14A 107.1 . . ?
C140 C141 H14B 107.1 . . ?
H14A C141 H14B 106.8 . . ?
C04T C142 H14C 109.5 . . ?
C04T C142 H14D 109.5 . . ?
C04T C142 H14E 109.5 . . ?
H14C C142 H14D 109.5 . . ?
H14C C142 H14E 109.5 . . ?
H14D C142 H14E 109.5 . . ?
C04K N1 H1A 109.7 . . ?
C04K N1 H1B 110.3 . . ?
H1A N1 H1B 108.4 . . ?
C135 C122 H12H 109.5 . . ?
C135 C122 H12I 109.5 . . ?
C135 C122 H12J 109.5 . . ?
H12H C122 H12I 109.5 . . ?
H12H C122 H12J 109.5 . . ?
H12I C122 H12J 109.5 . . ?
Ti2 Ti8 Ti5 72.34(4) . . ?
Ti2 Ti8 Na01 92.81(11) . . ?
Ti5 Ti8 Na01 63.04(8) . . ?
O00H Ti8 Ti2 41.97(11) . . ?
O00H Ti8 Ti5 106.02(12) . . ?
O00H Ti8 Na01 130.8(2) . . ?
O00H Ti8 O00U 74.14(15) . . ?
O00H Ti8 O019 80.7(2) . . ?
O00K Ti8 Ti2 115.41(12) . . ?
O00K Ti8 Ti5 43.62(11) . . ?
O00K Ti8 Na01 56.00(16) . . ?
O00K Ti8 O00H 146.8(2) . . ?
O00K Ti8 O00U 80.78(16) . . ?
O00K Ti8 O019 81.1(2) . . ?
O00U Ti8 Ti2 34.68(11) . . ?
O00U Ti8 Ti5 38.55(11) . . ?
O00U Ti8 Na01 70.93(15) . . ?
O00U Ti8 O019 96.8(2) . . ?
O1 Ti8 Ti2 133.46(19) . . ?
O1 Ti8 Ti5 152.4(3) . . ?
O1 Ti8 Na01 116.3(4) . . ?
O1 Ti8 O00H 94.4(3) . . ?
O1 Ti8 O00K 111.0(2) . . ?
O1 Ti8 O00U 168.1(2) . . ?
O1 Ti8 O02W 91.5(5) . . ?
O1 Ti8 O019 84.1(5) . . ?
O02W Ti8 Ti2 88.8(2) . . ?
O02W Ti8 Ti5 99.9(2) . . ?
O02W Ti8 Na01 40.47(18) . . ?
O02W Ti8 O00H 106.9(2) . . ?
O02W Ti8 O00K 93.8(2) . . ?
O02W Ti8 O00U 89.0(3) . . ?
O02W Ti8 O019 171.5(2) . . ?
O019 Ti8 Ti2 99.50(16) . . ?
O019 Ti8 Ti5 81.18(17) . . ?
O019 Ti8 Na01 136.41(16) . . ?
C34 C61 H61A 109.5 . . ?
C34 C61 H61B 109.5 . . ?
C34 C61 H61C 109.5 . . ?
H61A C61 H61B 109.5 . . ?
H61A C61 H61C 109.5 . . ?
H61B C61 H61C 109.5 . . ?
C34 C144 H14F 109.5 . . ?
C34 C144 H14G 109.5 . . ?
C34 C144 H14H 109.5 . . ?
H14F C144 H14G 109.5 . . ?
H14F C144 H14H 109.5 . . ?
H14G C144 H14H 109.5 . . ?
C04Z C17 H17A 109.5 . . ?
C04Z C17 H17B 109.5 . . ?
C04Z C17 H17C 109.5 . . ?
H17A C17 H17B 109.5 . . ?
H17A C17 H17C 109.5 . . ?
H17B C17 H17C 109.5 . . ?
C33 N2 H2D 108.9 . . ?
C33 N2 H2E 109.6 . . ?
H2D N2 H2E 109.2 . . ?
C49 C51 H51A 109.5 . . ?
C49 C51 H51B 109.5 . . ?
C49 C51 H51C 109.5 . . ?
H51A C51 H51B 109.5 . . ?
H51A C51 H51C 109.5 . . ?
H51B C51 H51C 109.5 . . ?
C76 C77 H77A 109.5 . . ?
C76 C77 H77B 109.5 . . ?
C76 C77 H77C 109.5 . . ?
H77A C77 H77B 109.5 . . ?
H77A C77 H77C 109.5 . . ?
H77B C77 H77C 109.5 . . ?
C76 C79 H79A 109.5 . . ?
C76 C79 H79B 109.5 . . ?
C76 C79 H79C 109.5 . . ?
H79A C79 H79B 109.5 . . ?
H79A C79 H79C 109.5 . . ?
H79B C79 H79C 109.5 . . ?
C132 C109 C114 118(2) . . ?
C132 C109 C133 96(2) . . ?
C133 C109 C114 124(2) . . ?
C129 C115 H11G 109.5 . . ?
C129 C115 H11H 109.5 . . ?
C129 C115 H11I 109.5 . . ?
H11G C115 H11H 109.5 . . ?
H11G C115 H11I 109.5 . . ?
H11H C115 H11I 109.5 . . ?
C111 C118 H11J 109.5 . . ?
C111 C118 H11K 109.5 . . ?
C111 C118 H11L 109.5 . . ?
H11J C118 H11K 109.5 . . ?
H11J C118 H11L 109.5 . . ?
H11K C118 H11L 109.5 . . ?
C129 C125 H12K 109.5 . . ?
C129 C125 H12L 109.5 . . ?
C129 C125 H12M 109.5 . . ?
H12K C125 H12L 109.5 . . ?
H12K C125 H12M 109.5 . . ?
H12L C125 H12M 109.5 . . ?
C129 C128 H12N 109.3 . . ?
C129 C128 H12O 109.5 . . ?
C129 C128 H12P 109.7 . . ?
H12N C128 H12O 109.5 . . ?
H12N C128 H12P 109.5 . . ?
H12O C128 H12P 109.5 . . ?
C04Z C130 H13I 109.5 . . ?
C04Z C130 H13J 109.5 . . ?
C04Z C130 H13K 109.5 . . ?
H13I C130 H13J 109.5 . . ?
H13I C130 H13K 109.5 . . ?
H13J C130 H13K 109.5 . . ?
C109 C132 H13L 116.5 . . ?
C109 C132 H13M 106.3 . . ?
C109 C132 H13N 105.4 . . ?
H13L C132 H13M 109.5 . . ?
H13L C132 H13N 109.4 . . ?
H13M C132 H13N 109.4 . . ?
C109 C133 H13O 111.0 . . ?
C109 C133 H13P 108.0 . . ?
C109 C133 H13Q 109.4 . . ?
H13O C133 H13P 109.5 . . ?
H13O C133 H13Q 109.5 . . ?
H13P C133 H13Q 109.4 . . ?
C111 C138 H13R 109.5 . . ?
C111 C138 H13S 109.5 . . ?
C111 C138 H13T 109.5 . . ?
H13R C138 H13S 109.5 . . ?
H13R C138 H13T 109.5 . . ?
H13S C138 H13T 109.5 . . ?
O00H Ti8A Ti5 101.6(3) . . ?
O00H Ti8A O00U 65.9(3) . . ?
O00H Ti8A C04H 105.4(4) . . ?
O00K Ti8A Ti5 41.93(14) . . ?
O00K Ti8A O00H 133.8(6) . . ?
O00K Ti8A O00U 70.0(3) . . ?
O00K Ti8A C04H 86.2(3) . . ?
O00U Ti8A Ti5 37.91(12) . . ?
O019 Ti8A Ti5 92.2(3) . . ?
O019 Ti8A O00H 104.9(5) . . ?
O019 Ti8A O00K 103.8(5) . . ?
O019 Ti8A O00U 112.5(4) . . ?
O019 Ti8A C04H 25.9(3) . . ?
O019 Ti8A O1A 145.8(13) . . ?
C04H Ti8A Ti5 66.5(2) . . ?
C04H Ti8A O00U 88.8(3) . . ?
O1A Ti8A Ti5 117.4(12) . . ?
O1A Ti8A O00H 86.6(7) . . ?
O1A Ti8A O00K 89.5(8) . . ?
O1A Ti8A O00U 101.7(13) . . ?
O1A Ti8A C04H 166.6(10) . . ?
C34 C63 H63A 109.5 . . ?
C34 C63 H63B 109.5 . . ?
C34 C63 H63C 109.5 . . ?
H63A C63 H63B 109.5 . . ?
H63A C63 H63C 109.5 . . ?
H63B C63 H63C 109.5 . . ?
C34 C62 H62A 109.5 . . ?
C34 C62 H62B 109.5 . . ?
C34 C62 H62C 109.5 . . ?
H62A C62 H62B 109.5 . . ?
H62A C62 H62C 109.5 . . ?
H62B C62 H62C 109.5 . . ?
C04Z C19A H19A 109.5 . . ?
C04Z C19A H19B 109.5 . . ?
C04Z C19A H19C 109.5 . . ?
H19A C19A H19B 109.5 . . ?
H19A C19A H19C 109.5 . . ?
H19B C19A H19C 109.5 . . ?
C76 C24A H24A 109.5 . . ?
C76 C24A H24B 109.5 . . ?
C76 C24A H24C 109.5 . . ?
H24A C24A H24B 109.5 . . ?
H24A C24A H24C 109.5 . . ?
H24B C24A H24C 109.5 . . ?
C34 C35 H35A 109.5 . . ?
C34 C35 H35B 109.5 . . ?
C34 C35 H35C 109.5 . . ?
H35A C35 H35B 109.5 . . ?
H35A C35 H35C 109.5 . . ?
H35B C35 H35C 109.5 . . ?
C49 C47 H47A 109.5 . . ?
C49 C47 H47B 109.5 . . ?
C49 C47 H47C 109.5 . . ?
H47A C47 H47B 109.5 . . ?
H47A C47 H47C 109.5 . . ?
H47B C47 H47C 109.5 . . ?
C49 C50 H50A 109.5 . . ?
C49 C50 H50B 109.5 . . ?
C49 C50 H50C 109.5 . . ?
H50A C50 H50B 109.5 . . ?
H50A C50 H50C 109.5 . . ?
H50B C50 H50C 109.5 . . ?
C76 C78 H78A 109.5 . . ?
C76 C78 H78B 109.5 . . ?
C76 C78 H78C 109.5 . . ?
H78A C78 H78B 109.5 . . ?
H78A C78 H78C 109.5 . . ?
H78B C78 H78C 109.5 . . ?
C04Z C80 H80A 109.5 . . ?
C04Z C80 H80B 109.5 . . ?
C04Z C80 H80C 109.5 . . ?
H80A C80 H80B 109.5 . . ?
H80A C80 H80C 109.5 . . ?
H80B C80 H80C 109.5 . . ?
C111 C110 H11M 109.5 . . ?
C111 C110 H11N 109.5 . . ?
C111 C110 H11O 109.5 . . ?
H11M C110 H11N 109.5 . . ?
H11M C110 H11O 109.5 . . ?
H11N C110 H11O 109.5 . . ?
H11P C113 H11Q 109.5 . . ?
H11P C113 H11R 109.5 . . ?
H11Q C113 H11R 109.5 . . ?
C136 C113 H11P 109.5 . . ?
C136 C113 H11Q 109.5 . . ?
C136 C113 H11R 109.5 . . ?
C129 C116 H11S 109.5 . . ?
C129 C116 H11T 109.5 . . ?
C129 C116 H11U 109.5 . . ?
H11S C116 H11T 109.5 . . ?
H11S C116 H11U 109.5 . . ?
H11T C116 H11U 109.5 . . ?
C111 C120 H12Q 109.5 . . ?
C111 C120 H12R 109.5 . . ?
C111 C120 H12S 109.5 . . ?
H12Q C120 H12R 109.5 . . ?
H12Q C120 H12S 109.5 . . ?
H12R C120 H12S 109.5 . . ?
H12T C124 H12U 109.5 . . ?
H12T C124 H12V 109.5 . . ?
H12U C124 H12V 109.5 . . ?
C136 C124 H12T 109.5 . . ?
C136 C124 H12U 109.5 . . ?
C136 C124 H12V 109.5 . . ?
C129 C126 H12W 109.5 . . ?
C129 C126 H12X 109.5 . . ?
C129 C126 H12Y 109.5 . . ?
H12W C126 H12X 109.5 . . ?
H12W C126 H12Y 109.5 . . ?
H12X C126 H12Y 109.5 . . ?
C129 C127 H12Z 109.5 . . ?
C129 C127 H 109.5 . . ?
C129 C127 HA 109.5 . . ?
H12Z C127 H 109.5 . . ?
H12Z C127 HA 109.5 . . ?
H C127 HA 109.5 . . ?
C131 C136 C114 114.5(12) . . ?
C131 C136 C124 119.4(17) . . ?
C113 C136 C114 114.7(15) . . ?
C113 C136 C131 116.8(19) . . ?
C113 C136 C124 95.4(18) . . ?
C124 C136 C114 92.4(12) . . ?
C49 C52 H52A 109.5 . . ?
C49 C52 H52B 109.5 . . ?
C49 C52 H52C 109.5 . . ?
H52A C52 H52B 109.5 . . ?
H52A C52 H52C 109.5 . . ?
H52B C52 H52C 109.5 . . ?
C76 C75 H75A 109.5 . . ?
C76 C75 H75B 109.5 . . ?
C76 C75 H75C 109.5 . . ?
H75A C75 H75B 109.5 . . ?
H75A C75 H75C 109.5 . . ?
H75B C75 H75C 109.5 . . ?
O02W O1A Ti8A 98.2(12) . . ?
C31 O1A O02W 134.2(17) . . ?
C31 O1A Ti8A 127(2) . . ?
C33 N3 H3A 109.4 . . ?
C33 N3 H3B 109.5 . . ?
H3A N3 H3B 109.1 . . ?

loop_
_geom_bond_atom_site_label_1
_geom_bond_atom_site_label_2
_geom_bond_distance
_geom_bond_site_symmetry_2
_geom_bond_publ_flag
Ti1 Ti5 3.2167(13) . ?
Ti1 O0A 2.127(4) . ?
Ti1 O00B 2.093(4) . ?
Ti1 O00I 1.840(4) . ?
Ti1 O00K 1.842(4) . ?
Ti1 O00Q 1.796(4) . ?
Ti1 O09 2.117(4) . ?
Ti2 O00H 2.084(4) . ?
Ti2 O00J 2.131(4) . ?
Ti2 O00L 1.861(4) . ?
Ti2 O00N 1.799(4) . ?
Ti2 O00O 2.099(4) . ?
Ti2 O00U 1.824(4) . ?
Ti2 Ti8 3.0917(19) . ?
Ti3 Ti6 3.2230(15) . ?
Ti3 O00D 2.118(4) 2_656 ?
Ti3 O00G 2.121(4) . ?
Ti3 O00M 1.830(4) . ?
Ti3 O00R 2.112(4) . ?
Ti3 O00T 1.839(4) . ?
Ti3 O00V 1.801(4) . ?
Ti4 Ti7 3.1194(15) . ?
Ti4 O00C 2.096(4) . ?
Ti4 O00F 1.855(4) . ?
Ti4 O00P 1.846(4) . ?
Ti4 O00S 2.132(4) . ?
Ti4 O00W 2.072(4) . ?
Ti4 O00Y 1.800(4) . ?
Ti5 Na01 3.596(4) . ?
Ti5 O00B 2.028(4) . ?
Ti5 O00E 1.882(4) . ?
Ti5 O00K 2.172(4) . ?
Ti5 O00U 1.973(4) . ?
Ti5 O013 1.735(4) . ?
Ti5 O014 2.116(5) . ?
Ti5 Ti8 3.1092(17) . ?
Ti5 Ti8A 3.206(6) . ?
Ti6 Ti7 3.1244(15) . ?
Ti6 Na00 3.583(4) 2_656 ?
Ti6 O00P 1.967(4) . ?
Ti6 O00R 2.015(4) . ?
Ti6 O00T 2.167(4) . ?
Ti6 O011 2.150(4) . ?
Ti6 O012 1.891(4) . ?
Ti6 O015 1.758(4) . ?
Ti7 Na00 3.662(4) 2_656 ?
Ti7 O00P 2.068(4) . ?
Ti7 O00T 1.925(4) . ?
Ti7 O00W 2.061(4) . ?
Ti7 O00Z 2.162(4) . ?
Ti7 O01A 1.822(5) . ?
Ti7 O018 1.838(5) . ?
Na00 Na00 3.677(7) 2_656 ?
Na00 O00D 2.471(5) . ?
Na00 O01A 2.581(6) 2_656 ?
Na00 O05A 2.436(8) 2_656 ?
Na00 O05A 2.379(8) . ?
Na00 O05F 2.307(10) . ?
Na00 O012 2.565(6) 2_656 ?
Na01 Na01 3.715(8) 2_656 ?
Na01 O0A 2.436(5) . ?
Na01 O00E 2.598(5) . ?
Na01 O02W 2.577(7) . ?
Na01 O05S 2.323(9) . ?
Na01 O056 2.419(10) . ?
Na01 O056 2.488(10) 2_656 ?
Na01 Ti8 3.702(6) . ?
O0A C017 1.248(5) . ?
O00B C29 1.385(7) . ?
O00C C01M 1.253(7) . ?
O00D C01G 1.252(5) . ?
O00E C45 1.379(7) . ?
O00F C02H 1.351(7) . ?
O00G C01J 1.241(5) . ?
O00H C023 1.397(7) . ?
O00H Ti8 2.033(4) . ?
O00H Ti8A 2.079(7) . ?
O00I C9 1.379(6) . ?
O00J C022 1.247(7) . ?
O00K Ti8 1.907(4) . ?
O00K Ti8A 2.026(7) . ?
O00L C57 1.350(7) . ?
O00M C104 1.379(6) . ?
O00N C01U 1.376(7) . ?
O00O C01M 1.236(7) . ?
O00Q C18 1.364(7) . ?
O00R C94 1.400(7) . ?
O00S C022 1.248(7) . ?
O00U Ti8 2.060(4) . ?
O00U Ti8A 2.426(10) . ?
O00V C101 1.325(7) . ?
O00W C03D 1.388(7) . ?
O00Y C03B 1.377(7) . ?
O00Z C03I 1.243(7) . ?
O1 C31 1.331(8) . ?
O1 Ti8 1.839(10) . ?
O02W Ti8 1.886(7) . ?
O02W O1A 1.73(4) . ?
O05A C145 1.235(19) . ?
O05F H05A 0.9496 . ?
O05F H05B 0.9468 . ?
O05S H05C 0.8986 . ?
O05S H05D 0.8978 . ?
O06B C140 1.349(17) . ?
O09 C016 1.241(5) . ?
O011 C03I 1.261(7) . ?
O012 C03M 1.360(7) . ?
O014 C04H 1.214(8) . ?
O17 C145 1.471(10) . ?
O018 C024 1.386(7) . ?
O019 C04H 1.271(9) . ?
O019 Ti8 2.149(9) . ?
O019 Ti8A 1.283(16) . ?
O056 C140 1.239(16) . ?
C01G C01J 1.538(12) . ?
C01K C01Z 1.527(8) . ?
C01K C02G 1.408(8) . ?
C01K C024 1.367(9) . ?
C01M C022 1.540(7) . ?
C01S C01U 1.415(8) . ?
C01S C02N 1.528(9) . ?
C01S C03L 1.373(9) . ?
C01T C01U 1.359(9) . ?
C01T C03C 1.385(8) . ?
C01T C03F 1.504(8) . ?
C01Z H01A 0.9900 . ?
C01Z H01B 0.9900 . ?
C01Z C02P 1.498(9) . ?
C02G H02G 0.9500 . ?
C02G C02Y 1.388(10) . ?
C02H C04C 1.396(9) . ?
C02H C041 1.411(9) . ?
C02K C03D 1.416(9) . ?
C02K C033 1.401(8) . ?
C02K C036 1.513(9) . ?
C02L C03G 1.400(8) . ?
C02L C03N 1.495(9) . ?
C02L C023 1.394(8) . ?
C02N H02A 0.9900 . ?
C02N H02B 0.9900 . ?
C02N C59 1.503(9) . ?
C02P C03D 1.407(9) . ?
C02P C025 1.408(8) . ?
C02Q C025 1.397(9) . ?
C02Q C033 1.376(10) . ?
C02Q C049 1.536(9) . ?
C02Y C03K 1.394(10) . ?
C02Y C03U 1.565(10) . ?
C03A C03B 1.399(9) . ?
C03A C036 1.514(9) . ?
C03A C047 1.396(9) . ?
C03B C044 1.380(9) . ?
C03C H03C 0.9500 . ?
C03C C03Y 1.413(9) . ?
C03F H03A 0.9900 . ?
C03F H03B 0.9900 . ?
C03F C038 1.539(9) . ?
C03G H03G 0.9500 . ?
C03G C03T 1.374(10) . ?
C03I C33 1.541(10) . ?
C03K H03K 0.9500 . ?
C03K C027 1.385(8) . ?
C03L H03L 0.9500 . ?
C03L C03Y 1.390(9) . ?
C03M C81 1.415(10) . ?
C03M C84 1.393(10) . ?
C03N H03D 0.9900 . ?
C03N H03E 0.9900 . ?
C03N C73 1.494(9) . ?
C03P H03P 0.9500 . ?
C03P C03T 1.391(10) . ?
C03P C038 1.389(9) . ?
C03S H03S 0.9500 . ?
C03S C103 1.394(8) . ?
C03S C107 1.362(9) . ?
C03T C66 1.549(9) . ?
C03U C05G 1.550(13) . ?
C03U C05Z 1.534(16) . ?
C03U C121 1.515(14) . ?
C03Y C135 1.544(9) . ?
C04C C059 1.501(12) . ?
C04C C112 1.404(12) . ?
C04H C04K 1.531(11) . ?
C04H Ti8A 2.295(13) . ?
C04J H04A 0.9800 . ?
C04J H04B 0.9800 . ?
C04J H04C 0.9800 . ?
C04J C049 1.534(10) . ?
C04K H04D 0.9900 . ?
C04K H04E 0.9900 . ?
C04K N1 1.580(13) . ?
C04O C04X 1.442(10) . ?
C04O C047 1.372(10) . ?
C04O C1 1.538(10) . ?
C04P H04F 0.9800 . ?
C04P H04G 0.9800 . ?
C04P H04H 0.9800 . ?
C04P C049 1.503(11) . ?
C33 H33A 0.9900 . ?
C33 H33B 0.9900 . ?
C33 H33C 0.9900 . ?
C33 H33D 0.9900 . ?
C33 N2 1.490(9) . ?
C33 N3 1.69(3) . ?
C04T C05K 1.516(12) . ?
C04T C05W 1.577(15) . ?
C04T C107 1.549(9) . ?
C04T C142 1.530(13) . ?
C04X H04X 0.9500 . ?
C04X C044 1.361(9) . ?
C04Z C82 1.523(9) . ?
C04Z C119 1.550(13) . ?
C04Z C17 1.449(18) . ?
C04Z C130 1.54(2) . ?
C04Z C19A 1.74(3) . ?
C04Z C80 1.46(3) . ?
C5 C6 1.538(8) . ?
C5 C30 1.518(9) . ?
C5 C32 1.524(10) . ?
C5 C60 1.535(9) . ?
C05G H05E 0.9800 . ?
C05G H05F 0.9800 . ?
C05G H05G 0.9800 . ?
C05K H05H 0.9800 . ?
C05K H05I 0.9800 . ?
C05K H05J 0.9800 . ?
C05N H05K 0.9800 . ?
C05N H05L 0.9800 . ?
C05N H05M 0.9800 . ?
C05N C1 1.549(13) . ?
C05W H05N 0.9800 . ?
C05W H05O 0.9800 . ?
C05W H05P 0.9800 . ?
C05Z H05Q 0.9800 . ?
C05Z H05R 0.9800 . ?
C05Z H05S 0.9800 . ?
C6 C7 1.367(9) . ?
C6 C11 1.380(9) . ?
C06J H06A 0.9800 . ?
C06J H06B 0.9800 . ?
C06J H06C 0.9800 . ?
C06J C1 1.513(16) . ?
C7 H7 0.9500 . ?
C7 C8 1.412(8) . ?
C8 C9 1.376(8) . ?
C8 C68 1.518(9) . ?
C9 C10 1.400(8) . ?
C10 C11 1.402(8) . ?
C10 C12 1.524(8) . ?
C11 H11 0.9500 . ?
C12 H12A 0.9900 . ?
C12 H12B 0.9900 . ?
C12 C13 1.515(8) . ?
C13 C14 1.407(9) . ?
C13 C18 1.386(8) . ?
C14 H14 0.9500 . ?
C14 C15 1.383(10) . ?
C15 C16 1.414(10) . ?
C15 C20 1.526(12) . ?
C016 C017 1.556(11) . ?
C16 H16 0.9500 . ?
C16 C19 1.373(9) . ?
C18 C19 1.390(8) . ?
C19 C137 1.499(9) . ?
C20 C21 1.533(14) . ?
C20 C22 1.601(16) . ?
C20 C23 1.498(19) . ?
C21 H21A 0.9800 . ?
C21 H21B 0.9800 . ?
C21 H21C 0.9800 . ?
C22 H22A 0.9800 . ?
C22 H22B 0.9800 . ?
C22 H22C 0.9800 . ?
C023 C038 1.389(9) . ?
C23 H23A 0.9800 . ?
C23 H23B 0.9800 . ?
C23 H23C 0.9800 . ?
C24 C25 1.395(9) . ?
C24 C29 1.392(9) . ?
C24 C137 1.547(8) . ?
C024 C027 1.376(8) . ?
C25 H25 0.9500 . ?
C25 C26 1.390(9) . ?
C025 H025 0.9500 . ?
C26 C27 1.410(10) . ?
C26 C34 1.547(9) . ?
C27 H27 0.9500 . ?
C27 C28 1.356(8) . ?
C027 C108 1.529(8) . ?
C28 C29 1.398(8) . ?
C28 C36 1.528(8) . ?
C30 H30A 0.9800 . ?
C30 H30B 0.9800 . ?
C30 H30C 0.9800 . ?
C32 H32A 0.9800 . ?
C32 H32B 0.9800 . ?
C32 H32C 0.9800 . ?
C033 H033 0.9500 . ?
C34 C61 1.68(3) . ?
C34 C144 1.76(5) . ?
C34 C63 1.488(14) . ?
C34 C62 1.482(14) . ?
C34 C35 1.488(15) . ?
C36 H36A 0.9900 . ?
C36 H36B 0.9900 . ?
C36 C37 1.496(8) . ?
C036 H03F 0.9900 . ?
C036 H03H 0.9900 . ?
C37 C38 1.408(8) . ?
C37 C45 1.406(9) . ?
C38 H38 0.9500 . ?
C38 C39 1.399(9) . ?
C39 C42 1.561(8) . ?
C39 C44 1.366(9) . ?
C40 H40A 0.9800 . ?
C40 H40B 0.9800 . ?
C40 H40C 0.9800 . ?
C40 C42 1.505(13) . ?
C041 C85 1.518(9) . ?
C041 C86 1.345(10) . ?
C41 H41A 0.9800 . ?
C41 H41B 0.9800 . ?
C41 H41C 0.9800 . ?
C41 C42 1.490(10) . ?
C42 C43 1.515(10) . ?
C43 H43A 0.9800 . ?
C43 H43B 0.9800 . ?
C43 H43C 0.9800 . ?
C044 C059 1.546(9) . ?
C44 H44 0.9500 . ?
C44 C46 1.410(8) . ?
C45 C46 1.401(8) . ?
C46 C58 1.472(9) . ?
C047 H047 0.9500 . ?
C48 H48A 0.9800 . ?
C48 H48B 0.9800 . ?
C48 H48C 0.9800 . ?
C48 C49 1.516(12) . ?
C49 C53 1.532(11) . ?
C49 C51 1.64(3) . ?
C49 C47 1.474(9) . ?
C49 C50 1.567(10) . ?
C49 C52 1.444(10) . ?
C049 C052 1.579(12) . ?
C052 H05T 0.9800 . ?
C052 H05U 0.9800 . ?
C052 H05V 0.9800 . ?
C53 C55 1.407(9) . ?
C53 C56 1.376(11) . ?
C54 C55 1.366(9) . ?
C54 C57 1.416(8) . ?
C54 C58 1.531(8) . ?
C55 H55 0.9500 . ?
C56 H56 0.9500 . ?
C56 C59 1.415(10) . ?
C1 C2 1.462(8) . ?
C57 C59 1.390(8) . ?
C58 H58A 0.9900 . ?
C58 H58B 0.9900 . ?
C059 H05W 0.9900 . ?
C059 H05X 0.9900 . ?
C60 H60A 0.9800 . ?
C60 H60B 0.9800 . ?
C60 H60C 0.9800 . ?
C134 H13A 0.9799 . ?
C134 H13B 0.9802 . ?
C134 H13C 0.9797 . ?
C134 C135 1.438(15) . ?
C4 H4A 0.9800 . ?
C4 H4B 0.9800 . ?
C4 H4C 0.9800 . ?
C4 C135 1.489(14) . ?
C135 C122 1.493(15) . ?
C64 H64A 0.9800 . ?
C64 H64B 0.9800 . ?
C64 H64C 0.9800 . ?
C64 C66 1.507(12) . ?
C65 H65A 0.9800 . ?
C65 H65B 0.9800 . ?
C65 H65C 0.9800 . ?
C65 C66 1.528(11) . ?
C66 C67 1.535(12) . ?
C67 H67A 0.9800 . ?
C67 H67B 0.9800 . ?
C67 H67C 0.9800 . ?
C68 H68A 0.9900 . ?
C68 H68B 0.9900 . ?
C68 C69 1.499(9) . ?
C69 C70 1.369(9) . ?
C69 C31 1.408(9) . ?
C70 H70 0.9500 . ?
C70 C71 1.416(11) . ?
C71 C72 1.348(10) . ?
C71 C76 1.572(12) . ?
C72 H72 0.9500 . ?
C72 C73 1.413(9) . ?
C73 C31 1.397(9) . ?
C31 O1A 1.61(3) . ?
C76 C77 1.80(2) . ?
C76 C79 1.44(2) . ?
C76 C24A 1.67(3) . ?
C76 C78 1.45(3) . ?
C76 C75 1.479(16) . ?
C81 C87 1.385(9) . ?
C81 C88 1.510(10) . ?
C82 C83 1.403(10) . ?
C82 C87 1.379(11) . ?
C83 H83 0.9500 . ?
C83 C84 1.405(9) . ?
C84 C85 1.520(9) . ?
C85 H85A 0.9900 . ?
C85 H85B 0.9900 . ?
C86 H86 0.9500 . ?
C86 C114 1.417(13) . ?
C87 H87 0.9500 . ?
C88 H88A 0.9900 . ?
C88 H88B 0.9900 . ?
C88 C89 1.496(10) . ?
C89 C90 1.392(10) . ?
C89 C94 1.431(9) . ?
C90 H90 0.9500 . ?
C90 C91 1.415(12) . ?
C91 C92 1.356(11) . ?
C91 C129 1.534(10) . ?
C92 H92 0.9500 . ?
C92 C93 1.420(9) . ?
C93 C94 1.369(9) . ?
C93 C95 1.505(9) . ?
C95 H95A 0.9900 . ?
C95 H95B 0.9900 . ?
C95 C96 1.528(9) . ?
C96 C97 1.369(9) . ?
C96 C101 1.414(9) . ?
C97 H97 0.9500 . ?
C97 C98 1.389(10) . ?
C98 C99 1.393(10) . ?
C98 C111 1.542(11) . ?
C99 H99 0.9500 . ?
C99 C100 1.391(10) . ?
C100 C101 1.416(9) . ?
C100 C102 1.517(9) . ?
C102 H10A 0.9900 . ?
C102 H10B 0.9900 . ?
C102 C103 1.539(9) . ?
C103 C104 1.399(8) . ?
C104 C105 1.391(8) . ?
C105 C106 1.408(8) . ?
C105 C108 1.484(9) . ?
C106 H106 0.9500 . ?
C106 C107 1.390(10) . ?
C108 H10C 0.9900 . ?
C108 H10D 0.9900 . ?
C111 C117 1.505(14) . ?
C111 C118 1.44(2) . ?
C111 C138 1.718(18) . ?
C111 C110 1.77(2) . ?
C111 C120 1.42(2) . ?
C112 H112 0.9500 . ?
C112 C114 1.423(15) . ?
C114 C109 1.54(3) . ?
C114 C136 1.80(2) . ?
C117 H11A 0.9800 . ?
C117 H11B 0.9800 . ?
C117 H11C 0.9800 . ?
C119 H11D 0.9800 . ?
C119 H11E 0.9800 . ?
C119 H11F 0.9800 . ?
C121 H12C 0.9800 . ?
C121 H12D 0.9800 . ?
C121 H12E 0.9800 . ?
C123 H12F 0.9900 . ?
C123 H12G 0.9900 . ?
C123 N4 1.434(9) . ?
C123 C145 1.449(10) . ?
C2 H2A 0.9798 . ?
C2 H2B 0.9799 . ?
C2 H2C 0.9798 . ?
C129 C115 1.429(10) . ?
C129 C125 1.70(3) . ?
C129 C128 1.68(3) . ?
C129 C116 1.440(9) . ?
C129 C126 1.59(2) . ?
C129 C127 1.57(3) . ?
C131 H13D 0.9800 . ?
C131 H13E 0.9800 . ?
C131 H13F 0.9800 . ?
C131 C136 1.40(2) . ?
N4 H4 0.9179 . ?
C137 H13G 0.9900 . ?
C137 H13H 0.9900 . ?
N5 H5A 0.9176 . ?
N5 H5B 0.9172 . ?
N5 C141 1.447(9) . ?
C140 C141 1.467(19) . ?
C141 H14A 0.9900 . ?
C141 H14B 0.9900 . ?
C142 H14C 0.9800 . ?
C142 H14D 0.9800 . ?
C142 H14E 0.9800 . ?
N1 H1A 0.9200 . ?
N1 H1B 0.9201 . ?
C122 H12H 0.9800 . ?
C122 H12I 0.9800 . ?
C122 H12J 0.9800 . ?
C61 H61A 0.9800 . ?
C61 H61B 0.9800 . ?
C61 H61C 0.9800 . ?
C144 H14F 0.9800 . ?
C144 H14G 0.9800 . ?
C144 H14H 0.9800 . ?
C17 H17A 0.9800 . ?
C17 H17B 0.9800 . ?
C17 H17C 0.9800 . ?
N2 H2D 0.9125 . ?
N2 H2E 0.9121 . ?
C51 H51A 0.9800 . ?
C51 H51B 0.9800 . ?
C51 H51C 0.9800 . ?
C77 H77A 0.9800 . ?
C77 H77B 0.9800 . ?
C77 H77C 0.9800 . ?
C79 H79A 0.9800 . ?
C79 H79B 0.9800 . ?
C79 H79C 0.9800 . ?
C109 C132 1.45(3) . ?
C109 C133 1.50(4) . ?
C115 H11G 0.9800 . ?
C115 H11H 0.9800 . ?
C115 H11I 0.9800 . ?
C118 H11J 0.9800 . ?
C118 H11K 0.9800 . ?
C118 H11L 0.9800 . ?
C125 H12K 0.9800 . ?
C125 H12L 0.9800 . ?
C125 H12M 0.9800 . ?
C128 H12N 0.9798 . ?
C128 H12O 0.9804 . ?
C128 H12P 0.9800 . ?
C130 H13I 0.9800 . ?
C130 H13J 0.9800 . ?
C130 H13K 0.9800 . ?
C132 H13L 0.9801 . ?
C132 H13M 0.9803 . ?
C132 H13N 0.9806 . ?
C133 H13O 0.9802 . ?
C133 H13P 0.9801 . ?
C133 H13Q 0.9801 . ?
C138 H13R 0.9800 . ?
C138 H13S 0.9800 . ?
C138 H13T 0.9800 . ?
Ti8A O1A 1.91(2) . ?
C63 H63A 0.9800 . ?
C63 H63B 0.9800 . ?
C63 H63C 0.9800 . ?
C62 H62A 0.9800 . ?
C62 H62B 0.9800 . ?
C62 H62C 0.9800 . ?
C19A H19A 0.9800 . ?
C19A H19B 0.9800 . ?
C19A H19C 0.9800 . ?
C24A H24A 0.9800 . ?
C24A H24B 0.9800 . ?
C24A H24C 0.9800 . ?
C35 H35A 0.9800 . ?
C35 H35B 0.9800 . ?
C35 H35C 0.9800 . ?
C47 H47A 0.9800 . ?
C47 H47B 0.9800 . ?
C47 H47C 0.9800 . ?
C50 H50A 0.9800 . ?
C50 H50B 0.9800 . ?
C50 H50C 0.9800 . ?
C78 H78A 0.9800 . ?
C78 H78B 0.9800 . ?
C78 H78C 0.9800 . ?
C80 H80A 0.9800 . ?
C80 H80B 0.9800 . ?
C80 H80C 0.9800 . ?
C110 H11M 0.9800 . ?
C110 H11N 0.9800 . ?
C110 H11O 0.9800 . ?
C113 H11P 0.9800 . ?
C113 H11Q 0.9800 . ?
C113 H11R 0.9800 . ?
C113 C136 1.30(3) . ?
C116 H11S 0.9800 . ?
C116 H11T 0.9800 . ?
C116 H11U 0.9800 . ?
C120 H12Q 0.9800 . ?
C120 H12R 0.9800 . ?
C120 H12S 0.9800 . ?
C124 H12T 0.9800 . ?
C124 H12U 0.9800 . ?
C124 H12V 0.9800 . ?
C124 C136 1.531(10) . ?
C126 H12W 0.9800 . ?
C126 H12X 0.9800 . ?
C126 H12Y 0.9800 . ?
C127 H12Z 0.9800 . ?
C127 H 0.9800 . ?
C127 HA 0.9800 . ?
C52 H52A 0.9800 . ?
C52 H52B 0.9800 . ?
C52 H52C 0.9800 . ?
C75 H75A 0.9800 . ?
C75 H75B 0.9800 . ?
C75 H75C 0.9800 . ?
N3 H3A 0.9134 . ?
N3 H3B 0.9133 . ?

loop_
_geom_torsion_atom_site_label_1
_geom_torsion_atom_site_label_2
_geom_torsion_atom_site_label_3
_geom_torsion_atom_site_label_4
_geom_torsion
_geom_torsion_site_symmetry_1
_geom_torsion_site_symmetry_2
_geom_torsion_site_symmetry_3
_geom_torsion_site_symmetry_4
_geom_torsion_publ_flag
Ti1 Ti5 O00E Na01 -47.39(17) . . . . ?
Ti1 Ti5 O00E C45 122.1(5) . . . . ?
Ti1 O0A C017 O0A -173.0(3) . . . 2_656 ?
Ti1 O0A C017 C016 7.0(2) . . . . ?
Ti1 O00B C29 C24 80.8(6) . . . . ?
Ti1 O00B C29 C28 -98.9(5) . . . . ?
Ti1 O00I C9 C8 -122.5(5) . . . . ?
Ti1 O00I C9 C10 61.2(7) . . . . ?
Ti1 O00Q C18 C13 77.7(7) . . . . ?
Ti1 O00Q C18 C19 -99.5(6) . . . . ?
Ti1 O09 C016 O09 173.6(3) . . . 2_656 ?
Ti1 O09 C016 C017 -6.4(3) . . . . ?
Ti2 O00H C023 C02L -109.7(5) . . . . ?
Ti2 O00H C023 C038 69.1(7) . . . . ?
Ti2 O00J C022 O00S 178.4(5) . . . . ?
Ti2 O00J C022 C01M -1.1(6) . . . . ?
Ti2 O00L C57 C54 -110.0(5) . . . . ?
Ti2 O00L C57 C59 75.0(7) . . . . ?
Ti2 O00N C01U C01S 80.7(7) . . . . ?
Ti2 O00N C01U C01T -96.1(7) . . . . ?
Ti2 O00O C01M O00C -178.1(4) . . . . ?
Ti2 O00O C01M C022 2.4(6) . . . . ?
Ti3 Ti6 O012 Na00 -48.22(18) . . . 2_656 ?
Ti3 Ti6 O012 C03M 123.7(5) . . . . ?
Ti3 O00D C01G O00D -176.6(3) 2_656 . . 2_656 ?
Ti3 O00D C01G C01J 3.4(3) 2_656 . . . ?
Ti3 O00G C01J O00G 177.2(3) . . . 2_656 ?
Ti3 O00G C01J C01G -2.8(3) . . . . ?
Ti3 O00M C104 C103 62.1(8) . . . . ?
Ti3 O00M C104 C105 -119.9(5) . . . . ?
Ti3 O00R C94 C89 -99.9(6) . . . . ?
Ti3 O00R C94 C93 77.7(7) . . . . ?
Ti3 O00V C101 C96 -100.7(7) . . . . ?
Ti3 O00V C101 C100 78.9(8) . . . . ?
Ti4 Ti7 O01A Na00 -94.67(19) . . . 2_656 ?
Ti4 Ti7 O018 C024 -71.4(7) . . . . ?
Ti4 O00C C01M O00O -178.6(5) . . . . ?
Ti4 O00C C01M C022 0.9(6) . . . . ?
Ti4 O00F C02H C04C 73.9(8) . . . . ?
Ti4 O00F C02H C041 -109.5(6) . . . . ?
Ti4 O00S C022 O00J 179.7(5) . . . . ?
Ti4 O00S C022 C01M -0.8(6) . . . . ?
Ti4 O00W C03D C02K 66.2(8) . . . . ?
Ti4 O00W C03D C02P -116.0(6) . . . . ?
Ti4 O00Y C03B C03A -95.9(7) . . . . ?
Ti4 O00Y C03B C044 80.2(8) . . . . ?
Ti5 Ti1 O00I C9 91.1(5) . . . . ?
Ti5 Ti1 O00K Ti8 153.9(6) . . . . ?
Ti5 Ti1 O00K Ti8A 121.7(5) . . . . ?
Ti5 Ti1 O00Q C18 121.5(5) . . . . ?
Ti5 O00B C29 C24 -96.9(5) . . . . ?
Ti5 O00B C29 C28 83.4(5) . . . . ?
Ti5 O00E C45 C37 -88.2(6) . . . . ?
Ti5 O00E C45 C46 93.6(6) . . . . ?
Ti5 O014 C04H O019 16.8(12) . . . . ?
Ti5 O014 C04H C04K -156.0(5) . . . . ?
Ti5 O014 C04H Ti8A 17.0(8) . . . . ?
Ti6 Ti3 O00M C104 89.3(6) . . . . ?
Ti6 Ti3 O00T Ti7 156.9(6) . . . . ?
Ti6 Ti3 O00V C101 122.1(6) . . . . ?
Ti6 Ti7 O01A Na00 -23.0(2) . . . 2_656 ?
Ti6 Ti7 O018 C024 136.3(5) . . . . ?
Ti6 O00R C94 C89 83.1(6) . . . . ?
Ti6 O00R C94 C93 -99.4(6) . . . . ?
Ti6 O011 C03I O00Z 19.8(10) . . . . ?
Ti6 O011 C03I C33 -162.4(5) . . . . ?
Ti6 O012 C03M C81 -88.5(7) . . . . ?
Ti6 O012 C03M C84 95.7(7) . . . . ?
Ti7 Ti4 O00F C02H 99.1(5) . . . . ?
Ti7 Ti4 O00P Ti6 150.0(5) . . . . ?
Ti7 Ti4 O00Y C03B 122.4(5) . . . . ?
Ti7 Ti6 O012 Na00 23.3(2) . . . 2_656 ?
Ti7 Ti6 O012 C03M -164.8(5) . . . . ?
Ti7 O00W C03D C02K -111.1(6) . . . . ?
Ti7 O00W C03D C02P 66.8(7) . . . . ?
Ti7 O00Z C03I O011 -3.4(9) . . . . ?
Ti7 O00Z C03I C33 178.9(5) . . . . ?
Ti7 O018 C024 C01K 67.7(8) . . . . ?
Ti7 O018 C024 C027 -112.3(6) . . . . ?
Na00 Ti6 O012 C03M 171.9(6) 2_656 . . . ?
Na00 Ti7 O018 C024 52.4(6) 2_656 . . . ?
Na00 O00D C01G O00D 25.9(2) . . . 2_656 ?
Na00 O00D C01G C01J -154.1(2) . . . . ?
Na00 O05A C145 O17 -46(3) . . . . ?
Na00 O05A C145 O17 166.3(17) 2_656 . . . ?
Na00 O05A C145 C123 14(3) 2_656 . . . ?
Na00 O05A C145 C123 162.1(12) . . . . ?
Na00 O012 C03M C81 82.0(7) 2_656 . . . ?
Na00 O012 C03M C84 -93.8(7) 2_656 . . . ?
Na01 Ti5 O00E C45 169.5(6) . . . . ?
Na01 O0A C017 O0A 25.3(2) . . . 2_656 ?
Na01 O0A C017 C016 -154.7(2) . . . . ?
Na01 O00E C45 C37 79.5(6) . . . . ?
Na01 O00E C45 C46 -98.7(6) . . . . ?
Na01 O02W Ti8 Ti2 -95.8(2) . . . . ?
Na01 O02W Ti8 Ti5 -23.9(2) . . . . ?
Na01 O02W Ti8 O00H -134.2(2) . . . . ?
Na01 O02W Ti8 O00K 19.6(3) . . . . ?
Na01 O02W Ti8 O00U -61.1(2) . . . . ?
Na01 O02W Ti8 O1 130.8(3) . . . . ?
Na01 O02W O1A C31 116.1(13) . . . . ?
Na01 O02W O1A Ti8A -74.9(9) . . . . ?
Na01 O056 C140 O06B 163.6(10) . . . . ?
Na01 O056 C140 O06B 5(2) 2_656 . . . ?
Na01 O056 C140 C141 -174.9(11) 2_656 . . . ?
Na01 O056 C140 C141 -16(2) . . . . ?
O0A Ti1 O00I C9 174.8(5) . . . . ?
O0A Ti1 O00K Ti5 92.83(17) . . . . ?
O0A Ti1 O00K Ti8 -113.3(5) . . . . ?
O0A Ti1 O00K Ti8A -145.4(4) . . . . ?
O0A Ti1 O00Q C18 -1.7(10) . . . . ?
O00B Ti1 O00K Ti5 0.36(16) . . . . ?
O00B Ti1 O00K Ti8 154.2(6) . . . . ?
O00B Ti1 O00K Ti8A 122.1(4) . . . . ?
O00B Ti1 O00Q C18 85.2(6) . . . . ?
O00B Ti5 O00E Na01 -86.40(18) . . . . ?
O00B Ti5 O00E C45 83.1(5) . . . . ?
O00C Ti4 O00F C02H 166.7(5) . . . . ?
O00C Ti4 O00P Ti6 -140.0(4) . . . . ?
O00C Ti4 O00P Ti7 70.02(18) . . . . ?
O00C Ti4 O00Y C03B -14.6(10) . . . . ?
O00C C01M C022 O00J 179.5(5) . . . . ?
O00C C01M C022 O00S 0.0(7) . . . . ?
O00D Ti3 O00M C104 173.6(5) 2_656 . . . ?
O00D Ti3 O00T Ti6 91.92(17) 2_656 . . . ?
O00D Ti3 O00T Ti7 -111.1(5) 2_656 . . . ?
O00D Ti3 O00V C101 1.3(11) 2_656 . . . ?
O00D C01G C01J O00G -0.4(3) . . . 2_656 ?
O00D C01G C01J O00G -0.4(3) 2_656 . . . ?
O00D C01G C01J O00G 179.6(3) . . . . ?
O00D C01G C01J O00G 179.6(3) 2_656 . . 2_656 ?
O00E C45 C46 C44 175.7(5) . . . . ?
O00E C45 C46 C58 0.3(9) . . . . ?
O00F Ti4 O00P Ti6 -55.4(4) . . . . ?
O00F Ti4 O00P Ti7 154.59(17) . . . . ?
O00F Ti4 O00Y C03B -92.4(5) . . . . ?
O00F C02H C04C C059 6.1(11) . . . . ?
O00F C02H C04C C112 177.7(7) . . . . ?
O00F C02H C041 C85 -3.0(9) . . . . ?
O00F C02H C041 C86 177.5(7) . . . . ?
O00G Ti3 O00M C104 -110.2(5) . . . . ?
O00G Ti3 O00T Ti6 47.1(5) . . . . ?
O00G Ti3 O00T Ti7 -155.9(4) . . . . ?
O00G Ti3 O00V C101 1.3(6) . . . . ?
O00H Ti2 O00N C01U 81.4(5) . . . . ?
O00H Ti2 O00U Ti5 129.1(4) . . . . ?
O00H Ti2 O00U Ti8 -17.8(2) . . . . ?
O00H Ti2 O00U Ti8A 3.5(3) . . . . ?
O00H C023 C038 C03F 0.5(9) . . . . ?
O00H C023 C038 C03P -177.4(5) . . . . ?
O00I Ti1 O00K Ti5 179.08(16) . . . . ?
O00I Ti1 O00K Ti8 -27.0(6) . . . . ?
O00I Ti1 O00K Ti8A -59.2(4) . . . . ?
O00I Ti1 O00Q C18 -93.8(6) . . . . ?
O00I C9 C10 C11 177.1(5) . . . . ?
O00I C9 C10 C12 6.8(8) . . . . ?
O00J Ti2 O00L C57 -114.4(4) . . . . ?
O00J Ti2 O00N C01U -1.4(5) . . . . ?
O00J Ti2 O00U Ti5 158.3(3) . . . . ?
O00J Ti2 O00U Ti8 11.4(6) . . . . ?
O00J Ti2 O00U Ti8A 32.8(6) . . . . ?
O00K Ti1 O00I C9 90.1(5) . . . . ?
O00K Ti1 O00Q C18 162.2(5) . . . . ?
O00K Ti5 O00E Na01 -13.6(2) . . . . ?
O00K Ti5 O00E C45 155.9(5) . . . . ?
O00L Ti2 O00N C01U -95.9(5) . . . . ?
O00L Ti2 O00U Ti5 -58.0(4) . . . . ?
O00L Ti2 O00U Ti8 155.1(2) . . . . ?
O00L Ti2 O00U Ti8A 176.4(3) . . . . ?
O00L C57 C59 C02N 1.9(9) . . . . ?
O00L C57 C59 C56 -178.8(6) . . . . ?
O00M Ti3 O00T Ti6 179.08(17) . . . . ?
O00M Ti3 O00T Ti7 -24.0(5) . . . . ?
O00M Ti3 O00V C101 -93.4(6) . . . . ?
O00M C104 C105 C106 179.6(5) . . . . ?
O00M C104 C105 C108 -8.5(8) . . . . ?
O00N Ti2 O00L C57 -26.1(4) . . . . ?
O00N Ti2 O00U Ti5 38.4(5) . . . . ?
O00N Ti2 O00U Ti8 -108.5(2) . . . . ?
O00N Ti2 O00U Ti8A -87.2(3) . . . . ?
O00O Ti2 O00L C57 169.7(4) . . . . ?
O00O Ti2 O00N C01U -16.2(9) . . . . ?
O00O Ti2 O00U Ti5 -142.7(4) . . . . ?
O00O Ti2 O00U Ti8 70.4(2) . . . . ?
O00O Ti2 O00U Ti8A 91.8(3) . . . . ?
O00O C01M C022 O00J -0.9(7) . . . . ?
O00O C01M C022 O00S 179.6(5) . . . . ?
O00P Ti4 O00F C02H 74.7(5) . . . . ?
O00P Ti4 O00Y C03B 162.6(5) . . . . ?
O00P Ti6 O012 Na00 62.4(2) . . . 2_656 ?
O00P Ti6 O012 C03M -125.7(5) . . . . ?
O00P Ti7 O01A Na00 -59.9(2) . . . 2_656 ?
O00P Ti7 O018 C024 -80.7(12) . . . . ?
O00Q Ti1 O00I C9 -18.8(5) . . . . ?
O00Q Ti1 O00K Ti5 -83.44(19) . . . . ?
O00Q Ti1 O00K Ti8 70.4(6) . . . . ?
O00Q Ti1 O00K Ti8A 38.3(4) . . . . ?
O00Q C18 C19 C16 -175.5(5) . . . . ?
O00Q C18 C19 C137 7.3(8) . . . . ?
O00R Ti3 O00T Ti6 -0.38(16) . . . . ?
O00R Ti3 O00T Ti7 156.6(5) . . . . ?
O00R Ti3 O00V C101 86.3(6) . . . . ?
O00R Ti6 O012 Na00 -87.7(2) . . . 2_656 ?
O00R Ti6 O012 C03M 84.2(5) . . . . ?
O00S Ti4 O00F C02H -117.2(5) . . . . ?
O00S Ti4 O00P Ti6 158.8(3) . . . . ?
O00S Ti4 O00P Ti7 8.8(5) . . . . ?
O00S Ti4 O00Y C03B 1.5(5) . . . . ?
O00T Ti3 O00M C104 88.3(5) . . . . ?
O00T Ti3 O00V C101 162.5(6) . . . . ?
O00T Ti6 O012 Na00 -14.8(2) . . . 2_656 ?
O00T Ti6 O012 C03M 157.1(5) . . . . ?
O00T Ti7 O01A Na00 20.2(2) . . . 2_656 ?
O00T Ti7 O018 C024 115.3(6) . . . . ?
O00U Ti2 O00L C57 78.2(4) . . . . ?
O00U Ti2 O00N C01U 159.9(5) . . . . ?
O00U Ti5 O00E Na01 63.33(19) . . . . ?
O00U Ti5 O00E C45 -127.2(5) . . . . ?
O00V Ti3 O00M C104 -20.6(5) . . . . ?
O00V Ti3 O00T Ti6 -83.5(2) . . . . ?
O00V Ti3 O00T Ti7 73.4(5) . . . . ?
O00W Ti4 O00P Ti6 133.3(4) . . . . ?
O00W Ti4 O00P Ti7 -16.72(17) . . . . ?
O00W Ti4 O00Y C03B 83.7(5) . . . . ?
O00W Ti7 O01A Na00 -133.2(2) . . . 2_656 ?
O00W Ti7 O018 C024 -85.8(6) . . . . ?
O00Y Ti4 O00F C02H -27.9(5) . . . . ?
O00Y Ti4 O00P Ti6 40.7(4) . . . . ?
O00Y Ti4 O00P Ti7 -109.27(19) . . . . ?
O00Y C03B C044 C04X 178.5(6) . . . . ?
O00Y C03B C044 C059 -11.3(10) . . . . ?
O00Z Ti7 O018 C024 -167.9(6) . . . . ?
O00Z C03I C33 N2 143.1(9) . . . . ?
O00Z C03I C33 N3 -41.8(13) . . . . ?
O01A Ti7 O018 C024 19.1(6) . . . . ?
O06B C140 C141 N5 13(3) . . . . ?
O09 Ti1 O00I C9 -109.0(5) . . . . ?
O09 Ti1 O00K Ti5 50.2(4) . . . . ?
O09 Ti1 O00K Ti8 -155.9(4) . . . . ?
O09 Ti1 O00K Ti8A 172.0(4) . . . . ?
O09 Ti1 O00Q C18 -0.2(6) . . . . ?
O09 C016 C017 O0A -0.5(2) 2_656 . . 2_656 ?
O09 C016 C017 O0A 179.5(2) 2_656 . . . ?
O09 C016 C017 O0A 179.5(2) . . . 2_656 ?
O09 C016 C017 O0A -0.5(2) . . . . ?
O011 C03I C33 N2 -34.8(11) . . . . ?
O011 C03I C33 N3 140.3(11) . . . . ?
O012 C03M C81 C87 -175.3(6) . . . . ?
O012 C03M C81 C88 3.3(10) . . . . ?
O012 C03M C84 C83 174.3(6) . . . . ?
O012 C03M C84 C85 -4.7(10) . . . . ?
O013 Ti5 O00E Na01 173.4(2) . . . . ?
O013 Ti5 O00E C45 -17.1(5) . . . . ?
O014 C04H C04K N1 -40.6(10) . . . . ?
O015 Ti6 O012 Na00 171.7(2) . . . 2_656 ?
O015 Ti6 O012 C03M -16.4(6) . . . . ?
O018 Ti7 O01A Na00 132.0(2) . . . 2_656 ?
O018 C024 C027 C03K -169.4(6) . . . . ?
O018 C024 C027 C108 16.9(8) . . . . ?
O019 C04H C04K N1 145.9(7) . . . . ?
O056 C140 C141 N5 -167.0(17) . . . . ?
C01K C01Z C02P C03D -105.0(7) . . . . ?
C01K C01Z C02P C025 79.8(7) . . . . ?
C01K C02G C02Y C03K 4.9(10) . . . . ?
C01K C02G C02Y C03U 176.7(8) . . . . ?
C01K C024 C027 C03K 10.6(9) . . . . ?
C01K C024 C027 C108 -163.2(5) . . . . ?
C01S C02N C59 C56 86.1(8) . . . . ?
C01S C02N C59 C57 -94.5(8) . . . . ?
C01S C03L C03Y C03C 3.4(11) . . . . ?
C01S C03L C03Y C135 179.2(8) . . . . ?
C01T C03C C03Y C03L -2.8(10) . . . . ?
C01T C03C C03Y C135 -178.7(7) . . . . ?
C01T C03F C038 C03P 82.6(7) . . . . ?
C01T C03F C038 C023 -95.4(7) . . . . ?
C01U C01S C02N C59 53.3(9) . . . . ?
C01U C01S C03L C03Y -1.4(11) . . . . ?
C01U C01T C03C C03Y 0.3(10) . . . . ?
C01U C01T C03F C038 88.8(7) . . . . ?
C01Z C01K C02G C02Y -173.6(6) . . . . ?
C01Z C01K C024 O018 -14.5(9) . . . . ?
C01Z C01K C024 C027 165.5(5) . . . . ?
C01Z C02P C03D O00W 1.9(9) . . . . ?
C01Z C02P C03D C02K 179.7(6) . . . . ?
C01Z C02P C025 C02Q 177.7(6) . . . . ?
C02G C01K C01Z C02P -111.2(7) . . . . ?
C02G C01K C024 O018 169.3(6) . . . . ?
C02G C01K C024 C027 -10.7(9) . . . . ?
C02G C02Y C03K C027 -5.0(11) . . . . ?
C02G C02Y C03U C05G 135.4(8) . . . . ?
C02G C02Y C03U C05Z -101.9(9) . . . . ?
C02G C02Y C03U C121 19.6(13) . . . . ?
C02H C04C C059 C044 -97.3(9) . . . . ?
C02H C04C C112 C114 2.4(15) . . . . ?
C02H C041 C85 C84 147.1(6) . . . . ?
C02H C041 C86 C114 7.1(14) . . . . ?
C02L C03G C03T C03P 3.1(9) . . . . ?
C02L C03G C03T C66 -175.4(6) . . . . ?
C02L C03N C73 C72 -107.6(7) . . . . ?
C02L C03N C73 C31 77.4(8) . . . . ?
C02L C023 C038 C03F 179.2(5) . . . . ?
C02L C023 C038 C03P 1.3(9) . . . . ?
C02N C01S C01U O00N -8.4(9) . . . . ?
C02N C01S C01U C01T 168.3(6) . . . . ?
C02N C01S C03L C03Y -171.0(7) . . . . ?
C02Y C03K C027 C024 -2.5(10) . . . . ?
C02Y C03K C027 C108 171.2(6) . . . . ?
C03A C03B C044 C04X -5.7(11) . . . . ?
C03A C03B C044 C059 164.6(7) . . . . ?
C03B C03A C036 C02K 91.6(7) . . . . ?
C03B C03A C047 C04O -3.2(11) . . . . ?
C03B C044 C059 C04C 55.4(10) . . . . ?
C03C C01T C01U O00N 178.5(5) . . . . ?
C03C C01T C01U C01S 1.8(9) . . . . ?
C03C C01T C03F C038 -83.8(7) . . . . ?
C03C C03Y C135 C134 4.9(13) . . . . ?
C03C C03Y C135 C4 142.5(9) . . . . ?
C03C C03Y C135 C122 -108.0(9) . . . . ?
C03D C02K C033 C02Q -3.5(10) . . . . ?
C03D C02K C036 C03A -97.0(7) . . . . ?
C03D C02P C025 C02Q 2.4(9) . . . . ?
C03F C01T C01U O00N 5.8(8) . . . . ?
C03F C01T C01U C01S -170.8(6) . . . . ?
C03F C01T C03C C03Y 172.8(6) . . . . ?
C03G C02L C03N C73 79.3(7) . . . . ?
C03G C02L C023 O00H 177.0(5) . . . . ?
C03G C02L C023 C038 -1.8(8) . . . . ?
C03G C03T C66 C64 116.3(9) . . . . ?
C03G C03T C66 C65 -118.4(8) . . . . ?
C03G C03T C66 C67 -1.3(10) . . . . ?
C03K C02Y C03U C05G -52.9(11) . . . . ?
C03K C02Y C03U C05Z 69.8(10) . . . . ?
C03K C02Y C03U C121 -168.7(9) . . . . ?
C03K C027 C108 C105 99.5(7) . . . . ?
C03L C01S C01U O00N -178.0(6) . . . . ?
C03L C01S C01U C01T -1.3(10) . . . . ?
C03L C01S C02N C59 -137.6(7) . . . . ?
C03L C03Y C135 C134 -170.9(10) . . . . ?
C03L C03Y C135 C4 -33.3(12) . . . . ?
C03L C03Y C135 C122 76.2(11) . . . . ?
C03M C81 C87 C82 0.8(12) . . . . ?
C03M C81 C88 C89 92.9(8) . . . . ?
C03M C84 C85 C041 -104.2(7) . . . . ?
C03N C02L C03G C03T 179.0(6) . . . . ?
C03N C02L C023 O00H -2.5(8) . . . . ?
C03N C02L C023 C038 178.7(5) . . . . ?
C03N C73 C31 O1 -20.4(12) . . . . ?
C03N C73 C31 C69 168.4(6) . . . . ?
C03N C73 C31 O1A 19.0(14) . . . . ?
C03P C03T C66 C64 -62.2(10) . . . . ?
C03P C03T C66 C65 63.2(9) . . . . ?
C03P C03T C66 C67 -179.8(7) . . . . ?
C03S C103 C104 O00M 179.1(5) . . . . ?
C03S C103 C104 C105 1.2(9) . . . . ?
C03T C03P C038 C03F -176.6(6) . . . . ?
C03T C03P C038 C023 1.5(9) . . . . ?
C03U C02Y C03K C027 -177.0(8) . . . . ?
C04C C02H C041 C85 173.5(7) . . . . ?
C04C C02H C041 C86 -6.0(11) . . . . ?
C04C C112 C114 C86 -1.5(18) . . . . ?
C04C C112 C114 C109 -159.5(15) . . . . ?
C04C C112 C114 C136 150.3(12) . . . . ?
C04H O019 Ti8A Ti5 -7.8(7) . . . . ?
C04H O019 Ti8A O00H 94.8(7) . . . . ?
C04H O019 Ti8A O00K -48.6(7) . . . . ?
C04H O019 Ti8A O00U 25.2(8) . . . . ?
C04H O019 Ti8A O1A -158.8(10) . . . . ?
C04O C04X C044 C03B 3.6(11) . . . . ?
C04O C04X C044 C059 -166.7(7) . . . . ?
C04X C04O C047 C03A 1.4(12) . . . . ?
C04X C04O C1 C05N 121.5(9) . . . . ?
C04X C04O C1 C06J -120.8(10) . . . . ?
C04X C04O C1 C2 0.2(13) . . . . ?
C04X C044 C059 C04C -134.5(7) . . . . ?
C04Z C82 C83 C84 177.9(8) . . . . ?
C04Z C82 C87 C81 -178.7(8) . . . . ?
C5 C6 C7 C8 173.6(5) . . . . ?
C5 C6 C11 C10 -174.7(5) . . . . ?
C05K C04T C107 C03S -179.6(9) . . . . ?
C05K C04T C107 C106 3.3(13) . . . . ?
C05W C04T C107 C03S 62.1(10) . . . . ?
C05W C04T C107 C106 -115.0(9) . . . . ?
C6 C7 C8 C9 1.5(8) . . . . ?
C6 C7 C8 C68 -172.6(5) . . . . ?
C7 C6 C11 C10 -0.8(9) . . . . ?
C7 C8 C9 O00I -178.2(4) . . . . ?
C7 C8 C9 C10 -1.9(8) . . . . ?
C7 C8 C68 C69 -46.1(7) . . . . ?
C8 C9 C10 C11 1.0(8) . . . . ?
C8 C9 C10 C12 -169.3(5) . . . . ?
C8 C68 C69 C70 95.4(8) . . . . ?
C8 C68 C69 C31 -92.4(7) . . . . ?
C9 C8 C68 C69 139.9(6) . . . . ?
C9 C10 C11 C6 0.3(8) . . . . ?
C9 C10 C12 C13 -95.7(7) . . . . ?
C10 C12 C13 C14 -125.7(7) . . . . ?
C10 C12 C13 C18 65.2(8) . . . . ?
C11 C6 C7 C8 -0.2(8) . . . . ?
C11 C10 C12 C13 94.3(7) . . . . ?
C12 C10 C11 C6 171.0(5) . . . . ?
C12 C13 C14 C15 -168.0(7) . . . . ?
C12 C13 C18 O00Q -14.5(8) . . . . ?
C12 C13 C18 C19 162.6(5) . . . . ?
C13 C14 C15 C16 2.3(12) . . . . ?
C13 C14 C15 C20 179.8(9) . . . . ?
C13 C18 C19 C16 7.4(9) . . . . ?
C13 C18 C19 C137 -169.8(5) . . . . ?
C14 C13 C18 O00Q 176.0(6) . . . . ?
C14 C13 C18 C19 -6.9(9) . . . . ?
C14 C15 C16 C19 -1.8(11) . . . . ?
C14 C15 C20 C21 -12.7(15) . . . . ?
C14 C15 C20 C22 -124.4(9) . . . . ?
C14 C15 C20 C23 118.2(11) . . . . ?
C15 C16 C19 C18 -2.8(9) . . . . ?
C15 C16 C19 C137 174.4(6) . . . . ?
C16 C15 C20 C21 164.8(9) . . . . ?
C16 C15 C20 C22 53.1(12) . . . . ?
C16 C15 C20 C23 -64.4(13) . . . . ?
C16 C19 C137 C24 -94.9(7) . . . . ?
C18 C13 C14 C15 1.8(11) . . . . ?
C18 C19 C137 C24 82.2(7) . . . . ?
C20 C15 C16 C19 -179.3(8) . . . . ?
C023 C02L C03G C03T -0.5(9) . . . . ?
C023 C02L C03N C73 -101.3(7) . . . . ?
C24 C25 C26 C27 1.9(9) . . . . ?
C24 C25 C26 C34 -174.9(6) . . . . ?
C024 C01K C01Z C02P 72.7(7) . . . . ?
C024 C01K C02G C02Y 2.6(9) . . . . ?
C024 C027 C108 C105 -87.0(7) . . . . ?
C25 C24 C29 O00B 179.8(5) . . . . ?
C25 C24 C29 C28 -0.4(8) . . . . ?
C25 C24 C137 C19 85.3(7) . . . . ?
C25 C26 C27 C28 -2.6(9) . . . . ?
C25 C26 C34 C61 -179.7(14) . . . . ?
C25 C26 C34 C144 -81.4(14) . . . . ?
C25 C26 C34 C63 -127.5(9) . . . . ?
C25 C26 C34 C62 -1.3(12) . . . . ?
C25 C26 C34 C35 109.2(10) . . . . ?
C025 C02P C03D O00W 177.1(5) . . . . ?
C025 C02P C03D C02K -5.1(9) . . . . ?
C025 C02Q C033 C02K 0.9(10) . . . . ?
C025 C02Q C049 C04J -125.0(8) . . . . ?
C025 C02Q C049 C04P 114.1(8) . . . . ?
C025 C02Q C049 C052 -7.3(9) . . . . ?
C26 C27 C28 C29 1.8(8) . . . . ?
C26 C27 C28 C36 -177.3(5) . . . . ?
C27 C26 C34 C61 3.7(16) . . . . ?
C27 C26 C34 C144 101.9(14) . . . . ?
C27 C26 C34 C63 55.8(11) . . . . ?
C27 C26 C34 C62 -178.0(8) . . . . ?
C27 C26 C34 C35 -67.4(10) . . . . ?
C27 C28 C29 O00B 179.5(5) . . . . ?
C27 C28 C29 C24 -0.2(8) . . . . ?
C27 C28 C36 C37 84.8(6) . . . . ?
C28 C36 C37 C38 -87.9(6) . . . . ?
C28 C36 C37 C45 93.6(6) . . . . ?
C29 C24 C25 C26 -0.5(9) . . . . ?
C29 C24 C137 C19 -95.3(7) . . . . ?
C29 C28 C36 C37 -94.3(6) . . . . ?
C30 C5 C6 C7 127.9(6) . . . . ?
C30 C5 C6 C11 -58.5(7) . . . . ?
C32 C5 C6 C7 8.5(8) . . . . ?
C32 C5 C6 C11 -177.8(6) . . . . ?
C033 C02K C03D O00W -176.7(6) . . . . ?
C033 C02K C03D C02P 5.5(9) . . . . ?
C033 C02K C036 C03A 81.4(7) . . . . ?
C033 C02Q C025 C02P -0.3(10) . . . . ?
C033 C02Q C049 C04J 58.6(9) . . . . ?
C033 C02Q C049 C04P -62.3(9) . . . . ?
C033 C02Q C049 C052 176.4(6) . . . . ?
C34 C26 C27 C28 174.3(6) . . . . ?
C36 C28 C29 O00B -1.4(7) . . . . ?
C36 C28 C29 C24 178.9(5) . . . . ?
C36 C37 C38 C39 -179.1(5) . . . . ?
C36 C37 C45 O00E 2.1(8) . . . . ?
C36 C37 C45 C46 -179.7(5) . . . . ?
C036 C02K C03D O00W 1.8(10) . . . . ?
C036 C02K C03D C02P -176.1(6) . . . . ?
C036 C02K C033 C02Q 178.0(6) . . . . ?
C036 C03A C03B O00Y 3.5(9) . . . . ?
C036 C03A C03B C044 -172.5(6) . . . . ?
C036 C03A C047 C04O 174.5(7) . . . . ?
C37 C38 C39 C42 -178.4(5) . . . . ?
C37 C38 C39 C44 0.2(9) . . . . ?
C37 C45 C46 C44 -2.4(9) . . . . ?
C37 C45 C46 C58 -177.8(5) . . . . ?
C38 C37 C45 O00E -176.4(5) . . . . ?
C38 C37 C45 C46 1.7(9) . . . . ?
C38 C39 C42 C40 70.9(9) . . . . ?
C38 C39 C42 C41 -52.8(9) . . . . ?
C38 C39 C42 C43 -174.0(6) . . . . ?
C38 C39 C44 C46 -1.0(9) . . . . ?
C038 C03P C03T C03G -3.6(9) . . . . ?
C038 C03P C03T C66 175.0(6) . . . . ?
C39 C44 C46 C45 2.1(9) . . . . ?
C39 C44 C46 C58 177.5(6) . . . . ?
C041 C02H C04C C059 -170.3(7) . . . . ?
C041 C02H C04C C112 1.3(12) . . . . ?
C041 C86 C114 C112 -3.4(17) . . . . ?
C041 C86 C114 C109 151.4(18) . . . . ?
C041 C86 C114 C136 -159.4(10) . . . . ?
C42 C39 C44 C46 177.5(6) . . . . ?
C44 C39 C42 C40 -107.6(9) . . . . ?
C44 C39 C42 C41 128.7(8) . . . . ?
C44 C39 C42 C43 7.5(9) . . . . ?
C44 C46 C58 C54 78.3(7) . . . . ?
C45 C37 C38 C39 -0.5(9) . . . . ?
C45 C46 C58 C54 -106.6(6) . . . . ?
C047 C03A C03B O00Y -178.6(6) . . . . ?
C047 C03A C03B C044 5.3(10) . . . . ?
C047 C03A C036 C02K -86.0(8) . . . . ?
C047 C04O C04X C044 -1.6(12) . . . . ?
C047 C04O C1 C05N -58.1(11) . . . . ?
C047 C04O C1 C06J 59.5(12) . . . . ?
C047 C04O C1 C2 -179.5(10) . . . . ?
C48 C49 C53 C55 157.3(9) . . . . ?
C48 C49 C53 C56 -18.8(16) . . . . ?
C49 C53 C55 C54 -180.0(9) . . . . ?
C49 C53 C56 C59 178.3(9) . . . . ?
C049 C02Q C025 C02P -176.7(6) . . . . ?
C049 C02Q C033 C02K 177.4(6) . . . . ?
C53 C56 C59 C02N 175.9(8) . . . . ?
C53 C56 C59 C57 -3.5(12) . . . . ?
C54 C57 C59 C02N -172.9(6) . . . . ?
C54 C57 C59 C56 6.5(10) . . . . ?
C55 C53 C56 C59 2.1(15) . . . . ?
C55 C54 C57 O00L 177.0(6) . . . . ?
C55 C54 C57 C59 -8.0(10) . . . . ?
C55 C54 C58 C46 -34.1(9) . . . . ?
C56 C53 C55 C54 -3.7(15) . . . . ?
C1 C04O C04X C044 178.7(8) . . . . ?
C1 C04O C047 C03A -178.9(7) . . . . ?
C57 C54 C55 C53 6.5(12) . . . . ?
C57 C54 C58 C46 147.6(6) . . . . ?
C58 C54 C55 C53 -171.8(8) . . . . ?
C58 C54 C57 O00L -4.6(8) . . . . ?
C58 C54 C57 C59 170.3(6) . . . . ?
C059 C04C C112 C114 174.3(10) . . . . ?
C60 C5 C6 C7 -110.8(7) . . . . ?
C60 C5 C6 C11 62.9(8) . . . . ?
C68 C8 C9 O00I -4.1(7) . . . . ?
C68 C8 C9 C10 172.1(5) . . . . ?
C68 C69 C70 C71 172.7(7) . . . . ?
C68 C69 C31 O1 23.5(12) . . . . ?
C68 C69 C31 C73 -165.1(6) . . . . ?
C68 C69 C31 O1A -17.6(17) . . . . ?
C69 C70 C71 C72 -8.6(13) . . . . ?
C69 C70 C71 C76 -179.7(9) . . . . ?
C69 C31 O1A O02W -84.4(17) . . . . ?
C69 C31 O1A Ti8A 109.3(11) . . . . ?
C70 C69 C31 O1 -163.9(10) . . . . ?
C70 C69 C31 C73 7.5(10) . . . . ?
C70 C69 C31 O1A 155.1(15) . . . . ?
C70 C71 C72 C73 9.4(13) . . . . ?
C70 C71 C76 C77 60.4(12) . . . . ?
C70 C71 C76 C79 172.3(17) . . . . ?
C70 C71 C76 C24A -128.3(13) . . . . ?
C70 C71 C76 C78 120.7(17) . . . . ?
C70 C71 C76 C75 -38.0(16) . . . . ?
C71 C72 C73 C03N -177.3(8) . . . . ?
C71 C72 C73 C31 -2.1(11) . . . . ?
C72 C71 C76 C77 -110.4(11) . . . . ?
C72 C71 C76 C79 1(2) . . . . ?
C72 C71 C76 C24A 60.9(15) . . . . ?
C72 C71 C76 C78 -50(2) . . . . ?
C72 C71 C76 C75 151.2(12) . . . . ?
C72 C73 C31 O1 164.4(10) . . . . ?
C72 C73 C31 C69 -6.7(10) . . . . ?
C72 C73 C31 O1A -156.2(13) . . . . ?
C73 C31 O1A O02W 66.1(15) . . . . ?
C73 C31 O1A Ti8A -100.2(15) . . . . ?
C31 O1 Ti8 Ti2 -70.6(12) . . . . ?
C31 O1 Ti8 Ti5 134.0(7) . . . . ?
C31 O1 Ti8 Na01 52.4(9) . . . . ?
C31 O1 Ti8 O00H -87.9(9) . . . . ?
C31 O1 Ti8 O00K 113.8(8) . . . . ?
C31 O1 Ti8 O00U -73(3) . . . . ?
C31 O1 Ti8 O02W 19.1(9) . . . . ?
C31 O1 Ti8 O019 -168.1(9) . . . . ?
C31 C69 C70 C71 0.3(11) . . . . ?
C76 C71 C72 C73 -179.5(9) . . . . ?
C81 C03M C84 C83 -1.5(10) . . . . ?
C81 C03M C84 C85 179.5(6) . . . . ?
C81 C88 C89 C90 84.1(8) . . . . ?
C81 C88 C89 C94 -95.3(7) . . . . ?
C82 C83 C84 C03M 1.0(11) . . . . ?
C82 C83 C84 C85 -179.9(7) . . . . ?
C83 C82 C87 C81 -1.2(12) . . . . ?
C83 C84 C85 C041 76.8(8) . . . . ?
C84 C03M C81 C87 0.6(10) . . . . ?
C84 C03M C81 C88 179.2(6) . . . . ?
C85 C041 C86 C114 -172.4(9) . . . . ?
C86 C041 C85 C84 -33.4(10) . . . . ?
C86 C114 C109 C132 -34(3) . . . . ?
C86 C114 C109 C133 -155(2) . . . . ?
C86 C114 C136 C131 -23.9(17) . . . . ?
C86 C114 C136 C113 115.1(17) . . . . ?
C86 C114 C136 C124 -147.8(15) . . . . ?
C87 C81 C88 C89 -88.5(8) . . . . ?
C87 C82 C83 C84 0.3(12) . . . . ?
C88 C81 C87 C82 -177.8(7) . . . . ?
C88 C89 C90 C91 179.1(7) . . . . ?
C88 C89 C94 O00R -0.3(9) . . . . ?
C88 C89 C94 C93 -177.8(6) . . . . ?
C89 C90 C91 C92 0.3(11) . . . . ?
C89 C90 C91 C129 175.7(7) . . . . ?
C90 C89 C94 O00R -179.7(6) . . . . ?
C90 C89 C94 C93 2.8(9) . . . . ?
C90 C91 C92 C93 -0.4(11) . . . . ?
C90 C91 C129 C115 -122.4(17) . . . . ?
C90 C91 C129 C125 103.6(13) . . . . ?
C90 C91 C129 C128 6.1(14) . . . . ?
C90 C91 C129 C116 58.3(16) . . . . ?
C90 C91 C129 C126 177.2(11) . . . . ?
C90 C91 C129 C127 -70.7(14) . . . . ?
C91 C92 C93 C94 1.7(11) . . . . ?
C91 C92 C93 C95 177.9(7) . . . . ?
C92 C91 C129 C115 52.6(19) . . . . ?
C92 C91 C129 C125 -81.4(14) . . . . ?
C92 C91 C129 C128 -178.9(12) . . . . ?
C92 C91 C129 C116 -126.6(14) . . . . ?
C92 C91 C129 C126 -7.8(14) . . . . ?
C92 C91 C129 C127 104.4(15) . . . . ?
C92 C93 C94 O00R 179.7(6) . . . . ?
C92 C93 C94 C89 -2.9(9) . . . . ?
C92 C93 C95 C96 86.2(7) . . . . ?
C93 C95 C96 C97 -94.4(7) . . . . ?
C93 C95 C96 C101 82.2(7) . . . . ?
C94 C89 C90 C91 -1.4(10) . . . . ?
C94 C93 C95 C96 -97.8(7) . . . . ?
C95 C93 C94 O00R 3.7(9) . . . . ?
C95 C93 C94 C89 -178.9(6) . . . . ?
C95 C96 C97 C98 174.3(6) . . . . ?
C95 C96 C101 O00V 8.5(8) . . . . ?
C95 C96 C101 C100 -171.1(5) . . . . ?
C96 C97 C98 C99 -1.7(10) . . . . ?
C96 C97 C98 C111 176.1(7) . . . . ?
C97 C96 C101 O00V -174.7(5) . . . . ?
C97 C96 C101 C100 5.7(8) . . . . ?
C97 C98 C99 C100 2.5(10) . . . . ?
C97 C98 C111 C117 152.4(9) . . . . ?
C97 C98 C111 C118 -55.8(16) . . . . ?
C97 C98 C111 C138 52.5(12) . . . . ?
C97 C98 C111 C110 -107.7(10) . . . . ?
C97 C98 C111 C120 6.3(17) . . . . ?
C98 C99 C100 C101 0.8(9) . . . . ?
C98 C99 C100 C102 -167.9(6) . . . . ?
C99 C98 C111 C117 -29.9(12) . . . . ?
C99 C98 C111 C118 121.8(15) . . . . ?
C99 C98 C111 C138 -129.9(10) . . . . ?
C99 C98 C111 C110 70.0(11) . . . . ?
C99 C98 C111 C120 -176.1(14) . . . . ?
C99 C100 C101 O00V 175.5(5) . . . . ?
C99 C100 C101 C96 -4.9(8) . . . . ?
C99 C100 C102 C103 -126.3(7) . . . . ?
C100 C102 C103 C03S 91.7(8) . . . . ?
C100 C102 C103 C104 -98.5(7) . . . . ?
C101 C96 C97 C98 -2.3(9) . . . . ?
C101 C100 C102 C103 65.3(8) . . . . ?
C102 C100 C101 O00V -15.7(8) . . . . ?
C102 C100 C101 C96 163.9(5) . . . . ?
C102 C103 C104 O00M 9.1(9) . . . . ?
C102 C103 C104 C105 -168.8(6) . . . . ?
C103 C03S C107 C04T -177.8(7) . . . . ?
C103 C03S C107 C106 -0.7(12) . . . . ?
C103 C104 C105 C106 -2.5(9) . . . . ?
C103 C104 C105 C108 169.4(6) . . . . ?
C104 C105 C106 C107 2.2(10) . . . . ?
C104 C105 C108 C027 144.5(6) . . . . ?
C105 C106 C107 C03S -0.6(11) . . . . ?
C105 C106 C107 C04T 176.6(7) . . . . ?
C106 C105 C108 C027 -43.9(8) . . . . ?
C107 C03S C103 C102 170.8(7) . . . . ?
C107 C03S C103 C104 0.4(10) . . . . ?
C108 C105 C106 C107 -169.8(6) . . . . ?
C111 C98 C99 C100 -175.3(7) . . . . ?
C112 C04C C059 C044 91.4(10) . . . . ?
C112 C114 C109 C132 122(2) . . . . ?
C112 C114 C109 C133 1(3) . . . . ?
C112 C114 C136 C131 -176.9(13) . . . . ?
C112 C114 C136 C113 -38(2) . . . . ?
C112 C114 C136 C124 59.2(19) . . . . ?
C119 C04Z C82 C83 170.6(9) . . . . ?
C119 C04Z C82 C87 -12.0(13) . . . . ?
C129 C91 C92 C93 -175.6(7) . . . . ?
N4 C123 C145 O05A -118(3) . . . . ?
N4 C123 C145 O17 82(3) . . . . ?
C137 C24 C25 C26 178.9(6) . . . . ?
C137 C24 C29 O00B 0.4(8) . . . . ?
C137 C24 C29 C28 -179.8(5) . . . . ?
C142 C04T C107 C03S -55.7(11) . . . . ?
C142 C04T C107 C106 127.2(9) . . . . ?
Ti8 Ti2 O00L C57 102.0(4) . . . . ?
Ti8 Ti2 O00N C01U 118.8(5) . . . . ?
Ti8 Ti2 O00U Ti5 146.9(6) . . . . ?
Ti8 Ti5 O00E Na01 24.39(19) . . . . ?
Ti8 Ti5 O00E C45 -166.1(4) . . . . ?
Ti8 O00H C023 C02L 66.7(7) . . . . ?
Ti8 O00H C023 C038 -114.5(6) . . . . ?
Ti8 O1 C31 C69 -116.5(8) . . . . ?
Ti8 O1 C31 C73 72.0(13) . . . . ?
Ti8 O019 C04H O014 1.1(10) . . . . ?
Ti8 O019 C04H C04K 174.4(5) . . . . ?
C17 C04Z C82 C83 -60.8(15) . . . . ?
C17 C04Z C82 C87 116.7(13) . . . . ?
C51 C49 C53 C55 -77.1(15) . . . . ?
C51 C49 C53 C56 106.8(15) . . . . ?
C130 C04Z C82 C83 58.5(12) . . . . ?
C130 C04Z C82 C87 -124.1(11) . . . . ?
Ti8A Ti5 O00E Na01 21.3(2) . . . . ?
Ti8A Ti5 O00E C45 -169.2(4) . . . . ?
Ti8A O00H C023 C02L 90.3(6) . . . . ?
Ti8A O00H C023 C038 -90.9(6) . . . . ?
Ti8A O019 C04H O014 0.3(11) . . . . ?
Ti8A O019 C04H C04K 173.6(6) . . . . ?
Ti8A C04H C04K N1 150.4(7) . . . . ?
C19A C04Z C82 C83 -100.1(16) . . . . ?
C19A C04Z C82 C87 77.4(16) . . . . ?
C47 C49 C53 C55 35.4(17) . . . . ?
C47 C49 C53 C56 -140.7(15) . . . . ?
C50 C49 C53 C55 -112.6(15) . . . . ?
C50 C49 C53 C56 71.3(17) . . . . ?
C80 C04Z C82 C83 -1.2(19) . . . . ?
C80 C04Z C82 C87 176.2(16) . . . . ?
C52 C49 C53 C55 -28(2) . . . . ?
C52 C49 C53 C56 155.8(17) . . . . ?

loop_
_smtbx_masks_void_nr
_smtbx_masks_void_average_x
_smtbx_masks_void_average_y
_smtbx_masks_void_average_z
_smtbx_masks_void_volume
_smtbx_masks_void_count_electrons
_smtbx_masks_void_content
1 -0.129 -0.720 0.088 10761.5 3121.6 '312 H2O'
2 0.000 0.243 0.750 14.6 3.2 ?
3 0.000 0.757 0.250 14.6 3.2 ?
4 0.250 0.250 1.000 20.4 5.3 ?
5 0.250 0.750 0.500 20.4 5.3 ?
6 0.500 0.257 0.250 14.6 3.2 ?
7 0.500 0.743 0.750 14.6 3.2 ?
8 0.750 0.250 0.500 20.4 5.3 ?
9 0.750 0.750 1.000 20.4 5.3 ?
